data_1576588
loop_
_publ_author_name
'Barth&#xe9;lemy, Antoine'
'Kub, Nico Gino'
'Regnat, Celine'
'Scherer, Harald'
'Krossing, Ingo'

_publ_section_title
;
 Why is a dicationic digallene so reactive towards activation of strong
 covalent bonds? Scope and mechanistic investigations.
;
_journal_issue 8
_journal_name_full 'Chemical science'
_journal_page_first 4004
_journal_page_last 4020
_journal_paper_doi 10.1039/d5sc09508e
_journal_volume 17
_journal_year 2026
_chemical_formula_moiety '2(C16 Al F36 O4), C54 H99 Ga2 N P4'
_chemical_formula_sum 'C86 H99 Al2 F72 Ga2 N O8 P4'
_chemical_formula_weight 2959.94
_chemical_properties_physical Air-sensitive,Moisture-sensitive,Oxygen-sensitive
_space_group_crystal_system monoclinic
_space_group_IT_number 4
_space_group_name_Hall 'P 2yb'
_space_group_name_H-M_alt 'P 1 21 1'
_atom_sites_solution_hydrogens mixed
_atom_sites_solution_primary direct
_audit_creation_method
;FinalCif V152 by Daniel Kratzert, Freiburg 2025, 
https://dkratzert.de/finalcif.html
;
_audit_update_record
;
2025-09-15 deposited with the CCDC.	2026-02-02 downloaded from the CCDC.
;
_cell_angle_alpha 90
_cell_angle_beta 91.200(7)
_cell_angle_gamma 90
_cell_formula_units_Z 2
_cell_length_a 13.550(4)
_cell_length_b 27.099(5)
_cell_length_c 15.504(4)
_cell_measurement_reflns_used 9522
_cell_measurement_temperature 100(2)
_cell_measurement_theta_max 26.3055
_cell_measurement_theta_min 2.4825
_cell_volume 5692(2)
_computing_cell_refinement 'SAINT V8.40B'
_computing_data_collection 'Bruker BIS 8.5.0.27 Release/2023-03-20 and APEX5 2023.9-4'
_computing_data_reduction 'SAINT V8.40B'
_computing_molecular_graphics 'Olex2 (Dolomanov et al., 2009)'
_computing_structure_refinement 'SHELXL-2018/3 (Sheldrick, 2018)'
_computing_structure_solution 'SHELXT 2018/2 (Sheldrick, 2018)'
_diffrn_ambient_environment N~2~
_diffrn_ambient_temperature 100(2)
_diffrn_detector CPAD
_diffrn_detector_area_resol_mean 7.41
_diffrn_detector_type 'Bruker PHOTON III'
_diffrn_measured_fraction_theta_full 0.998
_diffrn_measured_fraction_theta_max 0.994
_diffrn_measurement_device 'three-circle diffractometer'
_diffrn_measurement_device_type 'Bruker D8 VENTURE dual wavelength Mo/Cu'
_diffrn_measurement_method '\w and \f scans'
_diffrn_measurement_specimen_support 'MiTeGen micromount'
_diffrn_radiation_monochromator 'mirror optics'
_diffrn_radiation_probe x-ray
_diffrn_radiation_type MoK\a
_diffrn_radiation_wavelength 0.71073
_diffrn_reflns_av_R_equivalents 0.0611
_diffrn_reflns_av_unetI/netI 0.0402
_diffrn_reflns_Laue_measured_fraction_full 0.998
_diffrn_reflns_Laue_measured_fraction_max 0.994
_diffrn_reflns_limit_h_max 17
_diffrn_reflns_limit_h_min -17
_diffrn_reflns_limit_k_max 35
_diffrn_reflns_limit_k_min -35
_diffrn_reflns_limit_l_max 20
_diffrn_reflns_limit_l_min -20
_diffrn_reflns_number 218575
_diffrn_reflns_point_group_measured_fraction_full 0.996
_diffrn_reflns_point_group_measured_fraction_max 0.990
_diffrn_reflns_theta_full 25.242
_diffrn_reflns_theta_max 27.632
_diffrn_reflns_theta_min 1.314
_diffrn_source 'microfocus sealed X-ray tube'
_diffrn_source_current 1.4
_diffrn_source_type 'Incoatec I\ms'
_diffrn_source_voltage 50.0
_exptl_absorpt_coefficient_mu 0.715
_exptl_absorpt_correction_T_max 0.7084
_exptl_absorpt_correction_T_min 0.65
_exptl_absorpt_correction_type multi-scan
_exptl_absorpt_process_details
;SADABS-2016/2 - Bruker AXS area detector scaling and absorption correction: 
Krause, L., Herbst-Irmer, R., Sheldrick G.M. & Stalke D., J. Appl. Cryst. 48 
(2015) 3-10
;
_exptl_crystal_colour colourless
_exptl_crystal_density_diffrn 1.727
_exptl_crystal_description block
_exptl_crystal_F_000 2964
_exptl_crystal_recrystallization_method
'Crystals were obtained by layering a concentrated solution of the compounds in oDFB with n-pentane'
_exptl_crystal_size_max 0.477
_exptl_crystal_size_mid 0.366
_exptl_crystal_size_min 0.319
_refine_diff_density_max 1.002
_refine_diff_density_min -0.638
_refine_diff_density_rms 0.093
_refine_ls_abs_structure_details
;
 Refined as an inversion twin.
;
_refine_ls_abs_structure_Flack 0.12(2)
_refine_ls_extinction_method none
_refine_ls_goodness_of_fit_ref 1.044
_refine_ls_hydrogen_treatment mixed
_refine_ls_matrix_type full
_refine_ls_number_parameters 3022
_refine_ls_number_reflns 26263
_refine_ls_number_restraints 44139
_refine_ls_restrained_S_all 1.070
_refine_ls_R_factor_all 0.1063
_refine_ls_R_factor_gt 0.0889
_refine_ls_shift/su_max 0.001
_refine_ls_shift/su_mean 0.000
_refine_ls_structure_factor_coef Fsqd
_refine_ls_weighting_details 'w=1/[\s^2^(Fo^2^)+(0.1804P)^2^+5.1984P] where P=(Fo^2^+2Fc^2^)/3'
_refine_ls_weighting_scheme calc
_refine_ls_wR_factor_gt 0.2511
_refine_ls_wR_factor_ref 0.2781
_reflns_Friedel_coverage 0.951
_reflns_Friedel_fraction_full 0.993
_reflns_Friedel_fraction_max 0.987
_reflns_number_gt 21253
_reflns_number_total 26263
_reflns_threshold_expression 'I > 2\s(I)'
_cod_data_source_file d5sc09508e2.cif
_cod_data_source_block P2_a
_cod_depositor_comments 'Adding full bibliography for 1576586--1576591.cif.'
_cod_original_cell_volume 5692(3)
_cod_original_sg_symbol_H-M 'P 21'
_cod_database_code 1576588
_shelx_shelxl_version_number 2018/3
_shelx_space_group_comment
;
The symmetry employed for this shelxl refinement is uniquely defined
by the following loop, which should always be used as a source of
symmetry information in preference to the above space-group names.
They are only intended as comments.
;
_olex2_diffrn_ambient_temperature_device 'Oxford Cryostream 800'

loop_
_space_group_symop_operation_xyz
'x, y, z'
'-x, y+1/2, -z'

loop_
_atom_site_label
_atom_site_type_symbol
_atom_site_fract_x
_atom_site_fract_y
_atom_site_fract_z
_atom_site_U_iso_or_equiv
_atom_site_adp_type
_atom_site_occupancy
_atom_site_site_symmetry_order
_atom_site_calc_flag
_atom_site_refinement_flags_posn
_atom_site_refinement_flags_adp
_atom_site_refinement_flags_occupancy
_atom_site_disorder_assembly
_atom_site_disorder_group
Ga1 Ga 0.25658(14) 0.33391(6) 0.17306(9) 0.0502(4) Uani 0.5409(19) 1 d . . P A 1
Ga2 Ga 0.21828(13) 0.33508(6) 0.32655(9) 0.0481(4) Uani 0.5409(19) 1 d D . P A 1
H1 H 0.285(11) 0.372(5) 0.365(11) 0.058 Uiso 0.5409(19) 1 d D U P A 1
Ga4 Ga 0.16113(16) 0.31578(7) 0.24767(11) 0.0479(5) Uani 0.4591(19) 1 d . . P A 2
Ga3 Ga 0.32085(15) 0.35745(6) 0.24720(11) 0.0467(5) Uani 0.4591(19) 1 d D . P A 2
H2 H 0.371(14) 0.375(8) 0.326(8) 0.056 Uiso 0.4591(19) 1 d D U P A 2
Al1 Al 0.10027(17) 0.69768(10) 0.21584(18) 0.0517(6) Uani 1 1 d . . . . .
Al2 Al 0.58395(16) 0.47703(9) 0.71773(15) 0.0450(5) Uani 1 1 d . . . . .
N1 N -0.018(2) 0.2884(9) 0.141(2) 0.070(3) Uani 0.5409(19) 1 d D U P A 1
C2 C 0.0548(15) 0.2967(9) 0.1175(14) 0.066(2) Uani 0.5409(19) 1 d D U P A 1
C1 C 0.1579(13) 0.3013(7) 0.0884(11) 0.064(2) Uani 0.5409(19) 1 d D U P A 1
H1A H 0.157199 0.320495 0.034045 0.076 Uiso 0.5409(19) 1 calc R U P A 1
H1B H 0.182485 0.267840 0.074824 0.076 Uiso 0.5409(19) 1 calc R U P A 1
N2 N -0.0991(14) 0.2844(8) 0.1561(14) 0.079(3) Uani 0.4591(19) 1 d D U P A 2
C4 C -0.025(2) 0.2974(13) 0.148(3) 0.068(2) Uani 0.4591(19) 1 d D U P A 2
C3 C 0.0859(17) 0.2959(11) 0.1350(17) 0.067(2) Uani 0.4591(19) 1 d D U P A 2
H3A H 0.103598 0.318817 0.088047 0.080 Uiso 0.4591(19) 1 calc R U P A 2
H3B H 0.105746 0.262197 0.117873 0.080 Uiso 0.4591(19) 1 calc R U P A 2
O1_1 O 0.1487(9) 0.6862(5) 0.3125(7) 0.085(3) Uani 0.759(10) 1 d D U P B 1
C1_1 C 0.2194(9) 0.6930(5) 0.3740(8) 0.076(2) Uani 0.759(10) 1 d D U P B 1
C2_1 C 0.1812(13) 0.6675(6) 0.4548(9) 0.101(3) Uani 0.759(10) 1 d D U P B 1
F1_1 F 0.2321(12) 0.6796(6) 0.5268(7) 0.121(4) Uani 0.759(10) 1 d D U P B 1
F2_1 F 0.1924(13) 0.6180(5) 0.4510(11) 0.137(5) Uani 0.759(10) 1 d D U P B 1
F3_1 F 0.0868(11) 0.6739(8) 0.4687(10) 0.123(4) Uani 0.759(10) 1 d D U P B 1
C3_1 C 0.3194(11) 0.6705(6) 0.3441(10) 0.095(3) Uani 0.759(10) 1 d D U P B 1
F4_1 F 0.3679(8) 0.7029(6) 0.2963(9) 0.118(4) Uani 0.759(10) 1 d D U P B 1
F5_1 F 0.2968(10) 0.6300(5) 0.2976(10) 0.118(4) Uani 0.759(10) 1 d D U P B 1
F6_1 F 0.3757(9) 0.6562(6) 0.4107(9) 0.120(4) Uani 0.759(10) 1 d D U P B 1
C4_1 C 0.2334(11) 0.7485(5) 0.3954(9) 0.089(3) Uani 0.759(10) 1 d D U P B 1
F7_1 F 0.2349(7) 0.7742(4) 0.3220(6) 0.085(2) Uani 0.759(10) 1 d D U P B 1
F8_1 F 0.3209(9) 0.7571(5) 0.4359(7) 0.107(3) Uani 0.759(10) 1 d D U P B 1
F9_1 F 0.1582(11) 0.7645(5) 0.4403(9) 0.115(4) Uani 0.759(10) 1 d D U P B 1
O1_2 O 0.1912(9) 0.6878(4) 0.1435(6) 0.090(3) Uani 0.860(9) 1 d D U P B 1
C1_2 C 0.2346(9) 0.7009(5) 0.0681(7) 0.082(2) Uani 0.860(9) 1 d D U P B 1
C2_2 C 0.3259(11) 0.6669(6) 0.0610(9) 0.115(4) Uani 0.860(9) 1 d D U P B 1
F1_2 F 0.3951(9) 0.6817(7) 0.1153(8) 0.157(6) Uani 0.860(9) 1 d D U P B 1
F2_2 F 0.3667(8) 0.6698(5) -0.0167(7) 0.117(4) Uani 0.860(9) 1 d D U P B 1
F3_2 F 0.3064(11) 0.6202(5) 0.0847(10) 0.140(4) Uani 0.860(9) 1 d D U P B 1
C3_2 C 0.1677(10) 0.6892(5) -0.0108(8) 0.092(3) Uani 0.860(9) 1 d D U P B 1
F4_2 F 0.0754(7) 0.7062(4) 0.0039(7) 0.099(3) Uani 0.860(9) 1 d D U P B 1
F5_2 F 0.1632(10) 0.6414(4) -0.0274(7) 0.109(4) Uani 0.860(9) 1 d D U P B 1
F6_2 F 0.2011(9) 0.7116(5) -0.0821(6) 0.116(3) Uani 0.860(9) 1 d D U P B 1
C4_2 C 0.2613(10) 0.7567(5) 0.0697(8) 0.092(3) Uani 0.860(9) 1 d D U P B 1
F7_2 F 0.1854(8) 0.7835(3) 0.0488(7) 0.100(3) Uani 0.860(9) 1 d D U P B 1
F8_2 F 0.3369(9) 0.7672(6) 0.0164(10) 0.125(5) Uani 0.860(9) 1 d D U P B 1
F9_2 F 0.2950(9) 0.7690(5) 0.1475(7) 0.111(3) Uani 0.860(9) 1 d D U P B 1
O1_3 O 0.6280(10) 0.4899(5) 0.8189(7) 0.065(3) Uani 0.564(13) 1 d D U P C 1
C1_3 C 0.6974(12) 0.4842(5) 0.8815(10) 0.073(3) Uani 0.564(13) 1 d D U P C 1
C2_3 C 0.7115(12) 0.4293(6) 0.8998(9) 0.073(3) Uani 0.564(13) 1 d D U P C 1
F1_3 F 0.6354(12) 0.4121(6) 0.9471(10) 0.093(4) Uani 0.564(13) 1 d D U P C 1
F2_3 F 0.7916(12) 0.4191(7) 0.9482(9) 0.093(4) Uani 0.564(13) 1 d D U P C 1
F3_3 F 0.7126(8) 0.4008(4) 0.8307(6) 0.069(3) Uani 0.564(13) 1 d D U P C 1
C3_3 C 0.7942(14) 0.5105(8) 0.8562(12) 0.095(4) Uani 0.564(13) 1 d D U P C 1
F4_3 F 0.7687(17) 0.5508(7) 0.8105(13) 0.113(5) Uani 0.564(13) 1 d D U P C 1
F5_3 F 0.8490(14) 0.4817(7) 0.8053(12) 0.103(4) Uani 0.564(13) 1 d D U P C 1
F6_3 F 0.8491(18) 0.5214(11) 0.9243(12) 0.141(8) Uani 0.564(13) 1 d D U P C 1
C4_3 C 0.6558(17) 0.5123(7) 0.9612(11) 0.094(4) Uani 0.564(13) 1 d D U P C 1
F7_3 F 0.6753(18) 0.5602(5) 0.9464(12) 0.140(6) Uani 0.564(13) 1 d D U P C 1
F8_3 F 0.708(2) 0.5007(9) 1.0313(11) 0.122(6) Uani 0.564(13) 1 d D U P C 1
F9_3 F 0.5613(15) 0.5029(8) 0.9724(12) 0.108(5) Uani 0.564(13) 1 d D U P C 1
O1_4 O 0.5360(11) 0.4201(6) 0.7030(16) 0.061(4) Uani 0.617(14) 1 d D U P C 1
C1_4 C 0.4588(10) 0.3892(5) 0.7148(10) 0.066(2) Uani 0.617(14) 1 d D U P C 1
C2_4 C 0.4107(11) 0.3781(6) 0.6262(11) 0.080(3) Uani 0.617(14) 1 d D U P C 1
F1_4 F 0.3959(9) 0.4214(5) 0.5831(9) 0.087(3) Uani 0.617(14) 1 d D U P C 1
F2_4 F 0.3221(8) 0.3573(6) 0.6320(11) 0.105(4) Uani 0.617(14) 1 d D U P C 1
F3_4 F 0.4672(11) 0.3511(5) 0.5772(10) 0.095(4) Uani 0.617(14) 1 d D U P C 1
C3_4 C 0.4973(13) 0.3398(6) 0.7544(12) 0.092(4) Uani 0.617(14) 1 d D U P C 1
F4_4 F 0.5203(13) 0.3455(7) 0.8382(11) 0.112(4) Uani 0.617(14) 1 d D U P C 1
F5_4 F 0.5796(11) 0.3262(5) 0.7157(11) 0.103(4) Uani 0.617(14) 1 d D U P C 1
F6_4 F 0.4332(13) 0.3026(5) 0.7424(13) 0.122(5) Uani 0.617(14) 1 d D U P C 1
C4_4 C 0.3816(12) 0.4100(7) 0.7774(12) 0.078(3) Uani 0.617(14) 1 d D U P C 1
F7_4 F 0.4304(12) 0.4326(8) 0.8431(13) 0.083(4) Uani 0.617(14) 1 d D U P C 1
F8_4 F 0.3234(15) 0.3740(7) 0.8088(15) 0.096(5) Uani 0.617(14) 1 d D U P C 1
F9_4 F 0.3237(9) 0.4438(5) 0.7358(11) 0.085(4) Uani 0.617(14) 1 d D U P C 1
O1_5 O 0.0087(8) 0.6558(4) 0.1920(9) 0.068(3) Uani 0.672(8) 1 d D U P B 1
C1_5 C -0.0220(9) 0.6095(4) 0.1955(8) 0.062(2) Uani 0.672(8) 1 d D U P B 1
C2_5 C -0.1026(12) 0.6045(5) 0.2644(10) 0.089(3) Uani 0.672(8) 1 d D U P B 1
F1_5 F -0.0729(13) 0.6279(6) 0.3361(9) 0.120(5) Uani 0.672(8) 1 d D U P B 1
F2_5 F -0.1127(14) 0.5562(5) 0.2882(11) 0.113(5) Uani 0.672(8) 1 d D U P B 1
F3_5 F -0.1871(10) 0.6232(5) 0.2380(10) 0.104(4) Uani 0.672(8) 1 d D U P B 1
C3_5 C -0.0662(9) 0.5959(5) 0.1053(8) 0.070(2) Uani 0.672(8) 1 d D U P B 1
F4_5 F 0.0012(7) 0.5857(5) 0.0493(6) 0.081(3) Uani 0.672(8) 1 d D U P B 1
F5_5 F -0.1223(7) 0.6304(4) 0.0738(8) 0.089(3) Uani 0.672(8) 1 d D U P B 1
F6_5 F -0.1250(8) 0.5560(4) 0.1101(7) 0.085(3) Uani 0.672(8) 1 d D U P B 1
C4_5 C 0.0638(11) 0.5737(5) 0.2153(9) 0.070(3) Uani 0.672(8) 1 d D U P B 1
F7_5 F 0.1455(7) 0.5861(4) 0.1726(8) 0.085(3) Uani 0.672(8) 1 d D U P B 1
F8_5 F 0.0413(10) 0.5266(3) 0.1965(7) 0.083(3) Uani 0.672(8) 1 d D U P B 1
F9_5 F 0.0873(12) 0.5733(5) 0.3004(7) 0.111(4) Uani 0.672(8) 1 d D U P B 1
O1_6 O 0.0539(10) 0.7574(5) 0.2028(15) 0.062(3) Uani 0.672(12) 1 d D U P B 1
C1_6 C -0.0246(10) 0.7870(5) 0.2137(9) 0.071(2) Uani 0.672(12) 1 d D U P B 1
C2_6 C 0.0139(12) 0.8375(5) 0.2483(12) 0.100(4) Uani 0.672(12) 1 d D U P B 1
F1_6 F 0.0315(12) 0.8331(7) 0.3331(10) 0.125(4) Uani 0.672(12) 1 d D U P B 1
F2_6 F -0.0535(12) 0.8729(4) 0.2341(13) 0.131(5) Uani 0.672(12) 1 d D U P B 1
F3_6 F 0.0966(10) 0.8501(5) 0.2089(11) 0.114(4) Uani 0.672(12) 1 d D U P B 1
C3_6 C -0.0745(11) 0.7955(5) 0.1237(11) 0.082(3) Uani 0.672(12) 1 d D U P B 1
F4_6 F -0.0870(8) 0.7520(4) 0.0848(8) 0.085(3) Uani 0.672(12) 1 d D U P B 1
F5_6 F -0.0179(11) 0.8258(5) 0.0787(11) 0.113(5) Uani 0.672(12) 1 d D U P B 1
F6_6 F -0.1628(9) 0.8159(6) 0.1291(10) 0.111(4) Uani 0.672(12) 1 d D U P B 1
C4_6 C -0.1011(11) 0.7657(6) 0.2746(11) 0.081(3) Uani 0.672(12) 1 d D U P B 1
F7_6 F -0.1617(8) 0.7335(5) 0.2342(9) 0.090(3) Uani 0.672(12) 1 d D U P B 1
F8_6 F -0.1576(13) 0.8009(6) 0.3100(14) 0.112(5) Uani 0.672(12) 1 d D U P B 1
F9_6 F -0.0551(10) 0.7424(7) 0.3410(10) 0.085(3) Uani 0.672(12) 1 d D U P B 1
O1_7 O 0.4952(8) 0.5201(4) 0.6960(10) 0.066(3) Uani 0.638(9) 1 d D U P C 1
C1_7 C 0.4628(10) 0.5675(5) 0.6969(9) 0.068(2) Uani 0.638(9) 1 d D U P C 1
C2_7 C 0.5476(13) 0.6034(5) 0.7188(10) 0.083(3) Uani 0.638(9) 1 d D U P C 1
F1_7 F 0.5691(16) 0.6014(5) 0.8049(8) 0.135(6) Uani 0.638(9) 1 d D U P C 1
F2_7 F 0.5283(13) 0.6502(4) 0.6971(9) 0.105(4) Uani 0.638(9) 1 d D U P C 1
F3_7 F 0.6298(10) 0.5906(5) 0.6787(10) 0.091(4) Uani 0.638(9) 1 d D U P C 1
C3_7 C 0.4228(10) 0.5812(5) 0.6060(9) 0.076(3) Uani 0.638(9) 1 d D U P C 1
F4_7 F 0.3652(8) 0.5451(4) 0.5734(8) 0.087(3) Uani 0.638(9) 1 d D U P C 1
F5_7 F 0.4929(9) 0.5875(7) 0.5502(8) 0.100(4) Uani 0.638(9) 1 d D U P C 1
F6_7 F 0.3676(10) 0.6223(5) 0.6106(9) 0.101(4) Uani 0.638(9) 1 d D U P C 1
C4_7 C 0.3811(13) 0.5719(6) 0.7641(10) 0.088(3) Uani 0.638(9) 1 d D U P C 1
F7_7 F 0.2992(11) 0.5515(6) 0.7360(11) 0.109(4) Uani 0.638(9) 1 d D U P C 1
F8_7 F 0.3653(17) 0.6196(6) 0.7892(13) 0.119(6) Uani 0.638(9) 1 d D U P C 1
F9_7 F 0.4063(14) 0.5479(7) 0.8384(9) 0.116(5) Uani 0.638(9) 1 d D U P C 1
O1_8 O 0.6672(8) 0.4854(4) 0.6391(6) 0.097(3) Uani 1 1 d D U . D 1
C1_8 C 0.7167(8) 0.4718(4) 0.5702(7) 0.089(3) Uani 1 1 d D U . D 1
C2_8 C 0.8120(10) 0.5057(6) 0.5623(9) 0.126(5) Uani 1 1 d D U . D 1
F1_8 F 0.7880(8) 0.5513(4) 0.5729(8) 0.134(4) Uani 1 1 d D U . D 1
F2_8 F 0.8438(9) 0.5022(5) 0.4810(7) 0.167(6) Uani 1 1 d D U . D 1
F3_8 F 0.8799(8) 0.4891(7) 0.6189(8) 0.171(6) Uani 1 1 d D U . D 1
C3_8 C 0.7496(10) 0.4181(5) 0.5774(8) 0.106(4) Uani 1 1 d D U . D 1
F4_8 F 0.6690(10) 0.3878(4) 0.5556(7) 0.143(4) Uani 1 1 d D U . D 1
F5_8 F 0.7708(10) 0.4062(5) 0.6574(6) 0.142(4) Uani 1 1 d D U . D 1
F6_8 F 0.8197(8) 0.4046(4) 0.5245(7) 0.126(4) Uani 1 1 d D U . D 1
C4_8 C 0.6511(10) 0.4815(6) 0.4919(8) 0.114(4) Uani 1 1 d D U . D 1
F7_8 F 0.5567(7) 0.4657(5) 0.5061(7) 0.128(3) Uani 1 1 d D U . D 1
F8_8 F 0.6808(12) 0.4541(7) 0.4229(6) 0.199(8) Uani 1 1 d D U . D 1
F9_8 F 0.6510(8) 0.5288(4) 0.4698(7) 0.134(4) Uani 1 1 d D U . D 1
P1_9 P 0.0581(3) 0.36605(14) 0.3699(3) 0.0449(9) Uani 0.5409(19) 1 d D U P A 1
P2_9 P 0.1677(3) 0.25727(14) 0.3873(3) 0.0441(8) Uani 0.5409(19) 1 d D U P A 1
C1_9 C 0.0657(10) 0.4152(4) 0.4495(8) 0.043(2) Uani 0.5409(19) 1 d D U P A 1
H1_9 H -0.003773 0.425381 0.460665 0.052 Uiso 0.5409(19) 1 calc R U P A 1
C2_9 C 0.1096(11) 0.3978(5) 0.5368(7) 0.049(3) Uani 0.5409(19) 1 d D U P A 1
H2A_9 H 0.070923 0.369476 0.557984 0.059 Uiso 0.5409(19) 1 calc R U P A 1
H2B_9 H 0.178320 0.386631 0.528869 0.059 Uiso 0.5409(19) 1 calc R U P A 1
C3_9 C 0.1086(11) 0.4388(6) 0.6033(8) 0.056(3) Uani 0.5409(19) 1 d D U P A 1
H3A_9 H 0.039376 0.447258 0.616189 0.067 Uiso 0.5409(19) 1 calc R U P A 1
H3B_9 H 0.140877 0.427001 0.657312 0.067 Uiso 0.5409(19) 1 calc R U P A 1
C4_9 C 0.1608(13) 0.4842(6) 0.5727(10) 0.069(4) Uani 0.5409(19) 1 d D U P A 1
H4A_9 H 0.216166 0.491908 0.613162 0.083 Uiso 0.5409(19) 1 calc R U P A 1
H4B_9 H 0.114434 0.512418 0.572850 0.083 Uiso 0.5409(19) 1 calc R U P A 1
C5_9 C 0.2004(16) 0.4775(9) 0.4827(11) 0.093(5) Uani 0.5409(19) 1 d D U P A 1
H5A_9 H 0.229259 0.509030 0.462951 0.111 Uiso 0.5409(19) 1 calc R U P A 1
H5B_9 H 0.253322 0.452370 0.484057 0.111 Uiso 0.5409(19) 1 calc R U P A 1
C6_9 C 0.1194(13) 0.4616(5) 0.4198(9) 0.061(3) Uani 0.5409(19) 1 d D U P A 1
H6A_9 H 0.148562 0.455294 0.362833 0.073 Uiso 0.5409(19) 1 calc R U P A 1
H6B_9 H 0.071103 0.488797 0.412823 0.073 Uiso 0.5409(19) 1 calc R U P A 1
C7_9 C -0.0354(11) 0.3820(5) 0.2859(9) 0.056(3) Uani 0.5409(19) 1 d D U P A 1
H7_9 H -0.053328 0.350538 0.255692 0.067 Uiso 0.5409(19) 1 calc R U P A 1
C8_9 C -0.1316(10) 0.4035(6) 0.3201(8) 0.054(3) Uani 0.5409(19) 1 d D U P A 1
H8A_9 H -0.158533 0.380943 0.363984 0.064 Uiso 0.5409(19) 1 calc R U P A 1
H8B_9 H -0.117613 0.435605 0.348386 0.064 Uiso 0.5409(19) 1 calc R U P A 1
C9_9 C -0.2081(11) 0.4109(11) 0.2476(12) 0.077(4) Uani 0.5409(19) 1 d D U P A 1
H9A_9 H -0.225436 0.378603 0.221466 0.092 Uiso 0.5409(19) 1 calc R U P A 1
H9B_9 H -0.268863 0.425480 0.271167 0.092 Uiso 0.5409(19) 1 calc R U P A 1
C10_9 C -0.1667(13) 0.4448(7) 0.1794(10) 0.071(4) Uani 0.5409(19) 1 d D U P A 1
H10A_9 H -0.154748 0.477863 0.204562 0.085 Uiso 0.5409(19) 1 calc R U P A 1
H10B_9 H -0.215320 0.448281 0.131250 0.085 Uiso 0.5409(19) 1 calc R U P A 1
C11_9 C -0.0708(13) 0.4242(9) 0.1455(10) 0.078(4) Uani 0.5409(19) 1 d D U P A 1
H11A_9 H -0.043486 0.447453 0.102965 0.094 Uiso 0.5409(19) 1 calc R U P A 1
H11B_9 H -0.084110 0.392484 0.115705 0.094 Uiso 0.5409(19) 1 calc R U P A 1
C12_9 C 0.0054(11) 0.4159(7) 0.2188(11) 0.068(4) Uani 0.5409(19) 1 d D U P A 1
H12A_9 H 0.066125 0.401315 0.195091 0.082 Uiso 0.5409(19) 1 calc R U P A 1
H12B_9 H 0.023032 0.447924 0.245624 0.082 Uiso 0.5409(19) 1 calc R U P A 1
C13_9 C 0.0021(12) 0.3130(6) 0.4219(11) 0.047(4) Uani 0.5409(19) 1 d D U P A 1
H13A_9 H -0.042962 0.325135 0.466646 0.056 Uiso 0.5409(19) 1 calc R U P A 1
H13B_9 H -0.038437 0.295021 0.378314 0.056 Uiso 0.5409(19) 1 calc R U P A 1
C14_9 C 0.0748(12) 0.2764(6) 0.4641(9) 0.043(3) Uani 0.5409(19) 1 d D U P A 1
H14A_9 H 0.038414 0.247120 0.484471 0.052 Uiso 0.5409(19) 1 calc R U P A 1
H14B_9 H 0.107616 0.292134 0.514738 0.052 Uiso 0.5409(19) 1 calc R U P A 1
C15_9 C 0.2621(9) 0.2207(5) 0.4457(8) 0.046(2) Uani 0.5409(19) 1 d D U P A 1
H15_9 H 0.305744 0.205474 0.401797 0.055 Uiso 0.5409(19) 1 calc R U P A 1
C16_9 C 0.3264(11) 0.2531(5) 0.5038(9) 0.054(3) Uani 0.5409(19) 1 d D U P A 1
H16A_9 H 0.359577 0.278280 0.468300 0.065 Uiso 0.5409(19) 1 calc R U P A 1
H16B_9 H 0.284229 0.270549 0.545318 0.065 Uiso 0.5409(19) 1 calc R U P A 1
C17_9 C 0.4040(12) 0.2233(6) 0.5531(13) 0.067(4) Uani 0.5409(19) 1 d D U P A 1
H17A_9 H 0.451574 0.209602 0.511875 0.081 Uiso 0.5409(19) 1 calc R U P A 1
H17B_9 H 0.440677 0.245395 0.593222 0.081 Uiso 0.5409(19) 1 calc R U P A 1
C18_9 C 0.3596(12) 0.1816(5) 0.6037(10) 0.062(3) Uani 0.5409(19) 1 d D U P A 1
H18A_9 H 0.318770 0.195296 0.650163 0.075 Uiso 0.5409(19) 1 calc R U P A 1
H18B_9 H 0.413167 0.161767 0.630934 0.075 Uiso 0.5409(19) 1 calc R U P A 1
C19_9 C 0.2962(12) 0.1486(5) 0.5459(10) 0.054(3) Uani 0.5409(19) 1 d D U P A 1
H19A_9 H 0.338380 0.132039 0.503214 0.065 Uiso 0.5409(19) 1 calc R U P A 1
H19B_9 H 0.264842 0.122759 0.581193 0.065 Uiso 0.5409(19) 1 calc R U P A 1
C20_9 C 0.2171(12) 0.1784(7) 0.4991(13) 0.052(3) Uani 0.5409(19) 1 d D U P A 1
H20A_9 H 0.171537 0.192457 0.541699 0.063 Uiso 0.5409(19) 1 calc R U P A 1
H20B_9 H 0.178426 0.156406 0.460204 0.063 Uiso 0.5409(19) 1 calc R U P A 1
C21_9 C 0.1049(9) 0.2194(5) 0.3060(8) 0.048(2) Uani 0.5409(19) 1 d D U P A 1
H21_9 H 0.074213 0.243296 0.264285 0.057 Uiso 0.5409(19) 1 calc R U P A 1
C22_9 C 0.1782(10) 0.1896(5) 0.2534(9) 0.055(3) Uani 0.5409(19) 1 d D U P A 1
H22A_9 H 0.229441 0.211891 0.230929 0.066 Uiso 0.5409(19) 1 calc R U P A 1
H22B_9 H 0.211240 0.164854 0.291158 0.066 Uiso 0.5409(19) 1 calc R U P A 1
C23_9 C 0.1261(12) 0.1633(6) 0.1783(10) 0.069(3) Uani 0.5409(19) 1 d D U P A 1
H23A_9 H 0.174459 0.142843 0.147371 0.082 Uiso 0.5409(19) 1 calc R U P A 1
H23B_9 H 0.099321 0.188196 0.137290 0.082 Uiso 0.5409(19) 1 calc R U P A 1
C24_9 C 0.0419(14) 0.1305(7) 0.2093(13) 0.068(4) Uani 0.5409(19) 1 d D U P A 1
H24A_9 H 0.008281 0.114878 0.158937 0.082 Uiso 0.5409(19) 1 calc R U P A 1
H24B_9 H 0.069120 0.103939 0.246615 0.082 Uiso 0.5409(19) 1 calc R U P A 1
C25_9 C -0.0323(11) 0.1606(7) 0.2593(12) 0.071(4) Uani 0.5409(19) 1 d D U P A 1
H25A_9 H -0.084250 0.138582 0.281648 0.085 Uiso 0.5409(19) 1 calc R U P A 1
H25B_9 H -0.064215 0.185211 0.220727 0.085 Uiso 0.5409(19) 1 calc R U P A 1
C26_9 C 0.0209(11) 0.1871(6) 0.3352(10) 0.059(3) Uani 0.5409(19) 1 d D U P A 1
H26A_9 H -0.027307 0.207674 0.366043 0.071 Uiso 0.5409(19) 1 calc R U P A 1
H26B_9 H 0.047098 0.162095 0.376295 0.071 Uiso 0.5409(19) 1 calc R U P A 1
P1_10 P 0.4203(3) 0.30289(14) 0.1329(3) 0.0487(9) Uani 0.5409(19) 1 d D U P A 1
P2_10 P 0.3142(3) 0.41208(13) 0.1149(2) 0.0444(8) Uani 0.5409(19) 1 d D U P A 1
C1_10 C 0.4215(11) 0.2549(4) 0.0482(8) 0.051(3) Uani 0.5409(19) 1 d D U P A 1
H1_10 H 0.492346 0.246075 0.039747 0.061 Uiso 0.5409(19) 1 calc R U P A 1
C2_10 C 0.3817(13) 0.2722(5) -0.0385(8) 0.054(3) Uani 0.5409(19) 1 d D U P A 1
H2A_10 H 0.421621 0.300489 -0.058093 0.065 Uiso 0.5409(19) 1 calc R U P A 1
H2B_10 H 0.313045 0.283896 -0.031809 0.065 Uiso 0.5409(19) 1 calc R U P A 1
C3_10 C 0.3827(13) 0.2320(5) -0.1075(8) 0.058(3) Uani 0.5409(19) 1 d D U P A 1
H3A_10 H 0.350633 0.244508 -0.161150 0.070 Uiso 0.5409(19) 1 calc R U P A 1
H3B_10 H 0.451766 0.223313 -0.120449 0.070 Uiso 0.5409(19) 1 calc R U P A 1
C4_10 C 0.3287(16) 0.1866(6) -0.0768(10) 0.074(4) Uani 0.5409(19) 1 d D U P A 1
H4A_10 H 0.332435 0.160486 -0.121203 0.088 Uiso 0.5409(19) 1 calc R U P A 1
H4B_10 H 0.258242 0.194787 -0.068929 0.088 Uiso 0.5409(19) 1 calc R U P A 1
C5_10 C 0.3730(17) 0.1674(4) 0.0083(10) 0.065(3) Uani 0.5409(19) 1 d D U P A 1
H5A_10 H 0.442200 0.157099 -0.000267 0.077 Uiso 0.5409(19) 1 calc R U P A 1
H5B_10 H 0.335295 0.138320 0.027620 0.077 Uiso 0.5409(19) 1 calc R U P A 1
C6_10 C 0.3700(14) 0.2078(5) 0.0774(8) 0.061(3) Uani 0.5409(19) 1 d D U P A 1
H6A_10 H 0.300382 0.215346 0.090463 0.073 Uiso 0.5409(19) 1 calc R U P A 1
H6B_10 H 0.402555 0.195541 0.131053 0.073 Uiso 0.5409(19) 1 calc R U P A 1
C7_10 C 0.4993(11) 0.2824(6) 0.2243(8) 0.060(3) Uani 0.5409(19) 1 d D U P A 1
H7_10 H 0.467894 0.252077 0.248103 0.073 Uiso 0.5409(19) 1 calc R U P A 1
C8_10 C 0.6019(13) 0.2676(8) 0.1967(10) 0.058(4) Uani 0.5409(19) 1 d D U P A 1
H8A_10 H 0.633223 0.295733 0.167250 0.070 Uiso 0.5409(19) 1 calc R U P A 1
H8B_10 H 0.596556 0.239950 0.155061 0.070 Uiso 0.5409(19) 1 calc R U P A 1
C9_10 C 0.6671(14) 0.2517(9) 0.2738(11) 0.076(4) Uani 0.5409(19) 1 d D U P A 1
H9A_10 H 0.644251 0.219224 0.294697 0.092 Uiso 0.5409(19) 1 calc R U P A 1
H9B_10 H 0.735828 0.247706 0.254428 0.092 Uiso 0.5409(19) 1 calc R U P A 1
C10_10 C 0.6662(13) 0.2877(9) 0.3469(11) 0.081(4) Uani 0.5409(19) 1 d D U P A 1
H10A_10 H 0.701262 0.318096 0.329704 0.097 Uiso 0.5409(19) 1 calc R U P A 1
H10B_10 H 0.702434 0.273350 0.397041 0.097 Uiso 0.5409(19) 1 calc R U P A 1
C11_10 C 0.5616(13) 0.3013(9) 0.3740(9) 0.083(4) Uani 0.5409(19) 1 d D U P A 1
H11A_10 H 0.528832 0.271851 0.398073 0.099 Uiso 0.5409(19) 1 calc R U P A 1
H11B_10 H 0.564926 0.326928 0.419422 0.099 Uiso 0.5409(19) 1 calc R U P A 1
C12_10 C 0.5016(12) 0.3205(7) 0.2969(8) 0.067(3) Uani 0.5409(19) 1 d D U P A 1
H12A_10 H 0.531201 0.351517 0.275897 0.080 Uiso 0.5409(19) 1 calc R U P A 1
H12B_10 H 0.433384 0.327674 0.314677 0.080 Uiso 0.5409(19) 1 calc R U P A 1
C13_10 C 0.4834(12) 0.3562(5) 0.0846(11) 0.051(3) Uani 0.5409(19) 1 d D U P A 1
H13A_10 H 0.520976 0.374265 0.130006 0.061 Uiso 0.5409(19) 1 calc R U P A 1
H13B_10 H 0.530749 0.344398 0.041380 0.061 Uiso 0.5409(19) 1 calc R U P A 1
C14_10 C 0.4072(11) 0.3918(6) 0.0402(9) 0.045(3) Uani 0.5409(19) 1 d D U P A 1
H14A_10 H 0.374674 0.374634 -0.009073 0.054 Uiso 0.5409(19) 1 calc R U P A 1
H14B_10 H 0.442321 0.420878 0.017498 0.054 Uiso 0.5409(19) 1 calc R U P A 1
C15_10 C 0.2265(10) 0.4517(5) 0.0547(9) 0.047(3) Uani 0.5409(19) 1 d D U P A 1
H15_10 H 0.183890 0.468060 0.098239 0.056 Uiso 0.5409(19) 1 calc R U P A 1
C16_10 C 0.1586(12) 0.4209(5) -0.0032(11) 0.060(3) Uani 0.5409(19) 1 d D U P A 1
H16A_10 H 0.122374 0.396947 0.032502 0.072 Uiso 0.5409(19) 1 calc R U P A 1
H16B_10 H 0.198854 0.401999 -0.044356 0.072 Uiso 0.5409(19) 1 calc R U P A 1
C17_10 C 0.0846(11) 0.4530(6) -0.0535(11) 0.062(3) Uani 0.5409(19) 1 d D U P A 1
H17A_10 H 0.045011 0.431998 -0.093266 0.074 Uiso 0.5409(19) 1 calc R U P A 1
H17B_10 H 0.038979 0.468710 -0.012614 0.074 Uiso 0.5409(19) 1 calc R U P A 1
C18_10 C 0.1359(12) 0.4928(6) -0.1049(10) 0.063(3) Uani 0.5409(19) 1 d D U P A 1
H18A_10 H 0.176955 0.477358 -0.149511 0.076 Uiso 0.5409(19) 1 calc R U P A 1
H18B_10 H 0.085979 0.513944 -0.134292 0.076 Uiso 0.5409(19) 1 calc R U P A 1
C19_10 C 0.2004(16) 0.5242(6) -0.0458(12) 0.059(4) Uani 0.5409(19) 1 d D U P A 1
H19A_10 H 0.158381 0.541736 -0.004268 0.071 Uiso 0.5409(19) 1 calc R U P A 1
H19B_10 H 0.235067 0.549220 -0.080374 0.071 Uiso 0.5409(19) 1 calc R U P A 1
C20_10 C 0.2763(13) 0.4930(8) 0.0037(13) 0.052(4) Uani 0.5409(19) 1 d D U P A 1
H20A_10 H 0.314521 0.514340 0.044001 0.062 Uiso 0.5409(19) 1 calc R U P A 1
H20B_10 H 0.322844 0.478257 -0.037355 0.062 Uiso 0.5409(19) 1 calc R U P A 1
C21_10 C 0.3766(10) 0.4466(5) 0.2018(8) 0.052(3) Uani 0.5409(19) 1 d D U P A 1
H21_10 H 0.402583 0.421275 0.243241 0.063 Uiso 0.5409(19) 1 calc R U P A 1
C22_10 C 0.3044(10) 0.4782(6) 0.2528(10) 0.061(3) Uani 0.5409(19) 1 d D U P A 1
H22A_10 H 0.276914 0.504622 0.215215 0.073 Uiso 0.5409(19) 1 calc R U P A 1
H22B_10 H 0.248961 0.457475 0.272191 0.073 Uiso 0.5409(19) 1 calc R U P A 1
C23_10 C 0.3568(13) 0.5013(8) 0.3309(11) 0.078(4) Uani 0.5409(19) 1 d D U P A 1
H23A_10 H 0.309828 0.522449 0.362084 0.093 Uiso 0.5409(19) 1 calc R U P A 1
H23B_10 H 0.379315 0.474818 0.370741 0.093 Uiso 0.5409(19) 1 calc R U P A 1
C24_10 C 0.4444(14) 0.5318(8) 0.3046(14) 0.076(4) Uani 0.5409(19) 1 d D U P A 1
H24A_10 H 0.477735 0.545835 0.356488 0.092 Uiso 0.5409(19) 1 calc R U P A 1
H24B_10 H 0.421978 0.559437 0.267320 0.092 Uiso 0.5409(19) 1 calc R U P A 1
C25_10 C 0.5171(11) 0.4990(8) 0.2554(13) 0.078(4) Uani 0.5409(19) 1 d D U P A 1
H25A_10 H 0.574466 0.518853 0.237621 0.094 Uiso 0.5409(19) 1 calc R U P A 1
H25B_10 H 0.541463 0.472116 0.293531 0.094 Uiso 0.5409(19) 1 calc R U P A 1
C26_10 C 0.4655(11) 0.4769(7) 0.1756(12) 0.066(4) Uani 0.5409(19) 1 d D U P A 1
H26A_10 H 0.443959 0.503688 0.136176 0.079 Uiso 0.5409(19) 1 calc R U P A 1
H26B_10 H 0.512309 0.455562 0.144509 0.079 Uiso 0.5409(19) 1 calc R U P A 1
P1_11 P 0.3609(4) 0.42510(15) 0.1515(3) 0.0443(9) Uani 0.4591(19) 1 d D U P A 2
P2_11 P 0.4514(3) 0.31323(15) 0.1766(3) 0.0420(8) Uani 0.4591(19) 1 d D U P A 2
C1_11 C 0.4380(12) 0.4679(6) 0.2157(11) 0.057(3) Uani 0.4591(19) 1 d D U P A 2
H1_11 H 0.475786 0.447042 0.258126 0.068 Uiso 0.4591(19) 1 calc R U P A 2
C2_11 C 0.5153(14) 0.4975(7) 0.1666(12) 0.068(4) Uani 0.4591(19) 1 d D U P A 2
H2A_11 H 0.556997 0.474923 0.132835 0.081 Uiso 0.4591(19) 1 calc R U P A 2
H2B_11 H 0.482084 0.520712 0.126031 0.081 Uiso 0.4591(19) 1 calc R U P A 2
C3_11 C 0.5793(13) 0.5262(8) 0.2317(15) 0.080(5) Uani 0.4591(19) 1 d D U P A 2
H3A_11 H 0.615619 0.502535 0.269285 0.096 Uiso 0.4591(19) 1 calc R U P A 2
H3B_11 H 0.628576 0.545872 0.200320 0.096 Uiso 0.4591(19) 1 calc R U P A 2
C4_11 C 0.5192(15) 0.5603(7) 0.2873(16) 0.084(5) Uani 0.4591(19) 1 d D U P A 2
H4A_11 H 0.488179 0.586216 0.250732 0.101 Uiso 0.4591(19) 1 calc R U P A 2
H4B_11 H 0.563114 0.576699 0.330338 0.101 Uiso 0.4591(19) 1 calc R U P A 2
C5_11 C 0.4389(17) 0.5316(10) 0.3338(14) 0.076(5) Uani 0.4591(19) 1 d D U P A 2
H5A_11 H 0.469851 0.508377 0.375665 0.092 Uiso 0.4591(19) 1 calc R U P A 2
H5B_11 H 0.396932 0.554755 0.366101 0.092 Uiso 0.4591(19) 1 calc R U P A 2
C6_11 C 0.3761(11) 0.5032(6) 0.2690(12) 0.060(3) Uani 0.4591(19) 1 d D U P A 2
H6A_11 H 0.341636 0.526746 0.229975 0.072 Uiso 0.4591(19) 1 calc R U P A 2
H6B_11 H 0.325408 0.484176 0.299887 0.072 Uiso 0.4591(19) 1 calc R U P A 2
C7_11 C 0.2596(11) 0.4572(5) 0.0937(10) 0.049(3) Uani 0.4591(19) 1 d D U P A 2
H7_11 H 0.221976 0.475986 0.137759 0.059 Uiso 0.4591(19) 1 calc R U P A 2
C8_11 C 0.2943(16) 0.4948(8) 0.0265(15) 0.054(4) Uani 0.4591(19) 1 d D U P A 2
H8A_11 H 0.335504 0.520214 0.055638 0.065 Uiso 0.4591(19) 1 calc R U P A 2
H8B_11 H 0.335601 0.477767 -0.016190 0.065 Uiso 0.4591(19) 1 calc R U P A 2
C9_11 C 0.2089(18) 0.5194(7) -0.0196(15) 0.063(4) Uani 0.4591(19) 1 d D U P A 2
H9A_11 H 0.234459 0.541040 -0.065521 0.075 Uiso 0.4591(19) 1 calc R U P A 2
H9B_11 H 0.173387 0.540452 0.021718 0.075 Uiso 0.4591(19) 1 calc R U P A 2
C10_11 C 0.1373(15) 0.4825(8) -0.0595(12) 0.073(4) Uani 0.4591(19) 1 d D U P A 2
H10A_11 H 0.080491 0.500330 -0.085870 0.088 Uiso 0.4591(19) 1 calc R U P A 2
H10B_11 H 0.170501 0.464005 -0.105658 0.088 Uiso 0.4591(19) 1 calc R U P A 2
C11_11 C 0.1005(12) 0.4466(7) 0.0075(13) 0.065(4) Uani 0.4591(19) 1 d D U P A 2
H11A_11 H 0.056761 0.421845 -0.020570 0.078 Uiso 0.4591(19) 1 calc R U P A 2
H11B_11 H 0.061664 0.464616 0.050855 0.078 Uiso 0.4591(19) 1 calc R U P A 2
C12_11 C 0.1884(13) 0.4204(6) 0.0525(12) 0.062(4) Uani 0.4591(19) 1 d D U P A 2
H12A_11 H 0.163511 0.397914 0.097475 0.074 Uiso 0.4591(19) 1 calc R U P A 2
H12B_11 H 0.223734 0.400271 0.009777 0.074 Uiso 0.4591(19) 1 calc R U P A 2
C13_11 C 0.4399(15) 0.3969(7) 0.0712(12) 0.051(4) Uani 0.4591(19) 1 d D U P A 2
H13A_11 H 0.398282 0.379195 0.028077 0.062 Uiso 0.4591(19) 1 calc R U P A 2
H13B_11 H 0.476125 0.423189 0.040660 0.062 Uiso 0.4591(19) 1 calc R U P A 2
C14_11 C 0.5156(15) 0.3601(6) 0.1130(12) 0.051(4) Uani 0.4591(19) 1 d D U P A 2
H14A_11 H 0.562618 0.378438 0.150748 0.062 Uiso 0.4591(19) 1 calc R U P A 2
H14B_11 H 0.553522 0.343795 0.067164 0.062 Uiso 0.4591(19) 1 calc R U P A 2
C15_11 C 0.5421(13) 0.2862(6) 0.2534(10) 0.060(3) Uani 0.4591(19) 1 d D U P A 2
H15_11 H 0.505284 0.260784 0.286502 0.072 Uiso 0.4591(19) 1 calc R U P A 2
C16_11 C 0.5760(15) 0.3232(8) 0.3178(12) 0.074(4) Uani 0.4591(19) 1 d D U P A 2
H16A_11 H 0.518120 0.335787 0.348856 0.088 Uiso 0.4591(19) 1 calc R U P A 2
H16B_11 H 0.605861 0.351417 0.287143 0.088 Uiso 0.4591(19) 1 calc R U P A 2
C17_11 C 0.6513(17) 0.3030(10) 0.3836(13) 0.085(5) Uani 0.4591(19) 1 d D U P A 2
H17A_11 H 0.679759 0.330626 0.417750 0.103 Uiso 0.4591(19) 1 calc R U P A 2
H17B_11 H 0.617933 0.280367 0.423646 0.103 Uiso 0.4591(19) 1 calc R U P A 2
C18_11 C 0.7335(13) 0.2756(8) 0.3386(12) 0.073(4) Uani 0.4591(19) 1 d D U P A 2
H18A_11 H 0.772710 0.299571 0.305338 0.087 Uiso 0.4591(19) 1 calc R U P A 2
H18B_11 H 0.777877 0.260533 0.382698 0.087 Uiso 0.4591(19) 1 calc R U P A 2
C19_11 C 0.6958(16) 0.2361(7) 0.2787(14) 0.072(4) Uani 0.4591(19) 1 d D U P A 2
H19A_11 H 0.660465 0.210658 0.312053 0.086 Uiso 0.4591(19) 1 calc R U P A 2
H19B_11 H 0.751969 0.219963 0.250185 0.086 Uiso 0.4591(19) 1 calc R U P A 2
C20_11 C 0.6246(18) 0.2587(10) 0.2093(13) 0.066(5) Uani 0.4591(19) 1 d D U P A 2
H20A_11 H 0.661449 0.281622 0.172106 0.080 Uiso 0.4591(19) 1 calc R U P A 2
H20B_11 H 0.596473 0.232142 0.172502 0.080 Uiso 0.4591(19) 1 calc R U P A 2
C21_11 C 0.4148(15) 0.2643(5) 0.1022(9) 0.060(3) Uani 0.4591(19) 1 d D U P A 2
H21_11 H 0.477361 0.250299 0.079520 0.072 Uiso 0.4591(19) 1 calc R U P A 2
C22_11 C 0.3639(16) 0.2223(6) 0.1485(10) 0.063(4) Uani 0.4591(19) 1 d D U P A 2
H22A_11 H 0.408875 0.209259 0.194217 0.076 Uiso 0.4591(19) 1 calc R U P A 2
H22B_11 H 0.304206 0.235095 0.176520 0.076 Uiso 0.4591(19) 1 calc R U P A 2
C23_11 C 0.335(2) 0.1805(6) 0.0879(13) 0.082(5) Uani 0.4591(19) 1 d D U P A 2
H23A_11 H 0.363511 0.149483 0.110661 0.098 Uiso 0.4591(19) 1 calc R U P A 2
H23B_11 H 0.261879 0.176932 0.088459 0.098 Uiso 0.4591(19) 1 calc R U P A 2
C24_11 C 0.365(3) 0.1866(7) -0.0031(13) 0.093(5) Uani 0.4591(19) 1 d D U P A 2
H24A_11 H 0.330472 0.161642 -0.039296 0.112 Uiso 0.4591(19) 1 calc R U P A 2
H24B_11 H 0.436853 0.180164 -0.006523 0.112 Uiso 0.4591(19) 1 calc R U P A 2
C25_11 C 0.343(2) 0.2372(7) -0.0392(10) 0.078(4) Uani 0.4591(19) 1 d D U P A 2
H25A_11 H 0.275118 0.237356 -0.063318 0.094 Uiso 0.4591(19) 1 calc R U P A 2
H25B_11 H 0.388418 0.243457 -0.087489 0.094 Uiso 0.4591(19) 1 calc R U P A 2
C26_11 C 0.3536(19) 0.2793(6) 0.0246(10) 0.074(4) Uani 0.4591(19) 1 d D U P A 2
H26A_11 H 0.384999 0.307851 -0.003790 0.089 Uiso 0.4591(19) 1 calc R U P A 2
H26B_11 H 0.287274 0.289671 0.043160 0.089 Uiso 0.4591(19) 1 calc R U P A 2
P1_12 P 0.1362(4) 0.24724(15) 0.3478(3) 0.0422(9) Uani 0.4591(19) 1 d D U P A 2
P2_12 P 0.0389(3) 0.35924(17) 0.3302(4) 0.0425(9) Uani 0.4591(19) 1 d D U P A 2
C1_12 C 0.0564(12) 0.2017(6) 0.2933(12) 0.057(3) Uani 0.4591(19) 1 d D U P A 2
H1_12 H 0.015320 0.221449 0.251472 0.069 Uiso 0.4591(19) 1 calc R U P A 2
C2_12 C -0.0169(17) 0.1743(8) 0.3461(14) 0.075(5) Uani 0.4591(19) 1 d D U P A 2
H2A_12 H -0.057005 0.198357 0.378281 0.091 Uiso 0.4591(19) 1 calc R U P A 2
H2B_12 H 0.019020 0.153481 0.388789 0.091 Uiso 0.4591(19) 1 calc R U P A 2
C3_12 C -0.0860(15) 0.1415(9) 0.2911(17) 0.089(5) Uani 0.4591(19) 1 d D U P A 2
H3A_12 H -0.128392 0.121834 0.329366 0.107 Uiso 0.4591(19) 1 calc R U P A 2
H3B_12 H -0.129238 0.162495 0.254279 0.107 Uiso 0.4591(19) 1 calc R U P A 2
C4_12 C -0.0266(16) 0.1070(8) 0.2346(16) 0.090(5) Uani 0.4591(19) 1 d D U P A 2
H4A_12 H 0.010985 0.083441 0.271416 0.108 Uiso 0.4591(19) 1 calc R U P A 2
H4B_12 H -0.071949 0.087877 0.196521 0.108 Uiso 0.4591(19) 1 calc R U P A 2
C5_12 C 0.0443(16) 0.1365(8) 0.1802(13) 0.067(5) Uani 0.4591(19) 1 d D U P A 2
H5A_12 H 0.006216 0.159103 0.141885 0.081 Uiso 0.4591(19) 1 calc R U P A 2
H5B_12 H 0.082085 0.113767 0.143510 0.081 Uiso 0.4591(19) 1 calc R U P A 2
C6_12 C 0.1160(12) 0.1666(7) 0.2368(12) 0.061(3) Uani 0.4591(19) 1 d D U P A 2
H6A_12 H 0.160980 0.185813 0.200119 0.073 Uiso 0.4591(19) 1 calc R U P A 2
H6B_12 H 0.156324 0.144272 0.273730 0.073 Uiso 0.4591(19) 1 calc R U P A 2
C7_12 C 0.2424(10) 0.2188(6) 0.4022(10) 0.050(3) Uani 0.4591(19) 1 d D U P A 2
H7_12 H 0.276493 0.198355 0.358095 0.060 Uiso 0.4591(19) 1 calc R U P A 2
C8_12 C 0.2143(15) 0.1839(9) 0.4750(16) 0.061(4) Uani 0.4591(19) 1 d D U P A 2
H8A_12 H 0.176105 0.202322 0.518236 0.073 Uiso 0.4591(19) 1 calc R U P A 2
H8B_12 H 0.171765 0.157244 0.451420 0.073 Uiso 0.4591(19) 1 calc R U P A 2
C9_12 C 0.3048(16) 0.1617(7) 0.5181(15) 0.070(4) Uani 0.4591(19) 1 d D U P A 2
H9A_12 H 0.338719 0.140164 0.476483 0.084 Uiso 0.4591(19) 1 calc R U P A 2
H9B_12 H 0.284416 0.140950 0.567230 0.084 Uiso 0.4591(19) 1 calc R U P A 2
C10_12 C 0.3762(16) 0.2014(8) 0.5506(14) 0.076(4) Uani 0.4591(19) 1 d D U P A 2
H10A_12 H 0.435933 0.185640 0.576047 0.091 Uiso 0.4591(19) 1 calc R U P A 2
H10B_12 H 0.344536 0.221062 0.596239 0.091 Uiso 0.4591(19) 1 calc R U P A 2
C11_12 C 0.4055(12) 0.2354(7) 0.4767(14) 0.072(4) Uani 0.4591(19) 1 d D U P A 2
H11A_12 H 0.448330 0.262116 0.499507 0.086 Uiso 0.4591(19) 1 calc R U P A 2
H11B_12 H 0.443568 0.216313 0.434222 0.086 Uiso 0.4591(19) 1 calc R U P A 2
C12_12 C 0.3153(13) 0.2576(6) 0.4323(12) 0.063(4) Uani 0.4591(19) 1 d D U P A 2
H12A_12 H 0.282509 0.280252 0.472764 0.076 Uiso 0.4591(19) 1 calc R U P A 2
H12B_12 H 0.336429 0.277202 0.382052 0.076 Uiso 0.4591(19) 1 calc R U P A 2
C13_12 C 0.0610(15) 0.2751(7) 0.4323(11) 0.047(4) Uani 0.4591(19) 1 d D U P A 2
H13A_12 H 0.027824 0.248625 0.464806 0.057 Uiso 0.4591(19) 1 calc R U P A 2
H13B_12 H 0.104625 0.293342 0.473244 0.057 Uiso 0.4591(19) 1 calc R U P A 2
C14_12 C -0.0172(13) 0.3105(6) 0.3948(12) 0.041(4) Uani 0.4591(19) 1 d D U P A 2
H14A_12 H -0.053988 0.325673 0.442512 0.049 Uiso 0.4591(19) 1 calc R U P A 2
H14B_12 H -0.064718 0.291715 0.358295 0.049 Uiso 0.4591(19) 1 calc R U P A 2
C15_12 C -0.0636(13) 0.3953(10) 0.2826(14) 0.077(5) Uani 0.4591(19) 1 d D U P A 2
H15_12 H -0.057963 0.426129 0.317913 0.093 Uiso 0.4591(19) 1 calc R U P A 2
C16_12 C -0.0422(14) 0.4154(9) 0.1962(13) 0.074(4) Uani 0.4591(19) 1 d D U P A 2
H16A_12 H 0.006917 0.393493 0.169226 0.088 Uiso 0.4591(19) 1 calc R U P A 2
H16B_12 H -0.010721 0.448074 0.204041 0.088 Uiso 0.4591(19) 1 calc R U P A 2
C17_12 C -0.1274(16) 0.4212(15) 0.1342(13) 0.097(6) Uani 0.4591(19) 1 d D U P A 2
H17A_12 H -0.113956 0.449902 0.096783 0.116 Uiso 0.4591(19) 1 calc R U P A 2
H17B_12 H -0.130212 0.391621 0.096795 0.116 Uiso 0.4591(19) 1 calc R U P A 2
C18_12 C -0.2256(17) 0.4281(14) 0.1717(14) 0.096(6) Uani 0.4591(19) 1 d D U P A 2
H18A_12 H -0.238637 0.464040 0.173147 0.115 Uiso 0.4591(19) 1 calc R U P A 2
H18B_12 H -0.274622 0.413465 0.131012 0.115 Uiso 0.4591(19) 1 calc R U P A 2
C19_12 C -0.2459(14) 0.4087(14) 0.2570(15) 0.083(5) Uani 0.4591(19) 1 d D U P A 2
H19A_12 H -0.304239 0.386841 0.251792 0.099 Uiso 0.4591(19) 1 calc R U P A 2
H19B_12 H -0.264430 0.436784 0.294255 0.099 Uiso 0.4591(19) 1 calc R U P A 2
C20_12 C -0.1645(14) 0.3805(12) 0.3025(16) 0.086(5) Uani 0.4591(19) 1 d D U P A 2
H20A_12 H -0.173166 0.383840 0.365439 0.104 Uiso 0.4591(19) 1 calc R U P A 2
H20B_12 H -0.172167 0.345087 0.287979 0.104 Uiso 0.4591(19) 1 calc R U P A 2
C21_12 C 0.1036(13) 0.4005(5) 0.4098(9) 0.051(3) Uani 0.4591(19) 1 d D U P A 2
H21_12 H 0.165828 0.383031 0.427593 0.061 Uiso 0.4591(19) 1 calc R U P A 2
C22_12 C 0.1352(12) 0.4474(5) 0.3639(9) 0.050(3) Uani 0.4591(19) 1 d D U P A 2
H22A_12 H 0.076147 0.464752 0.340611 0.060 Uiso 0.4591(19) 1 calc R U P A 2
H22B_12 H 0.177659 0.438763 0.314971 0.060 Uiso 0.4591(19) 1 calc R U P A 2
C23_12 C 0.1920(15) 0.4816(7) 0.4264(11) 0.065(4) Uani 0.4591(19) 1 d D U P A 2
H23A_12 H 0.252351 0.464671 0.448064 0.078 Uiso 0.4591(19) 1 calc R U P A 2
H23B_12 H 0.212360 0.511770 0.395473 0.078 Uiso 0.4591(19) 1 calc R U P A 2
C24_12 C 0.1280(13) 0.4957(6) 0.5021(11) 0.060(4) Uani 0.4591(19) 1 d D U P A 2
H24A_12 H 0.065116 0.510650 0.481442 0.071 Uiso 0.4591(19) 1 calc R U P A 2
H24B_12 H 0.162757 0.519603 0.540299 0.071 Uiso 0.4591(19) 1 calc R U P A 2
C25_12 C 0.1079(15) 0.4452(7) 0.5522(9) 0.063(4) Uani 0.4591(19) 1 d D U P A 2
H25A_12 H 0.171235 0.429625 0.569686 0.075 Uiso 0.4591(19) 1 calc R U P A 2
H25B_12 H 0.069693 0.451776 0.604707 0.075 Uiso 0.4591(19) 1 calc R U P A 2
C26_12 C 0.0497(13) 0.4111(6) 0.4915(10) 0.055(4) Uani 0.4591(19) 1 d D U P A 2
H26A_12 H 0.036564 0.379626 0.521574 0.066 Uiso 0.4591(19) 1 calc R U P A 2
H26B_12 H -0.014661 0.426535 0.476717 0.066 Uiso 0.4591(19) 1 calc R U P A 2
O1_13 O 0.5113(11) 0.5269(6) 0.7461(12) 0.050(3) Uani 0.362(9) 1 d D U P C 2
C1_13 C 0.4567(14) 0.5655(7) 0.7166(12) 0.069(3) Uani 0.362(9) 1 d D U P C 2
C2_13 C 0.4160(17) 0.5934(8) 0.7956(14) 0.090(5) Uani 0.362(9) 1 d D U P C 2
F1_13 F 0.391(2) 0.5646(8) 0.8608(15) 0.095(6) Uani 0.362(9) 1 d D U P C 2
F2_13 F 0.334(2) 0.6180(13) 0.768(3) 0.126(8) Uani 0.362(9) 1 d D U P C 2
F3_13 F 0.486(2) 0.6228(9) 0.8273(19) 0.129(7) Uani 0.362(9) 1 d D U P C 2
C3_13 C 0.5157(16) 0.6005(7) 0.6594(14) 0.086(4) Uani 0.362(9) 1 d D U P C 2
F4_13 F 0.5258(18) 0.5796(11) 0.5812(14) 0.104(6) Uani 0.362(9) 1 d D U P C 2
F5_13 F 0.6057(15) 0.6074(8) 0.6929(18) 0.088(5) Uani 0.362(9) 1 d D U P C 2
F6_13 F 0.4769(17) 0.6446(7) 0.6493(18) 0.102(6) Uani 0.362(9) 1 d D U P C 2
C4_13 C 0.3656(15) 0.5473(8) 0.6637(14) 0.085(4) Uani 0.362(9) 1 d D U P C 2
F7_13 F 0.3969(14) 0.5133(7) 0.6056(12) 0.088(5) Uani 0.362(9) 1 d D U P C 2
F8_13 F 0.3260(19) 0.5831(9) 0.615(2) 0.123(7) Uani 0.362(9) 1 d D U P C 2
F9_13 F 0.3005(16) 0.5286(9) 0.7181(18) 0.100(6) Uani 0.362(9) 1 d D U P C 2
O1_14 O 0.0205(16) 0.6477(8) 0.2470(15) 0.066(4) Uani 0.328(8) 1 d D U P B 2
C1_14 C -0.0368(15) 0.6090(8) 0.2239(13) 0.078(4) Uani 0.328(8) 1 d D U P B 2
C2_14 C -0.0750(19) 0.5825(10) 0.3055(16) 0.096(5) Uani 0.328(8) 1 d D U P B 2
F1_14 F -0.010(2) 0.5518(13) 0.343(2) 0.152(10) Uani 0.328(8) 1 d D U P B 2
F2_14 F -0.158(2) 0.5574(13) 0.284(3) 0.120(8) Uani 0.328(8) 1 d D U P B 2
F3_14 F -0.100(2) 0.6153(11) 0.364(2) 0.119(8) Uani 0.328(8) 1 d D U P B 2
C3_14 C -0.1240(16) 0.6293(9) 0.1701(16) 0.093(5) Uani 0.328(8) 1 d D U P B 2
F4_14 F -0.174(2) 0.5963(10) 0.124(2) 0.125(8) Uani 0.328(8) 1 d D U P B 2
F5_14 F -0.0952(16) 0.6650(9) 0.1141(15) 0.097(6) Uani 0.328(8) 1 d D U P B 2
F6_14 F -0.1895(18) 0.6479(12) 0.225(2) 0.111(7) Uani 0.328(8) 1 d D U P B 2
C4_14 C 0.0230(18) 0.5716(8) 0.1714(16) 0.090(5) Uani 0.328(8) 1 d D U P B 2
F7_14 F 0.033(2) 0.5882(11) 0.0901(15) 0.103(6) Uani 0.328(8) 1 d D U P B 2
F8_14 F -0.019(2) 0.5276(8) 0.162(2) 0.114(7) Uani 0.328(8) 1 d D U P B 2
F9_14 F 0.1119(18) 0.5682(11) 0.2088(19) 0.101(6) Uani 0.328(8) 1 d D U P B 2
O1_15 O 0.6529(12) 0.4594(7) 0.8103(10) 0.062(3) Uani 0.436(13) 1 d D U P C 2
C1_15 C 0.7140(14) 0.4745(7) 0.8734(12) 0.077(3) Uani 0.436(13) 1 d D U P C 2
C2_15 C 0.6583(18) 0.5100(8) 0.9317(14) 0.093(4) Uani 0.436(13) 1 d D U P C 2
F1_15 F 0.650(2) 0.5562(6) 0.8988(15) 0.136(7) Uani 0.436(13) 1 d D U P C 2
F2_15 F 0.699(3) 0.5119(12) 1.0112(15) 0.120(7) Uani 0.436(13) 1 d D U P C 2
F3_15 F 0.5647(16) 0.4938(10) 0.9413(14) 0.097(5) Uani 0.436(13) 1 d D U P C 2
C3_15 C 0.7487(15) 0.4281(7) 0.9252(13) 0.085(4) Uani 0.436(13) 1 d D U P C 2
F4_15 F 0.7692(13) 0.3906(7) 0.8754(11) 0.097(4) Uani 0.436(13) 1 d D U P C 2
F5_15 F 0.6762(14) 0.4142(8) 0.9778(12) 0.093(5) Uani 0.436(13) 1 d D U P C 2
F6_15 F 0.8274(14) 0.4382(10) 0.9750(13) 0.113(6) Uani 0.436(13) 1 d D U P C 2
C4_15 C 0.8084(17) 0.4961(9) 0.8326(15) 0.091(5) Uani 0.436(13) 1 d D U P C 2
F7_15 F 0.858(2) 0.4583(9) 0.797(2) 0.117(7) Uani 0.436(13) 1 d D U P C 2
F8_15 F 0.867(2) 0.5164(11) 0.8921(14) 0.107(7) Uani 0.436(13) 1 d D U P C 2
F9_15 F 0.7895(18) 0.5326(9) 0.7743(13) 0.098(6) Uani 0.436(13) 1 d D U P C 2
O1_16 O 0.5122(18) 0.4258(9) 0.697(2) 0.054(5) Uani 0.383(14) 1 d D U P C 2
C1_16 C 0.4629(15) 0.3859(7) 0.7256(13) 0.066(3) Uani 0.383(14) 1 d D U P C 2
C2_16 C 0.3753(16) 0.4010(9) 0.7818(16) 0.072(4) Uani 0.383(14) 1 d D U P C 2
F1_16 F 0.3039(16) 0.4214(9) 0.7306(17) 0.091(6) Uani 0.383(14) 1 d D U P C 2
F2_16 F 0.342(2) 0.3643(11) 0.830(2) 0.097(7) Uani 0.383(14) 1 d D U P C 2
F3_16 F 0.4004(17) 0.4371(11) 0.8381(19) 0.068(5) Uani 0.383(14) 1 d D U P C 2
C3_16 C 0.5318(14) 0.3505(7) 0.7784(14) 0.077(4) Uani 0.383(14) 1 d D U P C 2
F4_16 F 0.6201(11) 0.3478(7) 0.7437(15) 0.085(5) Uani 0.383(14) 1 d D U P C 2
F5_16 F 0.5424(15) 0.3668(7) 0.8591(12) 0.080(4) Uani 0.383(14) 1 d D U P C 2
F6_16 F 0.4926(16) 0.3048(6) 0.779(2) 0.110(6) Uani 0.383(14) 1 d D U P C 2
C4_16 C 0.4230(16) 0.3572(9) 0.6451(15) 0.094(5) Uani 0.383(14) 1 d D U P C 2
F7_16 F 0.4950(17) 0.3317(10) 0.6080(18) 0.114(7) Uani 0.383(14) 1 d D U P C 2
F8_16 F 0.3540(16) 0.3241(8) 0.6684(19) 0.122(7) Uani 0.383(14) 1 d D U P C 2
F9_16 F 0.3837(19) 0.3884(10) 0.5868(15) 0.112(6) Uani 0.383(14) 1 d D U P C 2
O1_17 O 0.033(2) 0.7487(10) 0.200(3) 0.060(6) Uani 0.328(12) 1 d D U P B 2
C1_17 C -0.0176(16) 0.7895(8) 0.2244(14) 0.073(4) Uani 0.328(12) 1 d D U P B 2
C2_17 C -0.1069(17) 0.7775(10) 0.2809(17) 0.081(5) Uani 0.328(12) 1 d D U P B 2
F1_17 F -0.1816(18) 0.7614(11) 0.230(2) 0.105(7) Uani 0.328(12) 1 d D U P B 2
F2_17 F -0.137(2) 0.8136(12) 0.333(2) 0.099(7) Uani 0.328(12) 1 d D U P B 2
F3_17 F -0.087(2) 0.7391(13) 0.334(2) 0.093(8) Uani 0.328(12) 1 d D U P B 2
C3_17 C 0.0539(15) 0.8227(8) 0.2780(15) 0.079(4) Uani 0.328(12) 1 d D U P B 2
F4_17 F 0.1445(14) 0.8244(9) 0.2475(17) 0.095(6) Uani 0.328(12) 1 d D U P B 2
F5_17 F 0.0549(18) 0.8079(8) 0.3610(13) 0.085(5) Uani 0.328(12) 1 d D U P B 2
F6_17 F 0.0228(18) 0.8689(7) 0.284(2) 0.106(7) Uani 0.328(12) 1 d D U P B 2
C4_17 C -0.0547(18) 0.8153(9) 0.1408(16) 0.089(5) Uani 0.328(12) 1 d D U P B 2
F7_17 F 0.017(2) 0.8405(11) 0.102(2) 0.106(7) Uani 0.328(12) 1 d D U P B 2
F8_17 F -0.1240(19) 0.8488(10) 0.157(2) 0.115(7) Uani 0.328(12) 1 d D U P B 2
F9_17 F -0.091(2) 0.7834(11) 0.0807(16) 0.103(7) Uani 0.328(12) 1 d D U P B 2
O1_18 O 0.167(3) 0.7102(12) 0.3179(18) 0.077(6) Uani 0.241(10) 1 d D U P B 2
C1_18 C 0.2178(19) 0.6890(9) 0.3842(18) 0.090(4) Uani 0.241(10) 1 d D U P B 2
C2_18 C 0.148(2) 0.6604(10) 0.4458(19) 0.098(5) Uani 0.241(10) 1 d D U P B 2
F1_18 F 0.131(3) 0.6155(10) 0.413(3) 0.115(8) Uani 0.241(10) 1 d D U P B 2
F2_18 F 0.181(3) 0.6549(17) 0.527(2) 0.117(8) Uani 0.241(10) 1 d D U P B 2
F3_18 F 0.060(2) 0.6813(15) 0.443(3) 0.104(9) Uani 0.241(10) 1 d D U P B 2
C3_18 C 0.261(2) 0.7333(10) 0.4367(19) 0.103(6) Uani 0.241(10) 1 d D U P B 2
F4_18 F 0.293(2) 0.7696(12) 0.385(2) 0.116(8) Uani 0.241(10) 1 d D U P B 2
F5_18 F 0.183(3) 0.7508(15) 0.482(2) 0.120(9) Uani 0.241(10) 1 d D U P B 2
F6_18 F 0.335(3) 0.7172(16) 0.487(2) 0.135(10) Uani 0.241(10) 1 d D U P B 2
C4_18 C 0.293(2) 0.6501(11) 0.355(2) 0.097(6) Uani 0.241(10) 1 d D U P B 2
F7_18 F 0.372(2) 0.6662(17) 0.315(2) 0.120(8) Uani 0.241(10) 1 d D U P B 2
F8_18 F 0.326(3) 0.6217(15) 0.420(2) 0.118(8) Uani 0.241(10) 1 d D U P B 2
F9_18 F 0.249(3) 0.6190(16) 0.299(3) 0.125(11) Uani 0.241(10) 1 d D U P B 2
O1_19 O 0.150(4) 0.694(2) 0.115(3) 0.084(7) Uani 0.140(9) 1 d D U P B 2
C1_19 C 0.204(3) 0.7110(13) 0.051(2) 0.092(5) Uani 0.140(9) 1 d D U P B 2
C2_19 C 0.282(3) 0.7494(15) 0.079(3) 0.097(6) Uani 0.140(9) 1 d D U P B 2
F1_19 F 0.246(4) 0.781(2) 0.136(4) 0.108(11) Uani 0.140(9) 1 d D U P B 2
F2_19 F 0.309(5) 0.776(3) 0.009(4) 0.104(10) Uani 0.140(9) 1 d D U P B 2
F3_19 F 0.364(3) 0.730(2) 0.114(4) 0.122(9) Uani 0.140(9) 1 d D U P B 2
C3_19 C 0.249(3) 0.6673(14) 0.001(3) 0.097(6) Uani 0.140(9) 1 d D U P B 2
F4_19 F 0.181(4) 0.649(2) -0.055(3) 0.101(11) Uani 0.140(9) 1 d D U P B 2
F5_19 F 0.279(4) 0.6310(15) 0.054(3) 0.089(8) Uani 0.140(9) 1 d D U P B 2
F6_19 F 0.328(4) 0.682(2) -0.043(3) 0.104(10) Uani 0.140(9) 1 d D U P B 2
C4_19 C 0.132(3) 0.7391(14) -0.012(2) 0.098(7) Uani 0.140(9) 1 d D U P B 2
F7_19 F 0.060(3) 0.7100(17) -0.043(3) 0.088(9) Uani 0.140(9) 1 d D U P B 2
F8_19 F 0.186(4) 0.751(2) -0.082(3) 0.114(11) Uani 0.140(9) 1 d D U P B 2
F9_19 F 0.099(4) 0.7804(13) 0.022(2) 0.086(9) Uani 0.140(9) 1 d D U P B 2

loop_
_atom_site_aniso_label
_atom_site_aniso_U_11
_atom_site_aniso_U_22
_atom_site_aniso_U_33
_atom_site_aniso_U_23
_atom_site_aniso_U_13
_atom_site_aniso_U_12
Ga1 0.0862(11) 0.0329(7) 0.0315(7) 0.0074(6) -0.0028(6) 0.0101(7)
Ga2 0.0759(10) 0.0344(7) 0.0338(7) 0.0098(6) -0.0004(6) 0.0070(7)
Ga4 0.0782(12) 0.0345(8) 0.0313(8) -0.0018(6) 0.0107(7) -0.0099(8)
Ga3 0.0720(11) 0.0326(8) 0.0361(9) -0.0016(6) 0.0132(7) -0.0061(7)
Al1 0.0456(11) 0.0477(13) 0.0616(14) -0.0093(11) -0.0046(10) 0.0039(9)
Al2 0.0412(10) 0.0482(12) 0.0453(11) 0.0071(9) -0.0057(8) -0.0029(9)
N1 0.077(5) 0.065(6) 0.068(6) -0.018(5) 0.001(4) -0.015(5)
C2 0.075(4) 0.060(5) 0.062(5) -0.016(4) -0.002(4) -0.013(4)
C1 0.076(5) 0.057(5) 0.058(5) -0.015(4) -0.002(4) -0.011(4)
N2 0.079(5) 0.076(7) 0.083(7) -0.014(6) -0.001(4) -0.019(5)
C4 0.077(5) 0.063(5) 0.065(5) -0.016(5) -0.002(4) -0.014(4)
C3 0.077(5) 0.060(5) 0.062(5) -0.015(4) -0.001(4) -0.013(4)
O1_1 0.097(6) 0.088(8) 0.068(5) -0.021(6) -0.030(5) 0.029(6)
C1_1 0.086(5) 0.084(5) 0.058(5) -0.018(4) -0.019(4) 0.030(4)
C2_1 0.116(8) 0.108(7) 0.079(6) -0.001(6) -0.021(5) 0.004(7)
F1_1 0.165(10) 0.130(10) 0.065(5) 0.020(5) -0.029(6) -0.013(8)
F2_1 0.164(11) 0.103(6) 0.143(11) 0.013(6) -0.041(9) 0.000(7)
F3_1 0.128(8) 0.134(11) 0.107(9) 0.006(8) 0.012(6) -0.001(8)
C3_1 0.085(6) 0.106(8) 0.091(7) -0.035(5) -0.021(5) 0.027(6)
F4_1 0.082(6) 0.148(9) 0.123(8) -0.004(7) 0.015(5) 0.047(6)
F5_1 0.099(8) 0.120(8) 0.134(9) -0.070(7) -0.033(7) 0.049(6)
F6_1 0.094(7) 0.139(11) 0.125(8) -0.007(7) -0.045(6) 0.022(7)
C4_1 0.102(7) 0.092(6) 0.074(6) -0.017(5) -0.006(5) 0.013(5)
F7_1 0.088(6) 0.087(6) 0.079(5) -0.013(4) -0.003(4) -0.002(4)
F8_1 0.131(7) 0.115(8) 0.074(6) -0.026(6) -0.015(5) -0.018(6)
F9_1 0.149(8) 0.085(7) 0.114(9) -0.026(7) 0.040(7) 0.013(7)
O1_2 0.107(7) 0.093(6) 0.069(5) -0.010(5) 0.013(4) 0.039(5)
C1_2 0.092(5) 0.091(5) 0.064(5) -0.030(4) 0.012(4) 0.007(4)
C2_2 0.111(7) 0.143(8) 0.091(7) -0.044(7) 0.014(5) 0.038(7)
F1_2 0.106(6) 0.237(14) 0.129(8) -0.082(10) -0.005(6) 0.058(7)
F2_2 0.094(6) 0.148(9) 0.110(6) -0.049(6) 0.024(5) 0.019(6)
F3_2 0.144(9) 0.148(8) 0.131(10) -0.012(7) 0.024(7) 0.071(6)
C3_2 0.109(6) 0.091(6) 0.078(5) -0.028(5) 0.006(5) -0.010(5)
F4_2 0.096(5) 0.119(7) 0.082(6) -0.018(6) -0.010(4) -0.015(4)
F5_2 0.151(9) 0.087(5) 0.091(7) -0.037(5) 0.020(6) -0.019(5)
F6_2 0.149(8) 0.125(7) 0.074(5) -0.025(5) 0.012(5) -0.022(7)
C4_2 0.098(6) 0.100(6) 0.078(6) -0.037(5) 0.018(5) -0.009(5)
F7_2 0.121(6) 0.077(5) 0.104(6) -0.022(4) 0.015(5) -0.006(4)
F8_2 0.115(7) 0.138(10) 0.124(8) -0.043(7) 0.045(7) -0.042(7)
F9_2 0.116(7) 0.128(8) 0.090(5) -0.054(6) 0.006(5) -0.016(6)
O1_3 0.087(6) 0.056(6) 0.051(5) 0.004(5) -0.021(5) -0.022(6)
C1_3 0.089(6) 0.077(5) 0.052(6) 0.016(5) -0.028(5) -0.025(5)
C2_3 0.083(7) 0.084(6) 0.051(6) 0.020(5) -0.009(5) -0.010(6)
F1_3 0.110(8) 0.098(9) 0.070(8) 0.033(7) 0.018(7) -0.009(8)
F2_3 0.100(8) 0.108(10) 0.070(7) 0.013(6) -0.020(6) 0.025(7)
F3_3 0.067(6) 0.080(6) 0.059(5) 0.017(4) -0.008(4) -0.006(5)
C3_3 0.107(8) 0.111(9) 0.066(8) 0.010(7) -0.032(6) -0.056(7)
F4_3 0.141(13) 0.096(9) 0.101(12) 0.021(8) -0.005(10) -0.053(8)
F5_3 0.110(9) 0.116(11) 0.084(8) 0.031(8) -0.005(6) -0.047(8)
F6_3 0.128(13) 0.209(17) 0.083(11) -0.012(10) -0.035(10) -0.097(12)
C4_3 0.152(8) 0.079(7) 0.049(7) 0.010(6) -0.031(7) -0.006(7)
F7_3 0.247(17) 0.074(6) 0.096(10) 0.000(6) -0.075(11) -0.032(8)
F8_3 0.199(14) 0.109(12) 0.056(7) 0.000(7) -0.049(9) 0.014(11)
F9_3 0.156(8) 0.094(11) 0.073(11) -0.021(9) -0.005(8) 0.012(8)
O1_4 0.040(6) 0.040(6) 0.103(9) 0.000(6) -0.002(6) -0.003(5)
C1_4 0.047(5) 0.043(5) 0.106(6) 0.008(4) -0.010(4) -0.007(4)
C2_4 0.067(6) 0.060(7) 0.111(7) 0.002(5) -0.019(5) -0.006(5)
F1_4 0.089(7) 0.067(6) 0.105(8) 0.006(5) -0.025(6) -0.003(5)
F2_4 0.074(5) 0.083(8) 0.157(11) 0.002(7) -0.034(6) -0.025(5)
F3_4 0.100(8) 0.063(7) 0.120(9) -0.018(6) -0.016(6) -0.004(5)
C3_4 0.081(8) 0.052(6) 0.141(8) 0.022(7) -0.018(6) 0.003(5)
F4_4 0.109(11) 0.093(11) 0.133(8) 0.038(7) -0.023(7) 0.002(8)
F5_4 0.104(8) 0.047(6) 0.159(10) 0.021(7) -0.005(7) 0.024(5)
F6_4 0.123(10) 0.060(6) 0.183(14) 0.024(8) -0.021(10) -0.020(6)
C4_4 0.057(6) 0.066(8) 0.111(7) 0.015(5) 0.002(5) -0.006(4)
F7_4 0.057(10) 0.086(9) 0.106(7) 0.003(6) 0.011(6) -0.002(7)
F8_4 0.074(9) 0.081(9) 0.132(12) 0.023(7) 0.013(8) -0.014(7)
F9_4 0.054(5) 0.067(7) 0.133(9) 0.016(7) -0.004(5) 0.000(5)
O1_5 0.065(5) 0.046(4) 0.094(7) -0.011(5) 0.002(5) -0.008(4)
C1_5 0.074(5) 0.045(4) 0.068(5) -0.009(4) 0.003(4) -0.007(4)
C2_5 0.101(6) 0.068(6) 0.097(7) -0.030(5) 0.032(5) -0.034(5)
F1_5 0.154(11) 0.116(9) 0.091(7) -0.051(7) 0.043(6) -0.046(8)
F2_5 0.154(12) 0.084(6) 0.102(8) -0.008(5) 0.031(9) -0.052(7)
F3_5 0.095(6) 0.090(8) 0.130(9) -0.034(7) 0.043(5) -0.022(6)
C3_5 0.063(5) 0.070(6) 0.076(5) -0.013(5) -0.002(4) 0.010(4)
F4_5 0.067(5) 0.119(8) 0.058(5) -0.008(5) -0.007(3) 0.026(5)
F5_5 0.071(5) 0.082(6) 0.114(8) -0.004(5) -0.016(5) 0.015(4)
F6_5 0.094(6) 0.075(5) 0.087(6) -0.019(5) -0.006(5) -0.010(4)
C4_5 0.085(6) 0.055(5) 0.071(6) -0.003(5) -0.016(5) 0.001(5)
F7_5 0.073(5) 0.074(6) 0.106(7) 0.016(5) -0.015(5) 0.013(4)
F8_5 0.111(7) 0.048(4) 0.090(7) -0.005(4) -0.026(6) 0.008(4)
F9_5 0.171(11) 0.078(7) 0.082(5) 0.006(5) -0.050(6) -0.024(7)
O1_6 0.050(6) 0.043(6) 0.094(7) -0.001(5) -0.001(5) -0.003(5)
C1_6 0.059(5) 0.046(5) 0.106(6) -0.018(4) -0.010(4) 0.004(4)
C2_6 0.103(8) 0.052(6) 0.144(8) -0.023(6) -0.010(7) -0.002(5)
F1_6 0.133(11) 0.100(11) 0.140(8) -0.065(7) -0.028(7) -0.002(8)
F2_6 0.143(10) 0.053(5) 0.196(14) -0.032(7) -0.008(10) 0.022(6)
F3_6 0.101(7) 0.062(6) 0.178(11) -0.003(7) -0.022(7) -0.029(5)
C3_6 0.087(7) 0.041(6) 0.117(7) -0.004(5) -0.014(5) 0.011(5)
F4_6 0.090(6) 0.059(5) 0.105(7) -0.015(5) -0.029(5) 0.004(4)
F5_6 0.110(8) 0.073(8) 0.155(11) 0.043(8) -0.020(8) -0.001(6)
F6_6 0.090(6) 0.090(8) 0.150(10) -0.015(7) -0.035(6) 0.034(6)
C4_6 0.070(6) 0.063(7) 0.110(7) -0.025(5) 0.005(5) 0.008(4)
F7_6 0.057(5) 0.082(7) 0.132(8) -0.015(7) 0.002(5) -0.014(5)
F8_6 0.083(9) 0.089(9) 0.165(13) -0.029(7) 0.026(8) 0.025(7)
F9_6 0.059(7) 0.098(8) 0.100(6) -0.011(5) 0.019(5) 0.007(6)
O1_7 0.063(5) 0.046(4) 0.088(7) 0.005(5) 0.008(5) 0.005(4)
C1_7 0.082(5) 0.045(5) 0.077(5) 0.004(5) 0.011(4) 0.009(4)
C2_7 0.116(7) 0.047(5) 0.085(7) -0.006(6) -0.016(6) -0.006(5)
F1_7 0.236(16) 0.076(8) 0.092(6) -0.025(6) -0.052(8) 0.015(10)
F2_7 0.170(12) 0.047(5) 0.095(8) 0.004(5) -0.038(8) 0.000(5)
F3_7 0.096(7) 0.056(7) 0.122(8) -0.011(6) -0.017(6) -0.028(5)
C3_7 0.073(6) 0.068(6) 0.087(6) 0.016(5) 0.002(4) -0.013(4)
F4_7 0.070(5) 0.083(6) 0.108(8) 0.015(6) -0.011(5) -0.015(5)
F5_7 0.071(6) 0.157(12) 0.072(6) 0.021(7) -0.008(4) -0.032(6)
F6_7 0.123(9) 0.080(6) 0.099(8) 0.021(6) -0.015(6) 0.018(6)
C4_7 0.116(7) 0.056(6) 0.095(7) 0.018(6) 0.037(6) 0.030(6)
F7_7 0.095(6) 0.093(9) 0.141(10) 0.038(8) 0.046(6) 0.023(6)
F8_7 0.173(15) 0.074(6) 0.111(10) 0.005(6) 0.042(10) 0.049(8)
F9_7 0.146(11) 0.114(11) 0.089(8) 0.032(8) 0.046(7) 0.045(9)
O1_8 0.118(7) 0.089(6) 0.085(5) 0.012(5) 0.049(5) -0.010(5)
C1_8 0.093(7) 0.101(7) 0.072(6) 0.024(6) 0.023(5) 0.020(6)
C2_8 0.098(8) 0.152(11) 0.130(11) 0.062(10) 0.039(7) 0.011(8)
F1_8 0.116(7) 0.140(8) 0.149(9) 0.049(7) 0.041(6) -0.023(6)
F2_8 0.165(9) 0.187(11) 0.154(8) 0.097(8) 0.103(8) 0.063(8)
F3_8 0.091(6) 0.278(18) 0.143(9) 0.047(11) -0.008(6) -0.005(8)
C3_8 0.127(10) 0.097(8) 0.097(8) 0.036(7) 0.058(7) 0.034(6)
F4_8 0.195(10) 0.111(7) 0.125(8) -0.006(6) 0.065(7) -0.005(7)
F5_8 0.179(10) 0.150(9) 0.099(6) 0.062(6) 0.023(6) 0.071(8)
F6_8 0.129(7) 0.132(8) 0.120(7) 0.046(6) 0.053(6) 0.058(6)
C4_8 0.117(9) 0.143(11) 0.084(7) 0.032(8) 0.010(7) 0.010(9)
F7_8 0.121(6) 0.155(9) 0.110(7) 0.034(7) 0.008(5) 0.016(6)
F8_8 0.230(13) 0.309(18) 0.058(5) 0.020(7) 0.011(6) 0.138(14)
F9_8 0.113(6) 0.152(8) 0.136(8) 0.077(7) 0.006(6) 0.007(6)
P1_9 0.067(2) 0.0338(17) 0.0335(19) 0.0040(15) -0.0105(17) 0.0065(15)
P2_9 0.066(2) 0.0357(17) 0.0301(17) 0.0084(14) -0.0028(16) 0.0070(15)
C1_9 0.051(6) 0.040(5) 0.039(5) 0.004(5) -0.001(5) 0.004(4)
C2_9 0.053(6) 0.057(6) 0.037(5) 0.002(4) -0.004(5) 0.012(5)
C3_9 0.045(6) 0.066(7) 0.056(6) -0.017(6) -0.007(5) -0.002(5)
C4_9 0.061(7) 0.071(7) 0.074(7) -0.020(7) -0.005(6) -0.014(6)
C5_9 0.102(10) 0.091(10) 0.085(8) -0.019(8) 0.010(7) -0.026(8)
C6_9 0.074(7) 0.045(6) 0.064(7) 0.006(5) 0.006(6) -0.003(5)
C7_9 0.075(7) 0.038(6) 0.053(6) 0.003(5) -0.012(5) 0.019(5)
C8_9 0.061(7) 0.051(7) 0.048(6) -0.011(5) -0.027(4) 0.010(6)
C9_9 0.070(8) 0.098(10) 0.061(8) 0.009(7) -0.031(6) 0.016(9)
C10_9 0.092(8) 0.064(8) 0.055(7) -0.005(6) -0.028(6) 0.017(7)
C11_9 0.086(9) 0.080(10) 0.068(8) 0.022(8) -0.013(6) 0.011(8)
C12_9 0.079(8) 0.063(8) 0.063(8) 0.016(7) -0.009(6) 0.006(8)
C13_9 0.058(7) 0.045(6) 0.038(7) 0.007(5) -0.011(6) 0.007(5)
C14_9 0.059(7) 0.038(6) 0.033(7) 0.012(5) 0.000(6) 0.008(5)
C15_9 0.063(6) 0.039(5) 0.036(6) 0.008(5) 0.005(4) 0.003(4)
C16_9 0.070(7) 0.043(6) 0.050(6) 0.004(5) -0.003(5) 0.003(5)
C17_9 0.067(8) 0.060(8) 0.074(9) 0.010(7) -0.016(6) -0.001(6)
C18_9 0.072(8) 0.061(7) 0.054(7) 0.010(5) -0.002(5) 0.017(6)
C19_9 0.061(7) 0.045(7) 0.057(8) 0.019(5) 0.010(6) 0.009(5)
C20_9 0.062(6) 0.043(6) 0.053(9) 0.017(6) 0.009(5) 0.006(5)
C21_9 0.059(6) 0.037(6) 0.046(5) -0.001(5) -0.009(5) 0.008(4)
C22_9 0.072(7) 0.046(7) 0.046(6) -0.004(5) -0.001(5) 0.009(5)
C23_9 0.091(8) 0.051(7) 0.064(8) -0.012(6) -0.009(6) 0.009(6)
C24_9 0.088(8) 0.055(8) 0.061(9) -0.018(7) -0.016(7) 0.004(6)
C25_9 0.076(7) 0.056(7) 0.080(8) -0.017(7) -0.014(6) 0.003(6)
C26_9 0.067(8) 0.052(8) 0.058(7) -0.010(6) 0.004(6) 0.001(6)
P1_10 0.073(2) 0.0373(18) 0.0360(18) 0.0107(15) -0.0017(17) 0.0118(16)
P2_10 0.068(2) 0.0317(16) 0.0335(16) 0.0041(13) -0.0013(16) 0.0059(15)
C1_10 0.065(7) 0.040(5) 0.047(5) 0.001(5) -0.008(5) 0.011(5)
C2_10 0.072(8) 0.049(6) 0.041(6) 0.001(4) -0.013(5) 0.008(6)
C3_10 0.074(8) 0.050(6) 0.052(6) 0.000(5) 0.001(6) -0.003(6)
C4_10 0.095(10) 0.055(7) 0.070(7) 0.000(6) -0.003(7) -0.019(7)
C5_10 0.093(9) 0.030(5) 0.071(7) 0.006(5) 0.015(7) -0.005(7)
C6_10 0.079(8) 0.049(6) 0.056(6) 0.006(5) 0.012(6) 0.007(6)
C7_10 0.079(7) 0.063(7) 0.040(5) 0.013(5) -0.004(5) 0.022(6)
C8_10 0.072(8) 0.049(8) 0.054(6) 0.010(6) -0.007(5) 0.009(6)
C9_10 0.078(9) 0.086(10) 0.064(7) 0.011(7) -0.014(6) 0.017(8)
C10_10 0.075(7) 0.107(10) 0.059(7) 0.005(7) -0.012(7) 0.011(8)
C11_10 0.080(8) 0.119(11) 0.048(6) 0.007(7) -0.009(6) 0.019(8)
C12_10 0.069(7) 0.088(9) 0.043(6) 0.001(5) -0.005(5) 0.007(7)
C13_10 0.067(8) 0.041(6) 0.043(7) 0.005(5) -0.005(6) 0.011(5)
C14_10 0.056(7) 0.043(7) 0.036(6) 0.007(5) 0.002(5) 0.007(5)
C15_10 0.059(6) 0.036(5) 0.045(6) 0.014(5) 0.004(4) 0.003(4)
C16_10 0.071(7) 0.050(7) 0.058(7) 0.007(6) -0.002(6) 0.000(5)
C17_10 0.071(7) 0.062(7) 0.054(7) 0.005(6) -0.002(6) 0.009(6)
C18_10 0.073(8) 0.068(7) 0.050(7) 0.014(6) 0.010(6) 0.022(6)
C19_10 0.071(7) 0.059(7) 0.047(9) 0.025(6) 0.014(6) 0.015(5)
C20_10 0.059(7) 0.047(7) 0.049(9) 0.023(7) 0.010(6) 0.002(5)
C21_10 0.062(6) 0.043(6) 0.051(6) -0.004(5) -0.006(5) 0.008(5)
C22_10 0.079(7) 0.050(7) 0.054(7) -0.010(6) -0.003(5) 0.011(6)
C23_10 0.088(8) 0.085(10) 0.059(8) -0.020(7) -0.008(6) 0.010(7)
C24_10 0.086(8) 0.071(9) 0.072(10) -0.018(8) -0.013(7) 0.013(6)
C25_10 0.074(7) 0.071(8) 0.089(8) -0.022(7) -0.014(6) 0.004(6)
C26_10 0.060(7) 0.050(7) 0.088(9) -0.021(7) -0.002(6) -0.003(6)
P1_11 0.056(2) 0.0317(19) 0.046(2) 0.0053(18) 0.011(2) -0.0012(17)
P2_11 0.060(2) 0.0321(18) 0.034(2) 0.0004(16) -0.0026(17) 0.0001(16)
C1_11 0.063(7) 0.043(7) 0.064(8) 0.003(6) 0.005(6) 0.007(5)
C2_11 0.066(8) 0.050(8) 0.087(10) 0.009(7) 0.009(7) 0.000(7)
C3_11 0.070(9) 0.057(9) 0.112(12) 0.003(9) -0.005(8) -0.001(7)
C4_11 0.080(9) 0.059(9) 0.112(12) -0.012(8) -0.016(9) -0.001(7)
C5_11 0.079(9) 0.068(9) 0.082(11) -0.010(8) -0.013(7) 0.013(7)
C6_11 0.063(7) 0.051(7) 0.065(8) -0.002(6) -0.001(6) 0.014(5)
C7_11 0.064(7) 0.033(6) 0.051(7) 0.001(5) 0.012(5) 0.001(5)
C8_11 0.074(8) 0.041(7) 0.048(10) 0.006(7) 0.018(6) 0.013(6)
C9_11 0.074(8) 0.064(8) 0.051(11) 0.016(7) 0.022(7) 0.015(6)
C10_11 0.089(9) 0.079(9) 0.053(8) 0.007(7) 0.007(7) 0.013(7)
C11_11 0.073(8) 0.058(8) 0.064(9) -0.004(7) 0.003(6) 0.001(6)
C12_11 0.083(8) 0.042(7) 0.059(8) -0.011(6) -0.004(7) 0.002(6)
C13_11 0.061(8) 0.046(7) 0.048(8) 0.009(6) 0.014(7) 0.003(6)
C14_11 0.073(9) 0.037(7) 0.044(8) -0.005(6) 0.001(7) 0.008(6)
C15_11 0.078(8) 0.055(7) 0.048(6) 0.008(5) -0.007(6) 0.015(6)
C16_11 0.076(9) 0.086(10) 0.059(8) -0.005(7) -0.016(7) 0.010(7)
C17_11 0.082(10) 0.101(12) 0.072(9) -0.001(8) -0.020(7) 0.013(9)
C18_11 0.070(9) 0.084(10) 0.064(8) 0.025(7) -0.010(7) 0.004(7)
C19_11 0.070(10) 0.064(10) 0.081(9) 0.024(7) -0.010(8) 0.010(7)
C20_11 0.072(9) 0.059(10) 0.068(8) 0.008(8) -0.007(6) 0.018(7)
C21_11 0.093(9) 0.043(6) 0.043(6) -0.012(6) 0.009(6) -0.004(6)
C22_11 0.076(9) 0.039(7) 0.075(8) -0.004(6) -0.003(7) -0.006(6)
C23_11 0.110(12) 0.044(8) 0.092(9) -0.020(7) 0.008(9) -0.009(8)
C24_11 0.116(12) 0.071(8) 0.094(9) -0.011(8) 0.009(9) 0.002(10)
C25_11 0.104(11) 0.073(8) 0.056(7) -0.020(6) -0.017(8) 0.003(8)
C26_11 0.106(10) 0.065(8) 0.051(7) -0.012(6) -0.003(7) 0.014(8)
P1_12 0.058(2) 0.034(2) 0.036(2) 0.0014(18) 0.0060(18) -0.0013(17)
P2_12 0.052(2) 0.038(2) 0.036(2) 0.0038(19) -0.0047(18) -0.0019(17)
C1_12 0.067(7) 0.033(6) 0.072(8) -0.010(6) -0.004(6) -0.007(5)
C2_12 0.082(10) 0.055(9) 0.089(10) -0.003(7) -0.001(7) -0.024(8)
C3_12 0.078(11) 0.072(11) 0.117(13) -0.015(10) -0.011(8) -0.024(8)
C4_12 0.090(10) 0.070(10) 0.108(12) -0.021(8) -0.031(9) -0.011(7)
C5_12 0.079(9) 0.050(8) 0.072(10) -0.022(7) -0.033(7) 0.015(6)
C6_12 0.073(8) 0.049(7) 0.058(8) -0.017(6) -0.020(6) 0.007(6)
C7_12 0.064(6) 0.047(7) 0.040(7) -0.002(6) 0.005(5) 0.006(5)
C8_12 0.071(8) 0.054(9) 0.058(10) 0.010(7) 0.014(7) 0.011(6)
C9_12 0.079(8) 0.061(9) 0.069(11) 0.015(7) 0.006(8) 0.012(7)
C10_12 0.087(9) 0.069(9) 0.072(9) 0.003(7) -0.007(7) 0.014(7)
C11_12 0.074(8) 0.062(9) 0.079(10) -0.004(7) -0.011(7) 0.000(7)
C12_12 0.072(8) 0.056(8) 0.061(9) -0.001(7) 0.000(7) -0.002(6)
C13_12 0.068(8) 0.038(7) 0.037(8) 0.010(6) 0.001(7) 0.007(6)
C14_12 0.046(7) 0.039(6) 0.037(8) 0.011(6) 0.002(6) -0.005(5)
C15_12 0.086(8) 0.071(10) 0.074(8) 0.029(8) -0.020(7) 0.000(8)
C16_12 0.088(9) 0.065(9) 0.067(8) 0.021(8) -0.008(7) -0.003(9)
C17_12 0.097(11) 0.116(14) 0.076(9) 0.024(11) -0.012(8) 0.011(11)
C18_12 0.103(10) 0.123(14) 0.061(9) 0.006(9) -0.010(9) 0.023(11)
C19_12 0.088(10) 0.094(11) 0.065(8) 0.005(8) -0.016(8) 0.002(10)
C20_12 0.088(9) 0.099(12) 0.073(10) 0.020(9) 0.002(8) 0.009(9)
C21_12 0.059(7) 0.050(6) 0.043(6) -0.003(5) 0.008(5) -0.010(5)
C22_12 0.050(7) 0.041(6) 0.059(7) -0.009(5) 0.016(6) -0.008(5)
C23_12 0.082(9) 0.062(8) 0.051(7) -0.018(7) 0.022(6) -0.021(7)
C24_12 0.057(8) 0.060(7) 0.062(7) -0.031(6) 0.028(6) -0.030(6)
C25_12 0.069(8) 0.075(8) 0.045(6) -0.011(6) 0.007(6) -0.019(7)
C26_12 0.060(8) 0.054(7) 0.051(7) -0.011(6) 0.009(6) -0.011(6)
O1_13 0.052(7) 0.044(6) 0.055(8) -0.010(6) 0.003(6) -0.008(5)
C1_13 0.073(7) 0.049(7) 0.084(7) 0.001(5) 0.016(5) 0.005(5)
C2_13 0.095(10) 0.061(9) 0.114(9) -0.016(7) 0.039(7) 0.004(7)
F1_13 0.105(13) 0.067(10) 0.114(11) -0.018(8) 0.052(10) 0.018(9)
F2_13 0.102(11) 0.101(15) 0.18(2) 0.029(13) 0.072(11) 0.035(10)
F3_13 0.151(15) 0.083(12) 0.153(17) -0.047(11) 0.029(12) -0.024(11)
C3_13 0.087(8) 0.072(8) 0.099(9) 0.023(7) 0.018(7) 0.003(7)
F4_13 0.079(12) 0.139(15) 0.095(10) 0.021(10) 0.034(9) 0.021(12)
F5_13 0.082(8) 0.046(10) 0.135(14) 0.007(10) 0.021(9) 0.001(7)
F6_13 0.102(12) 0.077(9) 0.129(15) 0.037(9) 0.022(11) 0.013(9)
C4_13 0.075(7) 0.072(8) 0.110(9) 0.004(6) -0.002(6) 0.012(6)
F7_13 0.088(10) 0.083(10) 0.091(9) -0.004(8) -0.036(7) 0.019(8)
F8_13 0.113(14) 0.084(12) 0.172(17) 0.026(11) -0.031(11) 0.018(10)
F9_13 0.071(9) 0.064(12) 0.164(15) -0.001(10) 0.013(9) -0.003(9)
O1_14 0.073(9) 0.067(8) 0.059(10) -0.007(8) 0.010(8) -0.003(7)
C1_14 0.076(7) 0.067(7) 0.091(8) -0.013(6) 0.013(6) -0.003(6)
C2_14 0.096(11) 0.081(11) 0.111(11) 0.008(8) 0.030(9) -0.001(8)
F1_14 0.133(16) 0.15(2) 0.18(2) 0.055(16) 0.023(15) 0.032(14)
F2_14 0.103(13) 0.098(15) 0.160(19) -0.009(13) 0.043(12) -0.019(11)
F3_14 0.125(17) 0.109(14) 0.126(14) -0.010(12) 0.069(13) -0.029(12)
C3_14 0.083(8) 0.079(9) 0.116(10) -0.007(7) -0.005(7) -0.007(7)
F4_14 0.119(15) 0.094(12) 0.161(17) 0.001(12) -0.031(12) -0.034(11)
F5_14 0.085(11) 0.091(11) 0.113(12) -0.004(9) -0.028(9) -0.026(9)
F6_14 0.066(10) 0.099(17) 0.168(16) 0.001(13) 0.015(11) -0.006(11)
C4_14 0.094(9) 0.078(8) 0.100(9) -0.024(8) 0.015(8) 0.005(7)
F7_14 0.096(14) 0.115(14) 0.099(10) -0.025(10) 0.023(9) -0.004(12)
F8_14 0.118(15) 0.071(9) 0.153(19) -0.023(10) 0.005(14) 0.004(10)
F9_14 0.093(10) 0.083(14) 0.127(14) -0.004(13) 0.017(10) 0.019(9)
O1_15 0.072(7) 0.051(7) 0.063(7) 0.006(6) -0.019(6) -0.010(6)
C1_15 0.091(7) 0.082(7) 0.056(6) 0.016(5) -0.028(5) -0.023(5)
C2_15 0.134(8) 0.083(7) 0.060(9) -0.003(7) -0.034(7) -0.015(7)
F1_15 0.25(2) 0.061(7) 0.097(12) -0.020(7) -0.064(12) -0.030(8)
F2_15 0.165(15) 0.120(16) 0.071(10) -0.006(9) -0.049(10) -0.035(13)
F3_15 0.126(8) 0.089(11) 0.074(13) -0.040(9) -0.021(8) 0.000(8)
C3_15 0.085(9) 0.100(8) 0.069(9) 0.031(6) -0.023(6) -0.015(7)
F4_15 0.093(10) 0.102(8) 0.096(9) 0.029(7) -0.022(8) 0.007(8)
F5_15 0.096(9) 0.103(11) 0.079(10) 0.039(8) -0.020(7) -0.034(9)
F6_15 0.094(10) 0.156(16) 0.088(11) 0.037(9) -0.040(9) -0.024(10)
C4_15 0.102(9) 0.095(10) 0.075(10) 0.020(7) -0.025(6) -0.036(7)
F7_15 0.120(13) 0.102(12) 0.130(15) 0.010(11) 0.025(11) -0.044(10)
F8_15 0.108(12) 0.134(14) 0.078(11) 0.024(10) -0.031(10) -0.053(11)
F9_15 0.106(12) 0.118(14) 0.069(10) 0.033(9) -0.012(9) -0.029(10)
O1_16 0.044(10) 0.045(7) 0.073(9) -0.012(6) -0.005(8) 0.012(6)
C1_16 0.052(6) 0.047(6) 0.098(7) -0.015(5) -0.015(5) -0.002(5)
C2_16 0.052(7) 0.062(9) 0.102(9) 0.001(6) -0.007(6) -0.006(6)
F1_16 0.061(9) 0.073(13) 0.137(12) -0.003(11) -0.023(8) 0.013(9)
F2_16 0.054(10) 0.074(11) 0.163(19) 0.028(11) -0.004(10) -0.016(9)
F3_16 0.040(11) 0.072(9) 0.093(10) -0.008(8) 0.013(7) 0.002(8)
C3_16 0.061(7) 0.049(7) 0.121(9) 0.008(7) -0.015(7) -0.008(6)
F4_16 0.060(7) 0.055(10) 0.139(13) 0.018(9) -0.008(8) 0.008(6)
F5_16 0.075(10) 0.059(10) 0.106(8) 0.026(7) -0.022(7) -0.014(7)
F6_16 0.085(11) 0.043(7) 0.200(18) 0.000(8) -0.006(12) -0.011(7)
C4_16 0.083(9) 0.073(10) 0.125(10) -0.041(7) -0.026(7) -0.006(7)
F7_16 0.120(13) 0.089(14) 0.133(16) -0.065(12) -0.015(11) 0.006(9)
F8_16 0.097(11) 0.077(11) 0.192(18) -0.050(10) -0.026(11) -0.022(9)
F9_16 0.117(14) 0.108(13) 0.110(11) -0.044(9) -0.033(10) 0.010(10)
O1_17 0.056(12) 0.043(9) 0.081(11) 0.011(8) -0.009(9) -0.003(8)
C1_17 0.062(7) 0.051(7) 0.105(7) 0.000(6) -0.017(6) 0.004(5)
C2_17 0.061(8) 0.059(10) 0.124(10) 0.005(7) -0.010(7) 0.005(7)
F1_17 0.076(10) 0.080(14) 0.159(16) 0.014(12) -0.031(11) -0.020(11)
F2_17 0.059(12) 0.075(11) 0.163(17) -0.012(11) 0.008(11) 0.003(10)
F3_17 0.066(15) 0.088(12) 0.124(14) 0.026(11) 0.014(11) 0.023(12)
C3_17 0.067(8) 0.055(8) 0.116(10) -0.011(8) -0.011(7) 0.001(7)
F4_17 0.073(8) 0.071(12) 0.140(15) -0.035(11) 0.002(9) -0.019(7)
F5_17 0.090(12) 0.063(12) 0.103(9) -0.032(8) -0.016(8) 0.000(9)
F6_17 0.093(13) 0.048(8) 0.178(18) -0.009(9) 0.014(13) -0.003(7)
C4_17 0.083(10) 0.063(10) 0.121(9) 0.015(7) -0.022(7) 0.008(7)
F7_17 0.101(12) 0.071(14) 0.144(18) 0.029(12) -0.014(12) -0.001(9)
F8_17 0.095(12) 0.078(12) 0.173(18) 0.035(11) -0.010(12) 0.028(10)
F9_17 0.109(14) 0.094(13) 0.106(11) 0.021(10) -0.034(11) -0.010(11)
O1_18 0.082(11) 0.081(12) 0.068(9) -0.038(8) -0.012(8) 0.046(10)
C1_18 0.097(8) 0.090(8) 0.083(9) -0.021(7) -0.023(7) 0.038(6)
C2_18 0.109(11) 0.090(10) 0.096(10) -0.014(9) -0.014(9) 0.043(8)
F1_18 0.14(2) 0.083(11) 0.120(19) -0.011(12) -0.013(16) 0.040(10)
F2_18 0.14(2) 0.11(2) 0.100(11) 0.004(12) -0.019(12) 0.028(17)
F3_18 0.104(13) 0.074(15) 0.13(2) -0.003(16) -0.008(13) 0.032(13)
C3_18 0.109(11) 0.107(11) 0.090(12) -0.033(8) -0.035(9) 0.034(8)
F4_18 0.100(16) 0.118(14) 0.127(18) -0.025(13) -0.058(12) -0.002(13)
F5_18 0.148(18) 0.11(2) 0.097(18) -0.027(13) -0.026(13) 0.074(15)
F6_18 0.124(16) 0.17(2) 0.105(18) -0.026(15) -0.051(14) 0.045(16)
C4_18 0.093(11) 0.101(12) 0.097(11) -0.024(9) -0.022(9) 0.043(9)
F7_18 0.095(13) 0.16(2) 0.103(17) -0.015(15) -0.017(11) 0.037(13)
F8_18 0.117(18) 0.112(18) 0.124(15) -0.004(13) -0.021(13) 0.057(14)
F9_18 0.13(2) 0.131(19) 0.118(18) -0.058(16) -0.015(16) 0.036(16)
O1_19 0.094(14) 0.092(14) 0.067(12) -0.013(11) 0.007(11) 0.013(12)
C1_19 0.107(10) 0.099(9) 0.069(9) -0.018(8) 0.012(8) 0.002(8)
C2_19 0.104(11) 0.107(11) 0.080(12) -0.027(9) 0.016(10) 0.000(10)
F1_19 0.12(2) 0.110(19) 0.093(18) -0.033(15) 0.032(19) -0.007(16)
F2_19 0.12(2) 0.10(2) 0.093(17) -0.025(15) 0.030(17) 0.000(17)
F3_19 0.118(14) 0.16(2) 0.087(18) -0.038(16) -0.002(14) 0.019(14)
C3_19 0.109(12) 0.107(10) 0.076(11) -0.025(9) 0.018(9) -0.001(9)
F4_19 0.118(19) 0.11(2) 0.081(19) -0.030(15) 0.012(16) 0.001(17)
F5_19 0.102(19) 0.078(14) 0.088(17) -0.034(12) 0.002(14) -0.023(12)
F6_19 0.121(16) 0.12(2) 0.07(2) -0.024(16) 0.026(14) -0.006(16)
C4_19 0.115(13) 0.101(13) 0.080(12) 0.003(11) 0.005(10) -0.012(10)
F7_19 0.107(17) 0.11(2) 0.052(18) -0.007(17) 0.014(13) -0.004(16)
F8_19 0.13(2) 0.12(3) 0.086(18) 0.003(18) 0.016(17) -0.02(2)
F9_19 0.12(2) 0.083(14) 0.057(17) 0.023(12) 0.005(16) -0.019(12)

loop_
_atom_type_symbol
_atom_type_description
_atom_type_scat_dispersion_real
_atom_type_scat_dispersion_imag
_atom_type_scat_source
C C 0.0033 0.0016 'International Tables Vol C Tables 4.2.6.8 and 6.1.1.4'
N N 0.0061 0.0033 'International Tables Vol C Tables 4.2.6.8 and 6.1.1.4'
O O 0.0106 0.0060 'International Tables Vol C Tables 4.2.6.8 and 6.1.1.4'
F F 0.0171 0.0103 'International Tables Vol C Tables 4.2.6.8 and 6.1.1.4'
Al Al 0.0645 0.0514 'International Tables Vol C Tables 4.2.6.8 and 6.1.1.4'
P P 0.1023 0.0942 'International Tables Vol C Tables 4.2.6.8 and 6.1.1.4'
Ga Ga 0.2307 1.6083 'International Tables Vol C Tables 4.2.6.8 and 6.1.1.4'
H H 0.0000 0.0000 'International Tables Vol C Tables 4.2.6.8 and 6.1.1.4'

loop_
_geom_angle_atom_site_label_1
_geom_angle_atom_site_label_2
_geom_angle_atom_site_label_3
_geom_angle
_geom_angle_site_symmetry_1
_geom_angle_site_symmetry_3
_geom_angle_publ_flag
C1 Ga1 P2_10 110.3(6) . . ?
C1 Ga1 Ga2 118.6(5) . . ?
P2_10 Ga1 Ga2 115.14(11) . . ?
C1 Ga1 P1_10 105.6(5) . . ?
P2_10 Ga1 P1_10 84.60(14) . . ?
Ga2 Ga1 P1_10 117.43(12) . . ?
P2_9 Ga2 P1_9 86.06(14) . . ?
P2_9 Ga2 Ga1 115.85(12) . . ?
P1_9 Ga2 Ga1 118.79(13) . . ?
P2_9 Ga2 H1 128(7) . . ?
P1_9 Ga2 H1 102(7) . . ?
Ga1 Ga2 H1 105(7) . . ?
C3 Ga4 P2_12 104.0(7) . . ?
C3 Ga4 Ga3 122.5(7) . . ?
P2_12 Ga4 Ga3 113.15(14) . . ?
C3 Ga4 P1_12 105.4(8) . . ?
P2_12 Ga4 P1_12 85.94(16) . . ?
Ga3 Ga4 P1_12 119.12(16) . . ?
P2_11 Ga3 P1_11 85.58(15) . . ?
P2_11 Ga3 Ga4 115.42(13) . . ?
P1_11 Ga3 Ga4 124.11(16) . . ?
P2_11 Ga3 H2 102(9) . . ?
P1_11 Ga3 H2 99(9) . . ?
Ga4 Ga3 H2 123(8) . . ?
O1_1 Al1 O1_2 106.7(6) . . ?
O1_17 Al1 O1_19 98(2) . . ?
O1_1 Al1 O1_5 110.0(7) . . ?
O1_2 Al1 O1_5 106.5(6) . . ?
O1_1 Al1 O1_6 114.5(8) . . ?
O1_2 Al1 O1_6 109.5(8) . . ?
O1_5 Al1 O1_6 109.3(6) . . ?
O1_17 Al1 O1_14 109.3(14) . . ?
O1_19 Al1 O1_14 116.4(19) . . ?
O1_17 Al1 O1_18 103.6(15) . . ?
O1_19 Al1 O1_18 127(2) . . ?
O1_14 Al1 O1_18 101.1(15) . . ?
O1_4 Al2 O1_8 106.6(8) . . ?
O1_4 Al2 O1_3 116.0(9) . . ?
O1_8 Al2 O1_3 114.2(6) . . ?
O1_4 Al2 O1_7 109.3(7) . . ?
O1_8 Al2 O1_7 104.1(6) . . ?
O1_3 Al2 O1_7 105.9(8) . . ?
O1_16 Al2 O1_13 110.8(10) . . ?
O1_16 Al2 O1_15 102.8(11) . . ?
O1_13 Al2 O1_15 107.4(9) . . ?
N1 C2 C1 172(3) . . ?
C2 C1 Ga1 116.5(12) . . ?
C2 C1 H1A 108.2 . . ?
Ga1 C1 H1A 108.2 . . ?
C2 C1 H1B 108.2 . . ?
Ga1 C1 H1B 108.2 . . ?
H1A C1 H1B 107.3 . . ?
N2 C4 C3 159(4) . . ?
C4 C3 Ga4 111(2) . . ?
C4 C3 H3A 109.5 . . ?
Ga4 C3 H3A 109.5 . . ?
C4 C3 H3B 109.5 . . ?
Ga4 C3 H3B 109.5 . . ?
H3A C3 H3B 108.1 . . ?
C1_1 O1_1 Al1 151.3(13) . . ?
O1_1 C1_1 C2_1 105.6(12) . . ?
O1_1 C1_1 C4_1 111.4(11) . . ?
C2_1 C1_1 C4_1 107.7(10) . . ?
O1_1 C1_1 C3_1 110.2(10) . . ?
C2_1 C1_1 C3_1 112.1(11) . . ?
C4_1 C1_1 C3_1 109.7(11) . . ?
F3_1 C2_1 F1_1 108.5(15) . . ?
F3_1 C2_1 F2_1 104.4(16) . . ?
F1_1 C2_1 F2_1 102.9(14) . . ?
F3_1 C2_1 C1_1 115.0(13) . . ?
F1_1 C2_1 C1_1 113.3(13) . . ?
F2_1 C2_1 C1_1 111.8(14) . . ?
F6_1 C3_1 F4_1 110.1(13) . . ?
F6_1 C3_1 F5_1 107.3(13) . . ?
F4_1 C3_1 F5_1 110.5(14) . . ?
F6_1 C3_1 C1_1 111.7(12) . . ?
F4_1 C3_1 C1_1 110.5(12) . . ?
F5_1 C3_1 C1_1 106.7(11) . . ?
F9_1 C4_1 F7_1 107.7(13) . . ?
F9_1 C4_1 F8_1 112.2(13) . . ?
F7_1 C4_1 F8_1 106.1(13) . . ?
F9_1 C4_1 C1_1 109.9(12) . . ?
F7_1 C4_1 C1_1 109.1(11) . . ?
F8_1 C4_1 C1_1 111.7(12) . . ?
C1_2 O1_2 Al1 148.4(9) . . ?
O1_2 C1_2 C3_2 111.7(11) . . ?
O1_2 C1_2 C2_2 105.3(10) . . ?
C3_2 C1_2 C2_2 106.2(10) . . ?
O1_2 C1_2 C4_2 110.1(9) . . ?
C3_2 C1_2 C4_2 110.2(10) . . ?
C2_2 C1_2 C4_2 113.2(11) . . ?
F1_2 C2_2 F2_2 104.9(14) . . ?
F1_2 C2_2 F3_2 104.8(16) . . ?
F2_2 C2_2 F3_2 112.9(13) . . ?
F1_2 C2_2 C1_2 109.5(11) . . ?
F2_2 C2_2 C1_2 112.0(12) . . ?
F3_2 C2_2 C1_2 112.2(12) . . ?
F5_2 C3_2 F6_2 107.1(11) . . ?
F5_2 C3_2 F4_2 109.0(12) . . ?
F6_2 C3_2 F4_2 108.3(12) . . ?
F5_2 C3_2 C1_2 112.4(12) . . ?
F6_2 C3_2 C1_2 110.9(11) . . ?
F4_2 C3_2 C1_2 109.1(10) . . ?
F7_2 C4_2 F9_2 110.2(12) . . ?
F7_2 C4_2 F8_2 109.6(13) . . ?
F9_2 C4_2 F8_2 104.6(12) . . ?
F7_2 C4_2 C1_2 111.0(11) . . ?
F9_2 C4_2 C1_2 109.5(12) . . ?
F8_2 C4_2 C1_2 111.9(11) . . ?
C1_3 O1_3 Al2 150.1(13) . . ?
O1_3 C1_3 C2_3 109.2(12) . . ?
O1_3 C1_3 C3_3 110.4(12) . . ?
C2_3 C1_3 C3_3 113.0(13) . . ?
O1_3 C1_3 C4_3 104.8(13) . . ?
C2_3 C1_3 C4_3 111.8(12) . . ?
C3_3 C1_3 C4_3 107.3(13) . . ?
F3_3 C2_3 F2_3 108.1(14) . . ?
F3_3 C2_3 F1_3 105.0(13) . . ?
F2_3 C2_3 F1_3 104.1(13) . . ?
F3_3 C2_3 C1_3 115.0(12) . . ?
F2_3 C2_3 C1_3 113.9(14) . . ?
F1_3 C2_3 C1_3 109.9(13) . . ?
F6_3 C3_3 F4_3 112.0(19) . . ?
F6_3 C3_3 F5_3 107.0(18) . . ?
F4_3 C3_3 F5_3 107.5(17) . . ?
F6_3 C3_3 C1_3 111.7(15) . . ?
F4_3 C3_3 C1_3 107.3(15) . . ?
F5_3 C3_3 C1_3 111.2(14) . . ?
F9_3 C4_3 F8_3 110.6(19) . . ?
F9_3 C4_3 F7_3 113.8(19) . . ?
F8_3 C4_3 F7_3 105.3(17) . . ?
F9_3 C4_3 C1_3 112.1(15) . . ?
F8_3 C4_3 C1_3 109.7(17) . . ?
F7_3 C4_3 C1_3 104.9(15) . . ?
C1_4 O1_4 Al2 147.4(16) . . ?
O1_4 C1_4 C2_4 108.3(14) . . ?
O1_4 C1_4 C4_4 113.2(14) . . ?
C2_4 C1_4 C4_4 110.6(12) . . ?
O1_4 C1_4 C3_4 109.4(12) . . ?
C2_4 C1_4 C3_4 108.3(12) . . ?
C4_4 C1_4 C3_4 106.9(12) . . ?
F3_4 C2_4 F2_4 109.9(14) . . ?
F3_4 C2_4 F1_4 106.1(14) . . ?
F2_4 C2_4 F1_4 105.9(13) . . ?
F3_4 C2_4 C1_4 112.7(13) . . ?
F2_4 C2_4 C1_4 112.9(14) . . ?
F1_4 C2_4 C1_4 108.9(12) . . ?
F5_4 C3_4 F4_4 106.8(15) . . ?
F5_4 C3_4 F6_4 106.0(15) . . ?
F4_4 C3_4 F6_4 111.0(16) . . ?
F5_4 C3_4 C1_4 109.7(13) . . ?
F4_4 C3_4 C1_4 110.5(13) . . ?
F6_4 C3_4 C1_4 112.4(13) . . ?
F7_4 C4_4 F8_4 109.6(17) . . ?
F7_4 C4_4 F9_4 108.7(15) . . ?
F8_4 C4_4 F9_4 108.8(14) . . ?
F7_4 C4_4 C1_4 108.1(14) . . ?
F8_4 C4_4 C1_4 111.7(15) . . ?
F9_4 C4_4 C1_4 109.8(13) . . ?
C1_5 O1_5 Al1 147.7(11) . . ?
O1_5 C1_5 C4_5 111.6(11) . . ?
O1_5 C1_5 C2_5 109.8(10) . . ?
C4_5 C1_5 C2_5 110.3(11) . . ?
O1_5 C1_5 C3_5 107.8(11) . . ?
C4_5 C1_5 C3_5 107.7(10) . . ?
C2_5 C1_5 C3_5 109.6(10) . . ?
F3_5 C2_5 F1_5 108.8(15) . . ?
F3_5 C2_5 F2_5 111.2(14) . . ?
F1_5 C2_5 F2_5 105.1(15) . . ?
F3_5 C2_5 C1_5 112.1(13) . . ?
F1_5 C2_5 C1_5 109.2(12) . . ?
F2_5 C2_5 C1_5 110.3(12) . . ?
F5_5 C3_5 F4_5 108.4(12) . . ?
F5_5 C3_5 F6_5 105.0(11) . . ?
F4_5 C3_5 F6_5 107.0(12) . . ?
F5_5 C3_5 C1_5 112.2(11) . . ?
F4_5 C3_5 C1_5 112.8(10) . . ?
F6_5 C3_5 C1_5 111.0(11) . . ?
F8_5 C4_5 F7_5 108.4(13) . . ?
F8_5 C4_5 F9_5 104.7(11) . . ?
F7_5 C4_5 F9_5 107.7(13) . . ?
F8_5 C4_5 C1_5 112.9(11) . . ?
F7_5 C4_5 C1_5 111.7(11) . . ?
F9_5 C4_5 C1_5 111.1(12) . . ?
C1_6 O1_6 Al1 145.3(14) . . ?
O1_6 C1_6 C4_6 113.6(13) . . ?
O1_6 C1_6 C3_6 107.8(13) . . ?
C4_6 C1_6 C3_6 108.8(11) . . ?
O1_6 C1_6 C2_6 107.9(12) . . ?
C4_6 C1_6 C2_6 110.2(11) . . ?
C3_6 C1_6 C2_6 108.3(12) . . ?
F3_6 C2_6 F1_6 109.9(15) . . ?
F3_6 C2_6 F2_6 108.6(15) . . ?
F1_6 C2_6 F2_6 109.4(16) . . ?
F3_6 C2_6 C1_6 110.3(12) . . ?
F1_6 C2_6 C1_6 108.1(13) . . ?
F2_6 C2_6 C1_6 110.6(13) . . ?
F6_6 C3_6 F5_6 107.9(13) . . ?
F6_6 C3_6 F4_6 107.0(13) . . ?
F5_6 C3_6 F4_6 112.1(15) . . ?
F6_6 C3_6 C1_6 112.6(13) . . ?
F5_6 C3_6 C1_6 108.5(13) . . ?
F4_6 C3_6 C1_6 108.9(11) . . ?
F7_6 C4_6 F8_6 107.7(13) . . ?
F7_6 C4_6 F9_6 108.8(14) . . ?
F8_6 C4_6 F9_6 106.2(15) . . ?
F7_6 C4_6 C1_6 111.8(12) . . ?
F8_6 C4_6 C1_6 112.4(14) . . ?
F9_6 C4_6 C1_6 109.8(13) . . ?
C1_7 O1_7 Al2 150.8(11) . . ?
O1_7 C1_7 C2_7 111.1(11) . . ?
O1_7 C1_7 C4_7 108.5(11) . . ?
C2_7 C1_7 C4_7 110.2(12) . . ?
O1_7 C1_7 C3_7 109.0(12) . . ?
C2_7 C1_7 C3_7 107.3(11) . . ?
C4_7 C1_7 C3_7 110.8(11) . . ?
F3_7 C2_7 F2_7 106.9(15) . . ?
F3_7 C2_7 F1_7 106.5(15) . . ?
F2_7 C2_7 F1_7 108.8(13) . . ?
F3_7 C2_7 C1_7 111.1(11) . . ?
F2_7 C2_7 C1_7 113.7(13) . . ?
F1_7 C2_7 C1_7 109.6(14) . . ?
F5_7 C3_7 F4_7 105.7(13) . . ?
F5_7 C3_7 F6_7 109.7(14) . . ?
F4_7 C3_7 F6_7 107.7(12) . . ?
F5_7 C3_7 C1_7 112.8(12) . . ?
F4_7 C3_7 C1_7 111.1(11) . . ?
F6_7 C3_7 C1_7 109.6(12) . . ?
F7_7 C4_7 F9_7 106.0(15) . . ?
F7_7 C4_7 F8_7 111.0(16) . . ?
F9_7 C4_7 F8_7 104.3(15) . . ?
F7_7 C4_7 C1_7 111.1(13) . . ?
F9_7 C4_7 C1_7 111.4(13) . . ?
F8_7 C4_7 C1_7 112.7(14) . . ?
C1_8 O1_8 Al2 154.0(9) . . ?
O1_8 C1_8 C4_8 107.4(10) . . ?
O1_8 C1_8 C3_8 111.0(9) . . ?
C4_8 C1_8 C3_8 113.0(11) . . ?
O1_8 C1_8 C2_8 109.1(10) . . ?
C4_8 C1_8 C2_8 107.6(9) . . ?
C3_8 C1_8 C2_8 108.6(10) . . ?
F1_8 C2_8 F3_8 114.2(16) . . ?
F1_8 C2_8 F2_8 105.9(12) . . ?
F3_8 C2_8 F2_8 111.3(12) . . ?
F1_8 C2_8 C1_8 109.7(11) . . ?
F3_8 C2_8 C1_8 107.7(11) . . ?
F2_8 C2_8 C1_8 108.0(13) . . ?
F5_8 C3_8 F6_8 112.1(11) . . ?
F5_8 C3_8 F4_8 103.8(11) . . ?
F6_8 C3_8 F4_8 104.7(12) . . ?
F5_8 C3_8 C1_8 111.3(11) . . ?
F6_8 C3_8 C1_8 115.6(10) . . ?
F4_8 C3_8 C1_8 108.4(11) . . ?
F9_8 C4_8 F8_8 108.7(13) . . ?
F9_8 C4_8 F7_8 110.3(12) . . ?
F8_8 C4_8 F7_8 104.3(14) . . ?
F9_8 C4_8 C1_8 111.8(12) . . ?
F8_8 C4_8 C1_8 110.8(11) . . ?
F7_8 C4_8 C1_8 110.6(10) . . ?
C1_9 P1_9 C13_9 107.2(7) . . ?
C1_9 P1_9 C7_9 109.6(6) . . ?
C13_9 P1_9 C7_9 102.2(7) . . ?
C1_9 P1_9 Ga2 113.7(5) . . ?
C13_9 P1_9 Ga2 103.4(6) . . ?
C7_9 P1_9 Ga2 119.2(5) . . ?
C21_9 P2_9 C14_9 107.0(7) . . ?
C21_9 P2_9 C15_9 110.3(6) . . ?
C14_9 P2_9 C15_9 108.3(6) . . ?
C21_9 P2_9 Ga2 110.7(5) . . ?
C14_9 P2_9 Ga2 102.2(6) . . ?
C15_9 P2_9 Ga2 117.5(4) . . ?
C6_9 C1_9 C2_9 109.8(9) . . ?
C6_9 C1_9 P1_9 114.8(10) . . ?
C2_9 C1_9 P1_9 112.9(9) . . ?
C6_9 C1_9 H1_9 106.3 . . ?
C2_9 C1_9 H1_9 106.3 . . ?
P1_9 C1_9 H1_9 106.3 . . ?
C3_9 C2_9 C1_9 111.5(10) . . ?
C3_9 C2_9 H2A_9 109.3 . . ?
C1_9 C2_9 H2A_9 109.3 . . ?
C3_9 C2_9 H2B_9 109.3 . . ?
C1_9 C2_9 H2B_9 109.3 . . ?
H2A_9 C2_9 H2B_9 108.0 . . ?
C4_9 C3_9 C2_9 112.0(10) . . ?
C4_9 C3_9 H3A_9 109.2 . . ?
C2_9 C3_9 H3A_9 109.2 . . ?
C4_9 C3_9 H3B_9 109.2 . . ?
C2_9 C3_9 H3B_9 109.2 . . ?
H3A_9 C3_9 H3B_9 107.9 . . ?
C3_9 C4_9 C5_9 111.8(11) . . ?
C3_9 C4_9 H4A_9 109.3 . . ?
C5_9 C4_9 H4A_9 109.3 . . ?
C3_9 C4_9 H4B_9 109.3 . . ?
C5_9 C4_9 H4B_9 109.3 . . ?
H4A_9 C4_9 H4B_9 107.9 . . ?
C6_9 C5_9 C4_9 111.2(13) . . ?
C6_9 C5_9 H5A_9 109.4 . . ?
C4_9 C5_9 H5A_9 109.4 . . ?
C6_9 C5_9 H5B_9 109.4 . . ?
C4_9 C5_9 H5B_9 109.4 . . ?
H5A_9 C5_9 H5B_9 108.0 . . ?
C5_9 C6_9 C1_9 112.5(11) . . ?
C5_9 C6_9 H6A_9 109.1 . . ?
C1_9 C6_9 H6A_9 109.1 . . ?
C5_9 C6_9 H6B_9 109.1 . . ?
C1_9 C6_9 H6B_9 109.1 . . ?
H6A_9 C6_9 H6B_9 107.8 . . ?
C12_9 C7_9 C8_9 109.6(11) . . ?
C12_9 C7_9 P1_9 112.0(10) . . ?
C8_9 C7_9 P1_9 114.8(9) . . ?
C12_9 C7_9 H7_9 106.7 . . ?
C8_9 C7_9 H7_9 106.7 . . ?
P1_9 C7_9 H7_9 106.7 . . ?
C9_9 C8_9 C7_9 111.3(11) . . ?
C9_9 C8_9 H8A_9 109.4 . . ?
C7_9 C8_9 H8A_9 109.4 . . ?
C9_9 C8_9 H8B_9 109.4 . . ?
C7_9 C8_9 H8B_9 109.4 . . ?
H8A_9 C8_9 H8B_9 108.0 . . ?
C10_9 C9_9 C8_9 109.7(13) . . ?
C10_9 C9_9 H9A_9 109.7 . . ?
C8_9 C9_9 H9A_9 109.7 . . ?
C10_9 C9_9 H9B_9 109.7 . . ?
C8_9 C9_9 H9B_9 109.7 . . ?
H9A_9 C9_9 H9B_9 108.2 . . ?
C9_9 C10_9 C11_9 110.5(12) . . ?
C9_9 C10_9 H10A_9 109.5 . . ?
C11_9 C10_9 H10A_9 109.5 . . ?
C9_9 C10_9 H10B_9 109.5 . . ?
C11_9 C10_9 H10B_9 109.5 . . ?
H10A_9 C10_9 H10B_9 108.1 . . ?
C10_9 C11_9 C12_9 111.4(12) . . ?
C10_9 C11_9 H11A_9 109.4 . . ?
C12_9 C11_9 H11A_9 109.4 . . ?
C10_9 C11_9 H11B_9 109.4 . . ?
C12_9 C11_9 H11B_9 109.4 . . ?
H11A_9 C11_9 H11B_9 108.0 . . ?
C7_9 C12_9 C11_9 110.5(12) . . ?
C7_9 C12_9 H12A_9 109.5 . . ?
C11_9 C12_9 H12A_9 109.5 . . ?
C7_9 C12_9 H12B_9 109.5 . . ?
C11_9 C12_9 H12B_9 109.5 . . ?
H12A_9 C12_9 H12B_9 108.1 . . ?
C14_9 C13_9 P1_9 115.4(12) . . ?
C14_9 C13_9 H13A_9 108.4 . . ?
P1_9 C13_9 H13A_9 108.4 . . ?
C14_9 C13_9 H13B_9 108.4 . . ?
P1_9 C13_9 H13B_9 108.4 . . ?
H13A_9 C13_9 H13B_9 107.5 . . ?
C13_9 C14_9 P2_9 110.5(11) . . ?
C13_9 C14_9 H14A_9 109.5 . . ?
P2_9 C14_9 H14A_9 109.5 . . ?
C13_9 C14_9 H14B_9 109.5 . . ?
P2_9 C14_9 H14B_9 109.5 . . ?
H14A_9 C14_9 H14B_9 108.1 . . ?
C16_9 C15_9 C20_9 109.8(10) . . ?
C16_9 C15_9 P2_9 111.4(9) . . ?
C20_9 C15_9 P2_9 112.6(9) . . ?
C16_9 C15_9 H15_9 107.6 . . ?
C20_9 C15_9 H15_9 107.6 . . ?
P2_9 C15_9 H15_9 107.6 . . ?
C17_9 C16_9 C15_9 111.9(10) . . ?
C17_9 C16_9 H16A_9 109.2 . . ?
C15_9 C16_9 H16A_9 109.2 . . ?
C17_9 C16_9 H16B_9 109.2 . . ?
C15_9 C16_9 H16B_9 109.2 . . ?
H16A_9 C16_9 H16B_9 107.9 . . ?
C18_9 C17_9 C16_9 112.5(12) . . ?
C18_9 C17_9 H17A_9 109.1 . . ?
C16_9 C17_9 H17A_9 109.1 . . ?
C18_9 C17_9 H17B_9 109.1 . . ?
C16_9 C17_9 H17B_9 109.1 . . ?
H17A_9 C17_9 H17B_9 107.8 . . ?
C17_9 C18_9 C19_9 111.1(11) . . ?
C17_9 C18_9 H18A_9 109.4 . . ?
C19_9 C18_9 H18A_9 109.4 . . ?
C17_9 C18_9 H18B_9 109.4 . . ?
C19_9 C18_9 H18B_9 109.4 . . ?
H18A_9 C18_9 H18B_9 108.0 . . ?
C20_9 C19_9 C18_9 110.7(11) . . ?
C20_9 C19_9 H19A_9 109.5 . . ?
C18_9 C19_9 H19A_9 109.5 . . ?
C20_9 C19_9 H19B_9 109.5 . . ?
C18_9 C19_9 H19B_9 109.5 . . ?
H19A_9 C19_9 H19B_9 108.1 . . ?
C19_9 C20_9 C15_9 111.6(11) . . ?
C19_9 C20_9 H20A_9 109.3 . . ?
C15_9 C20_9 H20A_9 109.3 . . ?
C19_9 C20_9 H20B_9 109.3 . . ?
C15_9 C20_9 H20B_9 109.3 . . ?
H20A_9 C20_9 H20B_9 108.0 . . ?
C26_9 C21_9 C22_9 110.8(10) . . ?
C26_9 C21_9 P2_9 117.5(9) . . ?
C22_9 C21_9 P2_9 111.5(8) . . ?
C26_9 C21_9 H21_9 105.3 . . ?
C22_9 C21_9 H21_9 105.3 . . ?
P2_9 C21_9 H21_9 105.3 . . ?
C23_9 C22_9 C21_9 111.0(10) . . ?
C23_9 C22_9 H22A_9 109.4 . . ?
C21_9 C22_9 H22A_9 109.4 . . ?
C23_9 C22_9 H22B_9 109.4 . . ?
C21_9 C22_9 H22B_9 109.4 . . ?
H22A_9 C22_9 H22B_9 108.0 . . ?
C22_9 C23_9 C24_9 111.5(12) . . ?
C22_9 C23_9 H23A_9 109.3 . . ?
C24_9 C23_9 H23A_9 109.3 . . ?
C22_9 C23_9 H23B_9 109.3 . . ?
C24_9 C23_9 H23B_9 109.3 . . ?
H23A_9 C23_9 H23B_9 108.0 . . ?
C25_9 C24_9 C23_9 110.7(13) . . ?
C25_9 C24_9 H24A_9 109.5 . . ?
C23_9 C24_9 H24A_9 109.5 . . ?
C25_9 C24_9 H24B_9 109.5 . . ?
C23_9 C24_9 H24B_9 109.5 . . ?
H24A_9 C24_9 H24B_9 108.1 . . ?
C24_9 C25_9 C26_9 109.6(11) . . ?
C24_9 C25_9 H25A_9 109.8 . . ?
C26_9 C25_9 H25A_9 109.8 . . ?
C24_9 C25_9 H25B_9 109.8 . . ?
C26_9 C25_9 H25B_9 109.8 . . ?
H25A_9 C25_9 H25B_9 108.2 . . ?
C21_9 C26_9 C25_9 112.5(11) . . ?
C21_9 C26_9 H26A_9 109.1 . . ?
C25_9 C26_9 H26A_9 109.1 . . ?
C21_9 C26_9 H26B_9 109.1 . . ?
C25_9 C26_9 H26B_9 109.1 . . ?
H26A_9 C26_9 H26B_9 107.8 . . ?
C7_10 P1_10 C13_10 106.3(8) . . ?
C7_10 P1_10 C1_10 108.7(6) . . ?
C13_10 P1_10 C1_10 104.5(7) . . ?
C7_10 P1_10 Ga1 114.8(5) . . ?
C13_10 P1_10 Ga1 105.2(5) . . ?
C1_10 P1_10 Ga1 116.2(5) . . ?
C14_10 P2_10 C21_10 107.9(7) . . ?
C14_10 P2_10 C15_10 107.7(6) . . ?
C21_10 P2_10 C15_10 110.9(6) . . ?
C14_10 P2_10 Ga1 101.8(5) . . ?
C21_10 P2_10 Ga1 108.6(5) . . ?
C15_10 P2_10 Ga1 119.1(5) . . ?
C2_10 C1_10 C6_10 111.4(10) . . ?
C2_10 C1_10 P1_10 113.9(8) . . ?
C6_10 C1_10 P1_10 111.4(9) . . ?
C2_10 C1_10 H1_10 106.5 . . ?
C6_10 C1_10 H1_10 106.5 . . ?
P1_10 C1_10 H1_10 106.5 . . ?
C1_10 C2_10 C3_10 113.2(10) . . ?
C1_10 C2_10 H2A_10 108.9 . . ?
C3_10 C2_10 H2A_10 108.9 . . ?
C1_10 C2_10 H2B_10 108.9 . . ?
C3_10 C2_10 H2B_10 108.9 . . ?
H2A_10 C2_10 H2B_10 107.8 . . ?
C4_10 C3_10 C2_10 110.4(11) . . ?
C4_10 C3_10 H3A_10 109.6 . . ?
C2_10 C3_10 H3A_10 109.6 . . ?
C4_10 C3_10 H3B_10 109.6 . . ?
C2_10 C3_10 H3B_10 109.6 . . ?
H3A_10 C3_10 H3B_10 108.1 . . ?
C3_10 C4_10 C5_10 111.3(12) . . ?
C3_10 C4_10 H4A_10 109.4 . . ?
C5_10 C4_10 H4A_10 109.4 . . ?
C3_10 C4_10 H4B_10 109.4 . . ?
C5_10 C4_10 H4B_10 109.4 . . ?
H4A_10 C4_10 H4B_10 108.0 . . ?
C4_10 C5_10 C6_10 110.2(11) . . ?
C4_10 C5_10 H5A_10 109.6 . . ?
C6_10 C5_10 H5A_10 109.6 . . ?
C4_10 C5_10 H5B_10 109.6 . . ?
C6_10 C5_10 H5B_10 109.6 . . ?
H5A_10 C5_10 H5B_10 108.1 . . ?
C1_10 C6_10 C5_10 111.7(10) . . ?
C1_10 C6_10 H6A_10 109.3 . . ?
C5_10 C6_10 H6A_10 109.3 . . ?
C1_10 C6_10 H6B_10 109.3 . . ?
C5_10 C6_10 H6B_10 109.3 . . ?
H6A_10 C6_10 H6B_10 108.0 . . ?
C8_10 C7_10 C12_10 112.5(12) . . ?
C8_10 C7_10 P1_10 112.6(9) . . ?
C12_10 C7_10 P1_10 111.5(9) . . ?
C8_10 C7_10 H7_10 106.6 . . ?
C12_10 C7_10 H7_10 106.6 . . ?
P1_10 C7_10 H7_10 106.6 . . ?
C7_10 C8_10 C9_10 111.8(11) . . ?
C7_10 C8_10 H8A_10 109.3 . . ?
C9_10 C8_10 H8A_10 109.3 . . ?
C7_10 C8_10 H8B_10 109.3 . . ?
C9_10 C8_10 H8B_10 109.3 . . ?
H8A_10 C8_10 H8B_10 107.9 . . ?
C10_10 C9_10 C8_10 113.2(13) . . ?
C10_10 C9_10 H9A_10 108.9 . . ?
C8_10 C9_10 H9A_10 108.9 . . ?
C10_10 C9_10 H9B_10 108.9 . . ?
C8_10 C9_10 H9B_10 108.9 . . ?
H9A_10 C9_10 H9B_10 107.7 . . ?
C9_10 C10_10 C11_10 112.7(14) . . ?
C9_10 C10_10 H10A_10 109.0 . . ?
C11_10 C10_10 H10A_10 109.0 . . ?
C9_10 C10_10 H10B_10 109.0 . . ?
C11_10 C10_10 H10B_10 109.0 . . ?
H10A_10 C10_10 H10B_10 107.8 . . ?
C12_10 C11_10 C10_10 110.4(12) . . ?
C12_10 C11_10 H11A_10 109.6 . . ?
C10_10 C11_10 H11A_10 109.6 . . ?
C12_10 C11_10 H11B_10 109.6 . . ?
C10_10 C11_10 H11B_10 109.6 . . ?
H11A_10 C11_10 H11B_10 108.1 . . ?
C11_10 C12_10 C7_10 110.5(12) . . ?
C11_10 C12_10 H12A_10 109.5 . . ?
C7_10 C12_10 H12A_10 109.5 . . ?
C11_10 C12_10 H12B_10 109.5 . . ?
C7_10 C12_10 H12B_10 109.5 . . ?
H12A_10 C12_10 H12B_10 108.1 . . ?
C14_10 C13_10 P1_10 110.7(11) . . ?
C14_10 C13_10 H13A_10 109.5 . . ?
P1_10 C13_10 H13A_10 109.5 . . ?
C14_10 C13_10 H13B_10 109.5 . . ?
P1_10 C13_10 H13B_10 109.5 . . ?
H13A_10 C13_10 H13B_10 108.1 . . ?
C13_10 C14_10 P2_10 111.6(10) . . ?
C13_10 C14_10 H14A_10 109.3 . . ?
P2_10 C14_10 H14A_10 109.3 . . ?
C13_10 C14_10 H14B_10 109.3 . . ?
P2_10 C14_10 H14B_10 109.3 . . ?
H14A_10 C14_10 H14B_10 108.0 . . ?
C16_10 C15_10 C20_10 111.3(11) . . ?
C16_10 C15_10 P2_10 110.7(9) . . ?
C20_10 C15_10 P2_10 113.6(10) . . ?
C16_10 C15_10 H15_10 107.0 . . ?
C20_10 C15_10 H15_10 107.0 . . ?
P2_10 C15_10 H15_10 107.0 . . ?
C15_10 C16_10 C17_10 111.6(11) . . ?
C15_10 C16_10 H16A_10 109.3 . . ?
C17_10 C16_10 H16A_10 109.3 . . ?
C15_10 C16_10 H16B_10 109.3 . . ?
C17_10 C16_10 H16B_10 109.3 . . ?
H16A_10 C16_10 H16B_10 108.0 . . ?
C18_10 C17_10 C16_10 111.7(11) . . ?
C18_10 C17_10 H17A_10 109.3 . . ?
C16_10 C17_10 H17A_10 109.3 . . ?
C18_10 C17_10 H17B_10 109.3 . . ?
C16_10 C17_10 H17B_10 109.3 . . ?
H17A_10 C17_10 H17B_10 107.9 . . ?
C19_10 C18_10 C17_10 110.2(11) . . ?
C19_10 C18_10 H18A_10 109.6 . . ?
C17_10 C18_10 H18A_10 109.6 . . ?
C19_10 C18_10 H18B_10 109.6 . . ?
C17_10 C18_10 H18B_10 109.6 . . ?
H18A_10 C18_10 H18B_10 108.1 . . ?
C18_10 C19_10 C20_10 111.6(12) . . ?
C18_10 C19_10 H19A_10 109.3 . . ?
C20_10 C19_10 H19A_10 109.3 . . ?
C18_10 C19_10 H19B_10 109.3 . . ?
C20_10 C19_10 H19B_10 109.3 . . ?
H19A_10 C19_10 H19B_10 108.0 . . ?
C19_10 C20_10 C15_10 111.3(11) . . ?
C19_10 C20_10 H20A_10 109.4 . . ?
C15_10 C20_10 H20A_10 109.4 . . ?
C19_10 C20_10 H20B_10 109.4 . . ?
C15_10 C20_10 H20B_10 109.4 . . ?
H20A_10 C20_10 H20B_10 108.0 . . ?
C26_10 C21_10 C22_10 110.8(10) . . ?
C26_10 C21_10 P2_10 115.8(9) . . ?
C22_10 C21_10 P2_10 112.0(9) . . ?
C26_10 C21_10 H21_10 105.8 . . ?
C22_10 C21_10 H21_10 105.8 . . ?
P2_10 C21_10 H21_10 105.8 . . ?
C23_10 C22_10 C21_10 110.3(11) . . ?
C23_10 C22_10 H22A_10 109.6 . . ?
C21_10 C22_10 H22A_10 109.6 . . ?
C23_10 C22_10 H22B_10 109.6 . . ?
C21_10 C22_10 H22B_10 109.6 . . ?
H22A_10 C22_10 H22B_10 108.1 . . ?
C24_10 C23_10 C22_10 111.4(13) . . ?
C24_10 C23_10 H23A_10 109.3 . . ?
C22_10 C23_10 H23A_10 109.3 . . ?
C24_10 C23_10 H23B_10 109.3 . . ?
C22_10 C23_10 H23B_10 109.3 . . ?
H23A_10 C23_10 H23B_10 108.0 . . ?
C23_10 C24_10 C25_10 109.4(14) . . ?
C23_10 C24_10 H24A_10 109.8 . . ?
C25_10 C24_10 H24A_10 109.8 . . ?
C23_10 C24_10 H24B_10 109.8 . . ?
C25_10 C24_10 H24B_10 109.8 . . ?
H24A_10 C24_10 H24B_10 108.3 . . ?
C26_10 C25_10 C24_10 109.9(12) . . ?
C26_10 C25_10 H25A_10 109.7 . . ?
C24_10 C25_10 H25A_10 109.7 . . ?
C26_10 C25_10 H25B_10 109.7 . . ?
C24_10 C25_10 H25B_10 109.7 . . ?
H25A_10 C25_10 H25B_10 108.2 . . ?
C21_10 C26_10 C25_10 110.3(12) . . ?
C21_10 C26_10 H26A_10 109.6 . . ?
C25_10 C26_10 H26A_10 109.6 . . ?
C21_10 C26_10 H26B_10 109.6 . . ?
C25_10 C26_10 H26B_10 109.6 . . ?
H26A_10 C26_10 H26B_10 108.1 . . ?
C13_11 P1_11 C1_11 107.3(9) . . ?
C13_11 P1_11 C7_11 107.9(8) . . ?
C1_11 P1_11 C7_11 112.0(8) . . ?
C13_11 P1_11 Ga3 104.1(6) . . ?
C1_11 P1_11 Ga3 106.1(6) . . ?
C7_11 P1_11 Ga3 118.7(5) . . ?
C21_11 P2_11 C14_11 106.8(8) . . ?
C21_11 P2_11 C15_11 106.8(8) . . ?
C14_11 P2_11 C15_11 107.7(9) . . ?
C21_11 P2_11 Ga3 117.1(7) . . ?
C14_11 P2_11 Ga3 105.0(6) . . ?
C15_11 P2_11 Ga3 112.9(6) . . ?
C6_11 C1_11 C2_11 109.2(12) . . ?
C6_11 C1_11 P1_11 112.0(11) . . ?
C2_11 C1_11 P1_11 116.6(11) . . ?
C6_11 C1_11 H1_11 106.1 . . ?
C2_11 C1_11 H1_11 106.1 . . ?
P1_11 C1_11 H1_11 106.1 . . ?
C3_11 C2_11 C1_11 108.8(13) . . ?
C3_11 C2_11 H2A_11 109.9 . . ?
C1_11 C2_11 H2A_11 109.9 . . ?
C3_11 C2_11 H2B_11 109.9 . . ?
C1_11 C2_11 H2B_11 109.9 . . ?
H2A_11 C2_11 H2B_11 108.3 . . ?
C4_11 C3_11 C2_11 112.4(13) . . ?
C4_11 C3_11 H3A_11 109.1 . . ?
C2_11 C3_11 H3A_11 109.1 . . ?
C4_11 C3_11 H3B_11 109.1 . . ?
C2_11 C3_11 H3B_11 109.1 . . ?
H3A_11 C3_11 H3B_11 107.9 . . ?
C3_11 C4_11 C5_11 110.7(14) . . ?
C3_11 C4_11 H4A_11 109.5 . . ?
C5_11 C4_11 H4A_11 109.5 . . ?
C3_11 C4_11 H4B_11 109.5 . . ?
C5_11 C4_11 H4B_11 109.5 . . ?
H4A_11 C4_11 H4B_11 108.1 . . ?
C6_11 C5_11 C4_11 109.9(14) . . ?
C6_11 C5_11 H5A_11 109.7 . . ?
C4_11 C5_11 H5A_11 109.7 . . ?
C6_11 C5_11 H5B_11 109.7 . . ?
C4_11 C5_11 H5B_11 109.7 . . ?
H5A_11 C5_11 H5B_11 108.2 . . ?
C5_11 C6_11 C1_11 111.7(13) . . ?
C5_11 C6_11 H6A_11 109.3 . . ?
C1_11 C6_11 H6A_11 109.3 . . ?
C5_11 C6_11 H6B_11 109.3 . . ?
C1_11 C6_11 H6B_11 109.3 . . ?
H6A_11 C6_11 H6B_11 107.9 . . ?
C12_11 C7_11 C8_11 110.5(12) . . ?
C12_11 C7_11 P1_11 110.8(10) . . ?
C8_11 C7_11 P1_11 114.0(11) . . ?
C12_11 C7_11 H7_11 107.0 . . ?
C8_11 C7_11 H7_11 107.0 . . ?
P1_11 C7_11 H7_11 107.0 . . ?
C9_11 C8_11 C7_11 111.9(13) . . ?
C9_11 C8_11 H8A_11 109.2 . . ?
C7_11 C8_11 H8A_11 109.2 . . ?
C9_11 C8_11 H8B_11 109.2 . . ?
C7_11 C8_11 H8B_11 109.2 . . ?
H8A_11 C8_11 H8B_11 107.9 . . ?
C8_11 C9_11 C10_11 112.4(13) . . ?
C8_11 C9_11 H9A_11 109.1 . . ?
C10_11 C9_11 H9A_11 109.1 . . ?
C8_11 C9_11 H9B_11 109.1 . . ?
C10_11 C9_11 H9B_11 109.1 . . ?
H9A_11 C9_11 H9B_11 107.9 . . ?
C11_11 C10_11 C9_11 111.2(13) . . ?
C11_11 C10_11 H10A_11 109.4 . . ?
C9_11 C10_11 H10A_11 109.4 . . ?
C11_11 C10_11 H10B_11 109.4 . . ?
C9_11 C10_11 H10B_11 109.4 . . ?
H10A_11 C10_11 H10B_11 108.0 . . ?
C10_11 C11_11 C12_11 110.1(13) . . ?
C10_11 C11_11 H11A_11 109.6 . . ?
C12_11 C11_11 H11A_11 109.6 . . ?
C10_11 C11_11 H11B_11 109.6 . . ?
C12_11 C11_11 H11B_11 109.6 . . ?
H11A_11 C11_11 H11B_11 108.2 . . ?
C7_11 C12_11 C11_11 111.5(11) . . ?
C7_11 C12_11 H12A_11 109.3 . . ?
C11_11 C12_11 H12A_11 109.3 . . ?
C7_11 C12_11 H12B_11 109.3 . . ?
C11_11 C12_11 H12B_11 109.3 . . ?
H12A_11 C12_11 H12B_11 108.0 . . ?
C14_11 C13_11 P1_11 111.9(12) . . ?
C14_11 C13_11 H13A_11 109.2 . . ?
P1_11 C13_11 H13A_11 109.2 . . ?
C14_11 C13_11 H13B_11 109.2 . . ?
P1_11 C13_11 H13B_11 109.2 . . ?
H13A_11 C13_11 H13B_11 107.9 . . ?
C13_11 C14_11 P2_11 110.5(13) . . ?
C13_11 C14_11 H14A_11 109.5 . . ?
P2_11 C14_11 H14A_11 109.5 . . ?
C13_11 C14_11 H14B_11 109.5 . . ?
P2_11 C14_11 H14B_11 109.5 . . ?
H14A_11 C14_11 H14B_11 108.1 . . ?
C16_11 C15_11 C20_11 114.5(14) . . ?
C16_11 C15_11 P2_11 111.1(11) . . ?
C20_11 C15_11 P2_11 113.1(11) . . ?
C16_11 C15_11 H15_11 105.8 . . ?
C20_11 C15_11 H15_11 105.8 . . ?
P2_11 C15_11 H15_11 105.8 . . ?
C15_11 C16_11 C17_11 113.6(14) . . ?
C15_11 C16_11 H16A_11 108.8 . . ?
C17_11 C16_11 H16A_11 108.8 . . ?
C15_11 C16_11 H16B_11 108.8 . . ?
C17_11 C16_11 H16B_11 108.8 . . ?
H16A_11 C16_11 H16B_11 107.7 . . ?
C18_11 C17_11 C16_11 110.7(13) . . ?
C18_11 C17_11 H17A_11 109.5 . . ?
C16_11 C17_11 H17A_11 109.5 . . ?
C18_11 C17_11 H17B_11 109.5 . . ?
C16_11 C17_11 H17B_11 109.5 . . ?
H17A_11 C17_11 H17B_11 108.1 . . ?
C19_11 C18_11 C17_11 112.9(14) . . ?
C19_11 C18_11 H18A_11 109.0 . . ?
C17_11 C18_11 H18A_11 109.0 . . ?
C19_11 C18_11 H18B_11 109.0 . . ?
C17_11 C18_11 H18B_11 109.0 . . ?
H18A_11 C18_11 H18B_11 107.8 . . ?
C18_11 C19_11 C20_11 110.1(13) . . ?
C18_11 C19_11 H19A_11 109.6 . . ?
C20_11 C19_11 H19A_11 109.6 . . ?
C18_11 C19_11 H19B_11 109.6 . . ?
C20_11 C19_11 H19B_11 109.6 . . ?
H19A_11 C19_11 H19B_11 108.2 . . ?
C15_11 C20_11 C19_11 109.5(13) . . ?
C15_11 C20_11 H20A_11 109.8 . . ?
C19_11 C20_11 H20A_11 109.8 . . ?
C15_11 C20_11 H20B_11 109.8 . . ?
C19_11 C20_11 H20B_11 109.8 . . ?
H20A_11 C20_11 H20B_11 108.2 . . ?
C26_11 C21_11 C22_11 109.5(13) . . ?
C26_11 C21_11 P2_11 116.7(11) . . ?
C22_11 C21_11 P2_11 111.6(10) . . ?
C26_11 C21_11 H21_11 106.1 . . ?
C22_11 C21_11 H21_11 106.1 . . ?
P2_11 C21_11 H21_11 106.1 . . ?
C23_11 C22_11 C21_11 112.5(11) . . ?
C23_11 C22_11 H22A_11 109.1 . . ?
C21_11 C22_11 H22A_11 109.1 . . ?
C23_11 C22_11 H22B_11 109.1 . . ?
C21_11 C22_11 H22B_11 109.1 . . ?
H22A_11 C22_11 H22B_11 107.8 . . ?
C24_11 C23_11 C22_11 115.5(13) . . ?
C24_11 C23_11 H23A_11 108.4 . . ?
C22_11 C23_11 H23A_11 108.4 . . ?
C24_11 C23_11 H23B_11 108.4 . . ?
C22_11 C23_11 H23B_11 108.4 . . ?
H23A_11 C23_11 H23B_11 107.5 . . ?
C23_11 C24_11 C25_11 113.3(15) . . ?
C23_11 C24_11 H24A_11 108.9 . . ?
C25_11 C24_11 H24A_11 108.9 . . ?
C23_11 C24_11 H24B_11 108.9 . . ?
C25_11 C24_11 H24B_11 108.9 . . ?
H24A_11 C24_11 H24B_11 107.7 . . ?
C24_11 C25_11 C26_11 115.4(12) . . ?
C24_11 C25_11 H25A_11 108.4 . . ?
C26_11 C25_11 H25A_11 108.4 . . ?
C24_11 C25_11 H25B_11 108.4 . . ?
C26_11 C25_11 H25B_11 108.4 . . ?
H25A_11 C25_11 H25B_11 107.5 . . ?
C21_11 C26_11 C25_11 111.2(12) . . ?
C21_11 C26_11 H26A_11 109.4 . . ?
C25_11 C26_11 H26A_11 109.4 . . ?
C21_11 C26_11 H26B_11 109.4 . . ?
C25_11 C26_11 H26B_11 109.4 . . ?
H26A_11 C26_11 H26B_11 108.0 . . ?
C7_12 P1_12 C1_12 112.4(8) . . ?
C7_12 P1_12 C13_12 106.7(8) . . ?
C1_12 P1_12 C13_12 105.9(9) . . ?
C7_12 P1_12 Ga4 119.7(5) . . ?
C1_12 P1_12 Ga4 107.8(7) . . ?
C13_12 P1_12 Ga4 103.1(6) . . ?
C14_12 P2_12 C15_12 106.5(8) . . ?
C14_12 P2_12 C21_12 105.3(8) . . ?
C15_12 P2_12 C21_12 106.7(11) . . ?
C14_12 P2_12 Ga4 103.6(6) . . ?
C15_12 P2_12 Ga4 124.4(9) . . ?
C21_12 P2_12 Ga4 108.8(6) . . ?
C2_12 C1_12 C6_12 111.6(13) . . ?
C2_12 C1_12 P1_12 118.3(12) . . ?
C6_12 C1_12 P1_12 111.5(10) . . ?
C2_12 C1_12 H1_12 104.7 . . ?
C6_12 C1_12 H1_12 104.7 . . ?
P1_12 C1_12 H1_12 104.7 . . ?
C1_12 C2_12 C3_12 112.8(14) . . ?
C1_12 C2_12 H2A_12 109.0 . . ?
C3_12 C2_12 H2A_12 109.0 . . ?
C1_12 C2_12 H2B_12 109.0 . . ?
C3_12 C2_12 H2B_12 109.0 . . ?
H2A_12 C2_12 H2B_12 107.8 . . ?
C4_12 C3_12 C2_12 110.6(14) . . ?
C4_12 C3_12 H3A_12 109.5 . . ?
C2_12 C3_12 H3A_12 109.5 . . ?
C4_12 C3_12 H3B_12 109.5 . . ?
C2_12 C3_12 H3B_12 109.5 . . ?
H3A_12 C3_12 H3B_12 108.1 . . ?
C5_12 C4_12 C3_12 110.1(14) . . ?
C5_12 C4_12 H4A_12 109.6 . . ?
C3_12 C4_12 H4A_12 109.6 . . ?
C5_12 C4_12 H4B_12 109.6 . . ?
C3_12 C4_12 H4B_12 109.6 . . ?
H4A_12 C4_12 H4B_12 108.2 . . ?
C4_12 C5_12 C6_12 111.3(14) . . ?
C4_12 C5_12 H5A_12 109.4 . . ?
C6_12 C5_12 H5A_12 109.4 . . ?
C4_12 C5_12 H5B_12 109.4 . . ?
C6_12 C5_12 H5B_12 109.4 . . ?
H5A_12 C5_12 H5B_12 108.0 . . ?
C5_12 C6_12 C1_12 108.7(12) . . ?
C5_12 C6_12 H6A_12 109.9 . . ?
C1_12 C6_12 H6A_12 109.9 . . ?
C5_12 C6_12 H6B_12 109.9 . . ?
C1_12 C6_12 H6B_12 109.9 . . ?
H6A_12 C6_12 H6B_12 108.3 . . ?
C12_12 C7_12 C8_12 112.0(13) . . ?
C12_12 C7_12 P1_12 110.7(10) . . ?
C8_12 C7_12 P1_12 113.4(11) . . ?
C12_12 C7_12 H7_12 106.8 . . ?
C8_12 C7_12 H7_12 106.8 . . ?
P1_12 C7_12 H7_12 106.8 . . ?
C9_12 C8_12 C7_12 111.2(13) . . ?
C9_12 C8_12 H8A_12 109.4 . . ?
C7_12 C8_12 H8A_12 109.4 . . ?
C9_12 C8_12 H8B_12 109.4 . . ?
C7_12 C8_12 H8B_12 109.4 . . ?
H8A_12 C8_12 H8B_12 108.0 . . ?
C8_12 C9_12 C10_12 111.6(14) . . ?
C8_12 C9_12 H9A_12 109.3 . . ?
C10_12 C9_12 H9A_12 109.3 . . ?
C8_12 C9_12 H9B_12 109.3 . . ?
C10_12 C9_12 H9B_12 109.3 . . ?
H9A_12 C9_12 H9B_12 108.0 . . ?
C9_12 C10_12 C11_12 110.4(14) . . ?
C9_12 C10_12 H10A_12 109.6 . . ?
C11_12 C10_12 H10A_12 109.6 . . ?
C9_12 C10_12 H10B_12 109.6 . . ?
C11_12 C10_12 H10B_12 109.6 . . ?
H10A_12 C10_12 H10B_12 108.1 . . ?
C12_12 C11_12 C10_12 111.1(13) . . ?
C12_12 C11_12 H11A_12 109.4 . . ?
C10_12 C11_12 H11A_12 109.4 . . ?
C12_12 C11_12 H11B_12 109.4 . . ?
C10_12 C11_12 H11B_12 109.4 . . ?
H11A_12 C11_12 H11B_12 108.0 . . ?
C7_12 C12_12 C11_12 112.3(12) . . ?
C7_12 C12_12 H12A_12 109.1 . . ?
C11_12 C12_12 H12A_12 109.1 . . ?
C7_12 C12_12 H12B_12 109.1 . . ?
C11_12 C12_12 H12B_12 109.1 . . ?
H12A_12 C12_12 H12B_12 107.9 . . ?
C14_12 C13_12 P1_12 112.0(12) . . ?
C14_12 C13_12 H13A_12 109.2 . . ?
P1_12 C13_12 H13A_12 109.2 . . ?
C14_12 C13_12 H13B_12 109.2 . . ?
P1_12 C13_12 H13B_12 109.2 . . ?
H13A_12 C13_12 H13B_12 107.9 . . ?
C13_12 C14_12 P2_12 111.5(12) . . ?
C13_12 C14_12 H14A_12 109.3 . . ?
P2_12 C14_12 H14A_12 109.3 . . ?
C13_12 C14_12 H14B_12 109.3 . . ?
P2_12 C14_12 H14B_12 109.3 . . ?
H14A_12 C14_12 H14B_12 108.0 . . ?
C20_12 C15_12 C16_12 119.6(13) . . ?
C20_12 C15_12 P2_12 118.0(13) . . ?
C16_12 C15_12 P2_12 113.4(14) . . ?
C20_12 C15_12 H15_12 100.1 . . ?
C16_12 C15_12 H15_12 100.1 . . ?
P2_12 C15_12 H15_12 100.1 . . ?
C15_12 C16_12 C17_12 117.2(13) . . ?
C15_12 C16_12 H16A_12 108.0 . . ?
C17_12 C16_12 H16A_12 108.0 . . ?
C15_12 C16_12 H16B_12 108.0 . . ?
C17_12 C16_12 H16B_12 108.0 . . ?
H16A_12 C16_12 H16B_12 107.2 . . ?
C18_12 C17_12 C16_12 116.8(14) . . ?
C18_12 C17_12 H17A_12 108.1 . . ?
C16_12 C17_12 H17A_12 108.1 . . ?
C18_12 C17_12 H17B_12 108.1 . . ?
C16_12 C17_12 H17B_12 108.1 . . ?
H17A_12 C17_12 H17B_12 107.3 . . ?
C19_12 C18_12 C17_12 120.2(13) . . ?
C19_12 C18_12 H18A_12 107.3 . . ?
C17_12 C18_12 H18A_12 107.3 . . ?
C19_12 C18_12 H18B_12 107.3 . . ?
C17_12 C18_12 H18B_12 107.3 . . ?
H18A_12 C18_12 H18B_12 106.9 . . ?
C18_12 C19_12 C20_12 117.2(13) . . ?
C18_12 C19_12 H19A_12 108.0 . . ?
C20_12 C19_12 H19A_12 108.0 . . ?
C18_12 C19_12 H19B_12 108.0 . . ?
C20_12 C19_12 H19B_12 108.0 . . ?
H19A_12 C19_12 H19B_12 107.2 . . ?
C15_12 C20_12 C19_12 116.1(14) . . ?
C15_12 C20_12 H20A_12 108.3 . . ?
C19_12 C20_12 H20A_12 108.3 . . ?
C15_12 C20_12 H20B_12 108.3 . . ?
C19_12 C20_12 H20B_12 108.3 . . ?
H20A_12 C20_12 H20B_12 107.4 . . ?
C26_12 C21_12 C22_12 112.3(11) . . ?
C26_12 C21_12 P2_12 116.2(10) . . ?
C22_12 C21_12 P2_12 108.8(9) . . ?
C26_12 C21_12 H21_12 106.3 . . ?
C22_12 C21_12 H21_12 106.3 . . ?
P2_12 C21_12 H21_12 106.3 . . ?
C21_12 C22_12 C23_12 110.6(11) . . ?
C21_12 C22_12 H22A_12 109.5 . . ?
C23_12 C22_12 H22A_12 109.5 . . ?
C21_12 C22_12 H22B_12 109.5 . . ?
C23_12 C22_12 H22B_12 109.5 . . ?
H22A_12 C22_12 H22B_12 108.1 . . ?
C24_12 C23_12 C22_12 110.6(12) . . ?
C24_12 C23_12 H23A_12 109.5 . . ?
C22_12 C23_12 H23A_12 109.5 . . ?
C24_12 C23_12 H23B_12 109.5 . . ?
C22_12 C23_12 H23B_12 109.5 . . ?
H23A_12 C23_12 H23B_12 108.1 . . ?
C23_12 C24_12 C25_12 105.3(12) . . ?
C23_12 C24_12 H24A_12 110.7 . . ?
C25_12 C24_12 H24A_12 110.7 . . ?
C23_12 C24_12 H24B_12 110.7 . . ?
C25_12 C24_12 H24B_12 110.7 . . ?
H24A_12 C24_12 H24B_12 108.8 . . ?
C26_12 C25_12 C24_12 108.1(12) . . ?
C26_12 C25_12 H25A_12 110.1 . . ?
C24_12 C25_12 H25A_12 110.1 . . ?
C26_12 C25_12 H25B_12 110.1 . . ?
C24_12 C25_12 H25B_12 110.1 . . ?
H25A_12 C25_12 H25B_12 108.4 . . ?
C21_12 C26_12 C25_12 112.4(11) . . ?
C21_12 C26_12 H26A_12 109.1 . . ?
C25_12 C26_12 H26A_12 109.1 . . ?
C21_12 C26_12 H26B_12 109.1 . . ?
C25_12 C26_12 H26B_12 109.1 . . ?
H26A_12 C26_12 H26B_12 107.9 . . ?
C1_13 O1_13 Al2 145.5(15) . . ?
O1_13 C1_13 C3_13 112.6(15) . . ?
O1_13 C1_13 C4_13 110.9(15) . . ?
C3_13 C1_13 C4_13 108.1(15) . . ?
O1_13 C1_13 C2_13 108.0(15) . . ?
C3_13 C1_13 C2_13 110.7(15) . . ?
C4_13 C1_13 C2_13 106.3(15) . . ?
F1_13 C2_13 F3_13 105(2) . . ?
F1_13 C2_13 F2_13 108(2) . . ?
F3_13 C2_13 F2_13 113(2) . . ?
F1_13 C2_13 C1_13 114.7(17) . . ?
F3_13 C2_13 C1_13 108.6(18) . . ?
F2_13 C2_13 C1_13 107(2) . . ?
F6_13 C3_13 F5_13 106(2) . . ?
F6_13 C3_13 F4_13 109(2) . . ?
F5_13 C3_13 F4_13 107(2) . . ?
F6_13 C3_13 C1_13 114.8(17) . . ?
F5_13 C3_13 C1_13 110.2(17) . . ?
F4_13 C3_13 C1_13 108.9(17) . . ?
F9_13 C4_13 F8_13 112(2) . . ?
F9_13 C4_13 F7_13 112(2) . . ?
F8_13 C4_13 F7_13 103.9(19) . . ?
F9_13 C4_13 C1_13 108.6(17) . . ?
F8_13 C4_13 C1_13 112.1(18) . . ?
F7_13 C4_13 C1_13 108.1(16) . . ?
C1_14 O1_14 Al1 149.0(18) . . ?
O1_14 C1_14 C3_14 107.4(17) . . ?
O1_14 C1_14 C4_14 110.1(16) . . ?
C3_14 C1_14 C4_14 110.8(16) . . ?
O1_14 C1_14 C2_14 110.1(17) . . ?
C3_14 C1_14 C2_14 110.1(16) . . ?
C4_14 C1_14 C2_14 108.3(16) . . ?
F3_14 C2_14 F1_14 107(2) . . ?
F3_14 C2_14 F2_14 106(2) . . ?
F1_14 C2_14 F2_14 109(2) . . ?
F3_14 C2_14 C1_14 110(2) . . ?
F1_14 C2_14 C1_14 114(2) . . ?
F2_14 C2_14 C1_14 109(2) . . ?
F4_14 C3_14 F6_14 105(2) . . ?
F4_14 C3_14 F5_14 107(2) . . ?
F6_14 C3_14 F5_14 110(2) . . ?
F4_14 C3_14 C1_14 116(2) . . ?
F6_14 C3_14 C1_14 107.4(19) . . ?
F5_14 C3_14 C1_14 111.9(18) . . ?
F8_14 C4_14 F9_14 112(2) . . ?
F8_14 C4_14 F7_14 105(2) . . ?
F9_14 C4_14 F7_14 109(2) . . ?
F8_14 C4_14 C1_14 115(2) . . ?
F9_14 C4_14 C1_14 107.2(18) . . ?
F7_14 C4_14 C1_14 109.9(18) . . ?
C1_15 O1_15 Al2 145.6(14) . . ?
O1_15 C1_15 C2_15 108.7(15) . . ?
O1_15 C1_15 C4_15 108.7(15) . . ?
C2_15 C1_15 C4_15 115.0(15) . . ?
O1_15 C1_15 C3_15 107.9(15) . . ?
C2_15 C1_15 C3_15 110.5(15) . . ?
C4_15 C1_15 C3_15 105.8(14) . . ?
F2_15 C2_15 F3_15 106(2) . . ?
F2_15 C2_15 F1_15 110.0(19) . . ?
F3_15 C2_15 F1_15 106(2) . . ?
F2_15 C2_15 C1_15 112(2) . . ?
F3_15 C2_15 C1_15 109.6(16) . . ?
F1_15 C2_15 C1_15 113.4(18) . . ?
F4_15 C3_15 F6_15 109(2) . . ?
F4_15 C3_15 F5_15 107.9(18) . . ?
F6_15 C3_15 F5_15 107.0(17) . . ?
F4_15 C3_15 C1_15 112.8(16) . . ?
F6_15 C3_15 C1_15 111.2(16) . . ?
F5_15 C3_15 C1_15 108.8(16) . . ?
F8_15 C4_15 F7_15 108(2) . . ?
F8_15 C4_15 F9_15 105.2(18) . . ?
F7_15 C4_15 F9_15 112(2) . . ?
F8_15 C4_15 C1_15 111.0(19) . . ?
F7_15 C4_15 C1_15 107.5(16) . . ?
F9_15 C4_15 C1_15 113.6(18) . . ?
C1_16 O1_16 Al2 150(2) . . ?
O1_16 C1_16 C2_16 111.4(17) . . ?
O1_16 C1_16 C4_16 107.7(18) . . ?
C2_16 C1_16 C4_16 109.1(15) . . ?
O1_16 C1_16 C3_16 111.7(17) . . ?
C2_16 C1_16 C3_16 109.0(15) . . ?
C4_16 C1_16 C3_16 107.8(15) . . ?
F2_16 C2_16 F3_16 105(2) . . ?
F2_16 C2_16 F1_16 113(2) . . ?
F3_16 C2_16 F1_16 104.5(19) . . ?
F2_16 C2_16 C1_16 113(2) . . ?
F3_16 C2_16 C1_16 111.8(18) . . ?
F1_16 C2_16 C1_16 109.0(18) . . ?
F4_16 C3_16 F5_16 108.6(18) . . ?
F4_16 C3_16 F6_16 108.4(18) . . ?
F5_16 C3_16 F6_16 109.2(19) . . ?
F4_16 C3_16 C1_16 110.8(16) . . ?
F5_16 C3_16 C1_16 109.9(15) . . ?
F6_16 C3_16 C1_16 109.9(16) . . ?
F7_16 C4_16 F9_16 109(2) . . ?
F7_16 C4_16 F8_16 107(2) . . ?
F9_16 C4_16 F8_16 109(2) . . ?
F7_16 C4_16 C1_16 111.0(17) . . ?
F9_16 C4_16 C1_16 110.6(17) . . ?
F8_16 C4_16 C1_16 110.4(17) . . ?
C1_17 O1_17 Al1 155(3) . . ?
O1_17 C1_17 C2_17 113(2) . . ?
O1_17 C1_17 C4_17 107(2) . . ?
C2_17 C1_17 C4_17 109.1(16) . . ?
O1_17 C1_17 C3_17 108.2(19) . . ?
C2_17 C1_17 C3_17 107.8(15) . . ?
C4_17 C1_17 C3_17 112.1(16) . . ?
F2_17 C2_17 F1_17 111(2) . . ?
F2_17 C2_17 F3_17 105(2) . . ?
F1_17 C2_17 F3_17 104(2) . . ?
F2_17 C2_17 C1_17 116(2) . . ?
F1_17 C2_17 C1_17 108.8(19) . . ?
F3_17 C2_17 C1_17 111(2) . . ?
F6_17 C3_17 F4_17 106.9(19) . . ?
F6_17 C3_17 F5_17 102(2) . . ?
F4_17 C3_17 F5_17 111(2) . . ?
F6_17 C3_17 C1_17 112.9(19) . . ?
F4_17 C3_17 C1_17 113.7(17) . . ?
F5_17 C3_17 C1_17 109.6(16) . . ?
F8_17 C4_17 F7_17 105(2) . . ?
F8_17 C4_17 F9_17 108(2) . . ?
F7_17 C4_17 F9_17 106(2) . . ?
F8_17 C4_17 C1_17 111.5(19) . . ?
F7_17 C4_17 C1_17 112.4(19) . . ?
F9_17 C4_17 C1_17 113.2(18) . . ?
C1_18 O1_18 Al1 144(2) . . ?
O1_18 C1_18 C4_18 114(2) . . ?
O1_18 C1_18 C3_18 104.5(19) . . ?
C4_18 C1_18 C3_18 116.1(19) . . ?
O1_18 C1_18 C2_18 112(2) . . ?
C4_18 C1_18 C2_18 104.5(18) . . ?
C3_18 C1_18 C2_18 106.6(18) . . ?
F3_18 C2_18 F2_18 111(3) . . ?
F3_18 C2_18 F1_18 103(2) . . ?
F2_18 C2_18 F1_18 108(3) . . ?
F3_18 C2_18 C1_18 109(2) . . ?
F2_18 C2_18 C1_18 116(2) . . ?
F1_18 C2_18 C1_18 109(2) . . ?
F6_18 C3_18 F4_18 110(3) . . ?
F6_18 C3_18 F5_18 113(3) . . ?
F4_18 C3_18 F5_18 108(3) . . ?
F6_18 C3_18 C1_18 109(2) . . ?
F4_18 C3_18 C1_18 112(2) . . ?
F5_18 C3_18 C1_18 105(2) . . ?
F7_18 C4_18 F8_18 107(2) . . ?
F7_18 C4_18 F9_18 105(3) . . ?
F8_18 C4_18 F9_18 105(3) . . ?
F7_18 C4_18 C1_18 117(2) . . ?
F8_18 C4_18 C1_18 113(2) . . ?
F9_18 C4_18 C1_18 109(2) . . ?
C1_19 O1_19 Al1 153(4) . . ?
O1_19 C1_19 C2_19 114(3) . . ?
O1_19 C1_19 C3_19 109(2) . . ?
C2_19 C1_19 C3_19 112(2) . . ?
O1_19 C1_19 C4_19 107(2) . . ?
C2_19 C1_19 C4_19 105(2) . . ?
C3_19 C1_19 C4_19 108(2) . . ?
F3_19 C2_19 F1_19 107(3) . . ?
F3_19 C2_19 F2_19 107(3) . . ?
F1_19 C2_19 F2_19 108(3) . . ?
F3_19 C2_19 C1_19 115(3) . . ?
F1_19 C2_19 C1_19 111(3) . . ?
F2_19 C2_19 C1_19 109(3) . . ?
F5_19 C3_19 F6_19 107(3) . . ?
F5_19 C3_19 F4_19 109(3) . . ?
F6_19 C3_19 F4_19 109(3) . . ?
F5_19 C3_19 C1_19 112(3) . . ?
F6_19 C3_19 C1_19 110(3) . . ?
F4_19 C3_19 C1_19 110(3) . . ?
F9_19 C4_19 F7_19 113(3) . . ?
F9_19 C4_19 F8_19 108(3) . . ?
F7_19 C4_19 F8_19 105(3) . . ?
F9_19 C4_19 C1_19 112(2) . . ?
F7_19 C4_19 C1_19 112(3) . . ?
F8_19 C4_19 C1_19 106(3) . . ?

loop_
_geom_bond_atom_site_label_1
_geom_bond_atom_site_label_2
_geom_bond_distance
_geom_bond_site_symmetry_2
_geom_bond_publ_flag
Ga1 C1 2.054(16) . ?
Ga1 P2_10 2.437(4) . ?
Ga1 Ga2 2.4464(18) . ?
Ga1 P1_10 2.464(5) . ?
Ga2 P2_9 2.415(4) . ?
Ga2 P1_9 2.435(5) . ?
Ga2 H1 1.46(3) . ?
Ga4 C3 2.08(2) . ?
Ga4 P2_12 2.420(5) . ?
Ga4 Ga3 2.441(3) . ?
Ga4 P1_12 2.448(5) . ?
Ga3 P2_11 2.417(5) . ?
Ga3 P1_11 2.426(4) . ?
Ga3 H2 1.46(3) . ?
Al1 O1_1 1.653(10) . ?
Al1 O1_17 1.67(3) . ?
Al1 O1_2 1.704(9) . ?
Al1 O1_19 1.72(4) . ?
Al1 O1_5 1.715(10) . ?
Al1 O1_6 1.745(15) . ?
Al1 O1_14 1.81(2) . ?
Al1 O1_18 1.83(3) . ?
Al2 O1_4 1.687(16) . ?
Al2 O1_8 1.693(8) . ?
Al2 O1_3 1.703(11) . ?
Al2 O1_7 1.705(10) . ?
Al2 O1_16 1.72(2) . ?
Al2 O1_13 1.735(15) . ?
Al2 O1_15 1.762(14) . ?
N1 C2 1.08(3) . ?
C2 C1 1.48(3) . ?
C1 H1A 0.9900 . ?
C1 H1B 0.9900 . ?
N2 C4 1.07(4) . ?
C4 C3 1.52(3) . ?
C3 H3A 0.9900 . ?
C3 H3B 0.9900 . ?
O1_1 C1_1 1.349(13) . ?
C1_1 C2_1 1.531(16) . ?
C1_1 C4_1 1.551(15) . ?
C1_1 C3_1 1.564(15) . ?
C2_1 F3_1 1.313(16) . ?
C2_1 F1_1 1.340(15) . ?
C2_1 F2_1 1.351(16) . ?
C3_1 F6_1 1.329(15) . ?
C3_1 F4_1 1.331(17) . ?
C3_1 F5_1 1.346(15) . ?
C4_1 F9_1 1.319(15) . ?
C4_1 F7_1 1.335(15) . ?
C4_1 F8_1 1.350(15) . ?
O1_2 C1_2 1.367(13) . ?
C1_2 C3_2 1.540(14) . ?
C1_2 C2_2 1.549(15) . ?
C1_2 C4_2 1.554(15) . ?
C2_2 F1_2 1.310(15) . ?
C2_2 F2_2 1.338(15) . ?
C2_2 F3_2 1.344(17) . ?
C3_2 F5_2 1.322(14) . ?
C3_2 F6_2 1.348(14) . ?
C3_2 F4_2 1.356(14) . ?
C4_2 F7_2 1.295(15) . ?
C4_2 F9_2 1.324(14) . ?
C4_2 F8_2 1.360(14) . ?
O1_3 C1_3 1.344(15) . ?
C1_3 C2_3 1.525(16) . ?
C1_3 C3_3 1.550(16) . ?
C1_3 C4_3 1.567(17) . ?
C2_3 F3_3 1.322(16) . ?
C2_3 F2_3 1.335(15) . ?
C2_3 F1_3 1.359(16) . ?
C3_3 F6_3 1.312(15) . ?
C3_3 F4_3 1.344(17) . ?
C3_3 F5_3 1.345(18) . ?
C4_3 F9_3 1.319(18) . ?
C4_3 F8_3 1.323(16) . ?
C4_3 F7_3 1.347(17) . ?
O1_4 C1_4 1.356(14) . ?
C1_4 C2_4 1.539(16) . ?
C1_4 C4_4 1.548(16) . ?
C1_4 C3_4 1.558(15) . ?
C2_4 F3_4 1.313(16) . ?
C2_4 F2_4 1.330(15) . ?
C2_4 F1_4 1.364(16) . ?
C3_4 F5_4 1.329(16) . ?
C3_4 F4_4 1.339(17) . ?
C3_4 F6_4 1.341(16) . ?
C4_4 F7_4 1.349(17) . ?
C4_4 F8_4 1.352(16) . ?
C4_4 F9_4 1.361(16) . ?
O1_5 C1_5 1.323(13) . ?
C1_5 C4_5 1.541(15) . ?
C1_5 C2_5 1.549(15) . ?
C1_5 C3_5 1.555(14) . ?
C2_5 F3_5 1.310(17) . ?
C2_5 F1_5 1.336(15) . ?
C2_5 F2_5 1.368(16) . ?
C3_5 F5_5 1.296(14) . ?
C3_5 F4_5 1.303(14) . ?
C3_5 F6_5 1.345(14) . ?
C4_5 F8_5 1.341(14) . ?
C4_5 F7_5 1.345(16) . ?
C4_5 F9_5 1.351(15) . ?
O1_6 C1_6 1.345(14) . ?
C1_6 C4_6 1.530(16) . ?
C1_6 C3_6 1.555(16) . ?
C1_6 C2_6 1.557(15) . ?
C2_6 F3_6 1.331(16) . ?
C2_6 F1_6 1.336(17) . ?
C2_6 F2_6 1.340(16) . ?
C3_6 F6_6 1.322(15) . ?
C3_6 F5_6 1.332(16) . ?
C3_6 F4_6 1.332(15) . ?
C4_6 F7_6 1.343(15) . ?
C4_6 F8_6 1.348(15) . ?
C4_6 F9_6 1.349(16) . ?
O1_7 C1_7 1.358(14) . ?
C1_7 C2_7 1.537(16) . ?
C1_7 C4_7 1.541(15) . ?
C1_7 C3_7 1.543(15) . ?
C2_7 F3_7 1.332(17) . ?
C2_7 F2_7 1.337(15) . ?
C2_7 F1_7 1.361(16) . ?
C3_7 F5_7 1.310(15) . ?
C3_7 F4_7 1.341(15) . ?
C3_7 F6_7 1.344(15) . ?
C4_7 F7_7 1.307(17) . ?
C4_7 F9_7 1.361(16) . ?
C4_7 F8_7 1.367(16) . ?
O1_8 C1_8 1.326(12) . ?
C1_8 C4_8 1.513(14) . ?
C1_8 C3_8 1.524(14) . ?
C1_8 C2_8 1.591(15) . ?
C2_8 F1_8 1.290(16) . ?
C2_8 F3_8 1.336(15) . ?
C2_8 F2_8 1.344(15) . ?
C3_8 F5_8 1.307(13) . ?
C3_8 F6_8 1.319(12) . ?
C3_8 F4_8 1.404(15) . ?
C4_8 F9_8 1.327(15) . ?
C4_8 F8_8 1.369(15) . ?
C4_8 F7_8 1.370(15) . ?
P1_9 C1_9 1.817(12) . ?
P1_9 C13_9 1.822(14) . ?
P1_9 C7_9 1.849(12) . ?
P2_9 C21_9 1.824(11) . ?
P2_9 C14_9 1.826(14) . ?
P2_9 C15_9 1.840(11) . ?
C1_9 C6_9 1.530(14) . ?
C1_9 C2_9 1.540(13) . ?
C1_9 H1_9 1.0000 . ?
C2_9 C3_9 1.515(15) . ?
C2_9 H2A_9 0.9900 . ?
C2_9 H2B_9 0.9900 . ?
C3_9 C4_9 1.500(16) . ?
C3_9 H3A_9 0.9900 . ?
C3_9 H3B_9 0.9900 . ?
C4_9 C5_9 1.517(17) . ?
C4_9 H4A_9 0.9900 . ?
C4_9 H4B_9 0.9900 . ?
C5_9 C6_9 1.515(17) . ?
C5_9 H5A_9 0.9900 . ?
C5_9 H5B_9 0.9900 . ?
C6_9 H6A_9 0.9900 . ?
C6_9 H6B_9 0.9900 . ?
C7_9 C12_9 1.501(16) . ?
C7_9 C8_9 1.533(15) . ?
C7_9 H7_9 1.0000 . ?
C8_9 C9_9 1.527(15) . ?
C8_9 H8A_9 0.9900 . ?
C8_9 H8B_9 0.9900 . ?
C9_9 C10_9 1.516(18) . ?
C9_9 H9A_9 0.9900 . ?
C9_9 H9B_9 0.9900 . ?
C10_9 C11_9 1.519(17) . ?
C10_9 H10A_9 0.9900 . ?
C10_9 H10B_9 0.9900 . ?
C11_9 C12_9 1.536(16) . ?
C11_9 H11A_9 0.9900 . ?
C11_9 H11B_9 0.9900 . ?
C12_9 H12A_9 0.9900 . ?
C12_9 H12B_9 0.9900 . ?
C13_9 C14_9 1.534(16) . ?
C13_9 H13A_9 0.9900 . ?
C13_9 H13B_9 0.9900 . ?
C14_9 H14A_9 0.9900 . ?
C14_9 H14B_9 0.9900 . ?
C15_9 C16_9 1.519(15) . ?
C15_9 C20_9 1.547(14) . ?
C15_9 H15_9 1.0000 . ?
C16_9 C17_9 1.519(15) . ?
C16_9 H16A_9 0.9900 . ?
C16_9 H16B_9 0.9900 . ?
C17_9 C18_9 1.507(16) . ?
C17_9 H17A_9 0.9900 . ?
C17_9 H17B_9 0.9900 . ?
C18_9 C19_9 1.520(16) . ?
C18_9 H18A_9 0.9900 . ?
C18_9 H18B_9 0.9900 . ?
C19_9 C20_9 1.516(15) . ?
C19_9 H19A_9 0.9900 . ?
C19_9 H19B_9 0.9900 . ?
C20_9 H20A_9 0.9900 . ?
C20_9 H20B_9 0.9900 . ?
C21_9 C26_9 1.512(16) . ?
C21_9 C22_9 1.529(14) . ?
C21_9 H21_9 1.0000 . ?
C22_9 C23_9 1.525(15) . ?
C22_9 H22A_9 0.9900 . ?
C22_9 H22B_9 0.9900 . ?
C23_9 C24_9 1.533(17) . ?
C23_9 H23A_9 0.9900 . ?
C23_9 H23B_9 0.9900 . ?
C24_9 C25_9 1.520(17) . ?
C24_9 H24A_9 0.9900 . ?
C24_9 H24B_9 0.9900 . ?
C25_9 C26_9 1.545(16) . ?
C25_9 H25A_9 0.9900 . ?
C25_9 H25B_9 0.9900 . ?
C26_9 H26A_9 0.9900 . ?
C26_9 H26B_9 0.9900 . ?
P1_10 C7_10 1.844(11) . ?
P1_10 C13_10 1.846(14) . ?
P1_10 C1_10 1.849(12) . ?
P2_10 C14_10 1.814(13) . ?
P2_10 C21_10 1.833(12) . ?
P2_10 C15_10 1.842(11) . ?
C1_10 C2_10 1.512(13) . ?
C1_10 C6_10 1.530(15) . ?
C1_10 H1_10 1.0000 . ?
C2_10 C3_10 1.526(15) . ?
C2_10 H2A_10 0.9900 . ?
C2_10 H2B_10 0.9900 . ?
C3_10 C4_10 1.513(16) . ?
C3_10 H3A_10 0.9900 . ?
C3_10 H3B_10 0.9900 . ?
C4_10 C5_10 1.530(17) . ?
C4_10 H4A_10 0.9900 . ?
C4_10 H4B_10 0.9900 . ?
C5_10 C6_10 1.532(16) . ?
C5_10 H5A_10 0.9900 . ?
C5_10 H5B_10 0.9900 . ?
C6_10 H6A_10 0.9900 . ?
C6_10 H6B_10 0.9900 . ?
C7_10 C8_10 1.517(16) . ?
C7_10 C12_10 1.526(16) . ?
C7_10 H7_10 1.0000 . ?
C8_10 C9_10 1.533(15) . ?
C8_10 H8A_10 0.9900 . ?
C8_10 H8B_10 0.9900 . ?
C9_10 C10_10 1.496(18) . ?
C9_10 H9A_10 0.9900 . ?
C9_10 H9B_10 0.9900 . ?
C10_10 C11_10 1.531(17) . ?
C10_10 H10A_10 0.9900 . ?
C10_10 H10B_10 0.9900 . ?
C11_10 C12_10 1.523(16) . ?
C11_10 H11A_10 0.9900 . ?
C11_10 H11B_10 0.9900 . ?
C12_10 H12A_10 0.9900 . ?
C12_10 H12B_10 0.9900 . ?
C13_10 C14_10 1.561(17) . ?
C13_10 H13A_10 0.9900 . ?
C13_10 H13B_10 0.9900 . ?
C14_10 H14A_10 0.9900 . ?
C14_10 H14B_10 0.9900 . ?
C15_10 C16_10 1.522(15) . ?
C15_10 C20_10 1.533(14) . ?
C15_10 H15_10 1.0000 . ?
C16_10 C17_10 1.530(15) . ?
C16_10 H16A_10 0.9900 . ?
C16_10 H16B_10 0.9900 . ?
C17_10 C18_10 1.518(16) . ?
C17_10 H17A_10 0.9900 . ?
C17_10 H17B_10 0.9900 . ?
C18_10 C19_10 1.513(17) . ?
C18_10 H18A_10 0.9900 . ?
C18_10 H18B_10 0.9900 . ?
C19_10 C20_10 1.525(15) . ?
C19_10 H19A_10 0.9900 . ?
C19_10 H19B_10 0.9900 . ?
C20_10 H20A_10 0.9900 . ?
C20_10 H20B_10 0.9900 . ?
C21_10 C26_10 1.519(16) . ?
C21_10 C22_10 1.533(15) . ?
C21_10 H21_10 1.0000 . ?
C22_10 C23_10 1.525(15) . ?
C22_10 H22A_10 0.9900 . ?
C22_10 H22B_10 0.9900 . ?
C23_10 C24_10 1.510(18) . ?
C23_10 H23A_10 0.9900 . ?
C23_10 H23B_10 0.9900 . ?
C24_10 C25_10 1.542(18) . ?
C24_10 H24A_10 0.9900 . ?
C24_10 H24B_10 0.9900 . ?
C25_10 C26_10 1.530(16) . ?
C25_10 H25A_10 0.9900 . ?
C25_10 H25B_10 0.9900 . ?
C26_10 H26A_10 0.9900 . ?
C26_10 H26B_10 0.9900 . ?
P1_11 C13_11 1.827(15) . ?
P1_11 C1_11 1.839(14) . ?
P1_11 C7_11 1.842(13) . ?
P2_11 C21_11 1.819(12) . ?
P2_11 C14_11 1.839(15) . ?
P2_11 C15_11 1.844(13) . ?
C1_11 C6_11 1.527(16) . ?
C1_11 C2_11 1.535(17) . ?
C1_11 H1_11 1.0000 . ?
C2_11 C3_11 1.530(18) . ?
C2_11 H2A_11 0.9900 . ?
C2_11 H2B_11 0.9900 . ?
C3_11 C4_11 1.514(18) . ?
C3_11 H3A_11 0.9900 . ?
C3_11 H3B_11 0.9900 . ?
C4_11 C5_11 1.530(19) . ?
C4_11 H4A_11 0.9900 . ?
C4_11 H4B_11 0.9900 . ?
C5_11 C6_11 1.513(18) . ?
C5_11 H5A_11 0.9900 . ?
C5_11 H5B_11 0.9900 . ?
C6_11 H6A_11 0.9900 . ?
C6_11 H6B_11 0.9900 . ?
C7_11 C12_11 1.519(16) . ?
C7_11 C8_11 1.538(16) . ?
C7_11 H7_11 1.0000 . ?
C8_11 C9_11 1.503(17) . ?
C8_11 H8A_11 0.9900 . ?
C8_11 H8B_11 0.9900 . ?
C9_11 C10_11 1.516(18) . ?
C9_11 H9A_11 0.9900 . ?
C9_11 H9B_11 0.9900 . ?
C10_11 C11_11 1.515(17) . ?
C10_11 H10A_11 0.9900 . ?
C10_11 H10B_11 0.9900 . ?
C11_11 C12_11 1.541(17) . ?
C11_11 H11A_11 0.9900 . ?
C11_11 H11B_11 0.9900 . ?
C12_11 H12A_11 0.9900 . ?
C12_11 H12B_11 0.9900 . ?
C13_11 C14_11 1.56(2) . ?
C13_11 H13A_11 0.9900 . ?
C13_11 H13B_11 0.9900 . ?
C14_11 H14A_11 0.9900 . ?
C14_11 H14B_11 0.9900 . ?
C15_11 C16_11 1.481(17) . ?
C15_11 C20_11 1.518(17) . ?
C15_11 H15_11 1.0000 . ?
C16_11 C17_11 1.529(17) . ?
C16_11 H16A_11 0.9900 . ?
C16_11 H16B_11 0.9900 . ?
C17_11 C18_11 1.520(18) . ?
C17_11 H17A_11 0.9900 . ?
C17_11 H17B_11 0.9900 . ?
C18_11 C19_11 1.501(18) . ?
C18_11 H18A_11 0.9900 . ?
C18_11 H18B_11 0.9900 . ?
C19_11 C20_11 1.555(17) . ?
C19_11 H19A_11 0.9900 . ?
C19_11 H19B_11 0.9900 . ?
C20_11 H20A_11 0.9900 . ?
C20_11 H20B_11 0.9900 . ?
C21_11 C26_11 1.504(17) . ?
C21_11 C22_11 1.518(16) . ?
C21_11 H21_11 1.0000 . ?
C22_11 C23_11 1.518(16) . ?
C22_11 H22A_11 0.9900 . ?
C22_11 H22B_11 0.9900 . ?
C23_11 C24_11 1.488(19) . ?
C23_11 H23A_11 0.9900 . ?
C23_11 H23B_11 0.9900 . ?
C24_11 C25_11 1.510(18) . ?
C24_11 H24A_11 0.9900 . ?
C24_11 H24B_11 0.9900 . ?
C25_11 C26_11 1.514(16) . ?
C25_11 H25A_11 0.9900 . ?
C25_11 H25B_11 0.9900 . ?
C26_11 H26A_11 0.9900 . ?
C26_11 H26B_11 0.9900 . ?
P1_12 C7_12 1.824(13) . ?
P1_12 C1_12 1.835(13) . ?
P1_12 C13_12 1.840(15) . ?
P2_12 C14_12 1.832(14) . ?
P2_12 C15_12 1.841(15) . ?
P2_12 C21_12 1.870(13) . ?
C1_12 C2_12 1.497(17) . ?
C1_12 C6_12 1.534(16) . ?
C1_12 H1_12 1.0000 . ?
C2_12 C3_12 1.536(18) . ?
C2_12 H2A_12 0.9900 . ?
C2_12 H2B_12 0.9900 . ?
C3_12 C4_12 1.523(19) . ?
C3_12 H3A_12 0.9900 . ?
C3_12 H3B_12 0.9900 . ?
C4_12 C5_12 1.519(19) . ?
C4_12 H4A_12 0.9900 . ?
C4_12 H4B_12 0.9900 . ?
C5_12 C6_12 1.531(17) . ?
C5_12 H5A_12 0.9900 . ?
C5_12 H5B_12 0.9900 . ?
C6_12 H6A_12 0.9900 . ?
C6_12 H6B_12 0.9900 . ?
C7_12 C12_12 1.510(16) . ?
C7_12 C8_12 1.526(17) . ?
C7_12 H7_12 1.0000 . ?
C8_12 C9_12 1.510(18) . ?
C8_12 H8A_12 0.9900 . ?
C8_12 H8B_12 0.9900 . ?
C9_12 C10_12 1.526(18) . ?
C9_12 H9A_12 0.9900 . ?
C9_12 H9B_12 0.9900 . ?
C10_12 C11_12 1.529(18) . ?
C10_12 H10A_12 0.9900 . ?
C10_12 H10B_12 0.9900 . ?
C11_12 C12_12 1.514(17) . ?
C11_12 H11A_12 0.9900 . ?
C11_12 H11B_12 0.9900 . ?
C12_12 H12A_12 0.9900 . ?
C12_12 H12B_12 0.9900 . ?
C13_12 C14_12 1.535(18) . ?
C13_12 H13A_12 0.9900 . ?
C13_12 H13B_12 0.9900 . ?
C14_12 H14A_12 0.9900 . ?
C14_12 H14B_12 0.9900 . ?
C15_12 C20_12 1.464(18) . ?
C15_12 C16_12 1.480(17) . ?
C15_12 H15_12 1.0000 . ?
C16_12 C17_12 1.495(18) . ?
C16_12 H16A_12 0.9900 . ?
C16_12 H16B_12 0.9900 . ?
C17_12 C18_12 1.474(18) . ?
C17_12 H17A_12 0.9900 . ?
C17_12 H17B_12 0.9900 . ?
C18_12 C19_12 1.454(17) . ?
C18_12 H18A_12 0.9900 . ?
C18_12 H18B_12 0.9900 . ?
C19_12 C20_12 1.507(18) . ?
C19_12 H19A_12 0.9900 . ?
C19_12 H19B_12 0.9900 . ?
C20_12 H20A_12 0.9900 . ?
C20_12 H20B_12 0.9900 . ?
C21_12 C26_12 1.503(16) . ?
C21_12 C22_12 1.523(15) . ?
C21_12 H21_12 1.0000 . ?
C22_12 C23_12 1.535(16) . ?
C22_12 H22A_12 0.9900 . ?
C22_12 H22B_12 0.9900 . ?
C23_12 C24_12 1.524(16) . ?
C23_12 H23A_12 0.9900 . ?
C23_12 H23B_12 0.9900 . ?
C24_12 C25_12 1.599(18) . ?
C24_12 H24A_12 0.9900 . ?
C24_12 H24B_12 0.9900 . ?
C25_12 C26_12 1.527(16) . ?
C25_12 H25A_12 0.9900 . ?
C25_12 H25B_12 0.9900 . ?
C26_12 H26A_12 0.9900 . ?
C26_12 H26B_12 0.9900 . ?
O1_13 C1_13 1.355(18) . ?
C1_13 C3_13 1.534(18) . ?
C1_13 C4_13 1.548(18) . ?
C1_13 C2_13 1.550(18) . ?
C2_13 F1_13 1.326(19) . ?
C2_13 F3_13 1.330(19) . ?
C2_13 F2_13 1.357(19) . ?
C3_13 F6_13 1.313(18) . ?
C3_13 F5_13 1.329(19) . ?
C3_13 F4_13 1.348(19) . ?
C4_13 F9_13 1.333(19) . ?
C4_13 F8_13 1.340(18) . ?
C4_13 F7_13 1.362(18) . ?
O1_14 C1_14 1.348(19) . ?
C1_14 C3_14 1.534(18) . ?
C1_14 C4_14 1.542(18) . ?
C1_14 C2_14 1.552(18) . ?
C2_14 F3_14 1.323(19) . ?
C2_14 F1_14 1.337(19) . ?
C2_14 F2_14 1.35(2) . ?
C3_14 F4_14 1.327(19) . ?
C3_14 F6_14 1.342(19) . ?
C3_14 F5_14 1.362(19) . ?
C4_14 F8_14 1.328(19) . ?
C4_14 F9_14 1.329(19) . ?
C4_14 F7_14 1.347(19) . ?
O1_15 C1_15 1.333(17) . ?
C1_15 C2_15 1.532(18) . ?
C1_15 C4_15 1.554(18) . ?
C1_15 C3_15 1.558(18) . ?
C2_15 F2_15 1.340(18) . ?
C2_15 F3_15 1.353(19) . ?
C2_15 F1_15 1.355(18) . ?
C3_15 F4_15 1.309(18) . ?
C3_15 F6_15 1.332(18) . ?
C3_15 F5_15 1.345(18) . ?
C4_15 F8_15 1.321(18) . ?
C4_15 F7_15 1.349(19) . ?
C4_15 F9_15 1.360(18) . ?
O1_16 C1_16 1.350(19) . ?
C1_16 C2_16 1.542(18) . ?
C1_16 C4_16 1.558(18) . ?
C1_16 C3_16 1.560(18) . ?
C2_16 F2_16 1.336(19) . ?
C2_16 F3_16 1.350(19) . ?
C2_16 F1_16 1.356(18) . ?
C3_16 F4_16 1.324(18) . ?
C3_16 F5_16 1.331(19) . ?
C3_16 F6_16 1.345(17) . ?
C4_16 F7_16 1.336(19) . ?
C4_16 F9_16 1.341(19) . ?
C4_16 F8_16 1.350(19) . ?
O1_17 C1_17 1.359(19) . ?
C1_17 C2_17 1.543(18) . ?
C1_17 C4_17 1.547(18) . ?
C1_17 C3_17 1.551(18) . ?
C2_17 F2_17 1.340(19) . ?
C2_17 F1_17 1.347(19) . ?
C2_17 F3_17 1.350(19) . ?
C3_17 F6_17 1.325(19) . ?
C3_17 F4_17 1.326(18) . ?
C3_17 F5_17 1.346(19) . ?
C4_17 F8_17 1.334(19) . ?
C4_17 F7_17 1.340(19) . ?
C4_17 F9_17 1.357(19) . ?
O1_18 C1_18 1.36(2) . ?
C1_18 C4_18 1.541(19) . ?
C1_18 C3_18 1.554(19) . ?
C1_18 C2_18 1.562(19) . ?
C2_18 F3_18 1.32(2) . ?
C2_18 F2_18 1.34(2) . ?
C2_18 F1_18 1.34(2) . ?
C3_18 F6_18 1.34(2) . ?
C3_18 F4_18 1.35(2) . ?
C3_18 F5_18 1.36(2) . ?
C4_18 F7_18 1.33(2) . ?
C4_18 F8_18 1.34(2) . ?
C4_18 F9_18 1.34(2) . ?
O1_19 C1_19 1.34(2) . ?
C1_19 C2_19 1.540(19) . ?
C1_19 C3_19 1.545(19) . ?
C1_19 C4_19 1.56(2) . ?
C2_19 F3_19 1.33(2) . ?
C2_19 F1_19 1.33(2) . ?
C2_19 F2_19 1.35(2) . ?
C3_19 F5_19 1.34(2) . ?
C3_19 F6_19 1.34(2) . ?
C3_19 F4_19 1.34(2) . ?
C4_19 F9_19 1.32(2) . ?
C4_19 F7_19 1.33(2) . ?
C4_19 F8_19 1.35(2) . ?

loop_
_geom_torsion_atom_site_label_1
_geom_torsion_atom_site_label_2
_geom_torsion_atom_site_label_3
_geom_torsion_atom_site_label_4
_geom_torsion
_geom_torsion_site_symmetry_1
_geom_torsion_site_symmetry_2
_geom_torsion_site_symmetry_3
_geom_torsion_site_symmetry_4
_geom_torsion_publ_flag
N2 C4 C3 Ga4 -107(12) . . . . ?
O1_2 Al1 O1_1 C1_1 53(2) . . . . ?
O1_5 Al1 O1_1 C1_1 168(2) . . . . ?
O1_6 Al1 O1_1 C1_1 -69(2) . . . . ?
Al1 O1_1 C1_1 C2_1 171(2) . . . . ?
Al1 O1_1 C1_1 C4_1 54(3) . . . . ?
Al1 O1_1 C1_1 C3_1 -68(3) . . . . ?
O1_1 C1_1 C2_1 F3_1 -40.9(18) . . . . ?
C4_1 C1_1 C2_1 F3_1 78.2(17) . . . . ?
C3_1 C1_1 C2_1 F3_1 -161.0(15) . . . . ?
O1_1 C1_1 C2_1 F1_1 -166.4(14) . . . . ?
C4_1 C1_1 C2_1 F1_1 -47.2(17) . . . . ?
C3_1 C1_1 C2_1 F1_1 73.6(17) . . . . ?
O1_1 C1_1 C2_1 F2_1 77.9(16) . . . . ?
C4_1 C1_1 C2_1 F2_1 -163.0(13) . . . . ?
C3_1 C1_1 C2_1 F2_1 -42.2(17) . . . . ?
O1_1 C1_1 C3_1 F6_1 -151.8(14) . . . . ?
C2_1 C1_1 C3_1 F6_1 -34.4(17) . . . . ?
C4_1 C1_1 C3_1 F6_1 85.2(15) . . . . ?
O1_1 C1_1 C3_1 F4_1 85.2(15) . . . . ?
C2_1 C1_1 C3_1 F4_1 -157.4(12) . . . . ?
C4_1 C1_1 C3_1 F4_1 -37.8(15) . . . . ?
O1_1 C1_1 C3_1 F5_1 -34.8(17) . . . . ?
C2_1 C1_1 C3_1 F5_1 82.5(15) . . . . ?
C4_1 C1_1 C3_1 F5_1 -157.8(13) . . . . ?
O1_1 C1_1 C4_1 F9_1 73.3(16) . . . . ?
C2_1 C1_1 C4_1 F9_1 -42.1(16) . . . . ?
C3_1 C1_1 C4_1 F9_1 -164.4(13) . . . . ?
O1_1 C1_1 C4_1 F7_1 -44.5(15) . . . . ?
C2_1 C1_1 C4_1 F7_1 -159.9(12) . . . . ?
C3_1 C1_1 C4_1 F7_1 77.7(13) . . . . ?
O1_1 C1_1 C4_1 F8_1 -161.5(12) . . . . ?
C2_1 C1_1 C4_1 F8_1 83.1(14) . . . . ?
C3_1 C1_1 C4_1 F8_1 -39.2(15) . . . . ?
O1_1 Al1 O1_2 C1_2 -144.7(19) . . . . ?
O1_5 Al1 O1_2 C1_2 98(2) . . . . ?
O1_6 Al1 O1_2 C1_2 -20(2) . . . . ?
Al1 O1_2 C1_2 C3_2 -68(2) . . . . ?
Al1 O1_2 C1_2 C2_2 177.0(17) . . . . ?
Al1 O1_2 C1_2 C4_2 55(2) . . . . ?
O1_2 C1_2 C2_2 F1_2 -74.5(16) . . . . ?
C3_2 C1_2 C2_2 F1_2 167.0(14) . . . . ?
C4_2 C1_2 C2_2 F1_2 45.9(17) . . . . ?
O1_2 C1_2 C2_2 F2_2 169.6(13) . . . . ?
C3_2 C1_2 C2_2 F2_2 51.1(16) . . . . ?
C4_2 C1_2 C2_2 F2_2 -70.0(15) . . . . ?
O1_2 C1_2 C2_2 F3_2 41.4(16) . . . . ?
C3_2 C1_2 C2_2 F3_2 -77.1(15) . . . . ?
C4_2 C1_2 C2_2 F3_2 161.8(12) . . . . ?
O1_2 C1_2 C3_2 F5_2 -73.3(14) . . . . ?
C2_2 C1_2 C3_2 F5_2 41.0(15) . . . . ?
C4_2 C1_2 C3_2 F5_2 164.0(11) . . . . ?
O1_2 C1_2 C3_2 F6_2 166.9(11) . . . . ?
C2_2 C1_2 C3_2 F6_2 -78.9(14) . . . . ?
C4_2 C1_2 C3_2 F6_2 44.1(14) . . . . ?
O1_2 C1_2 C3_2 F4_2 47.7(14) . . . . ?
C2_2 C1_2 C3_2 F4_2 162.0(12) . . . . ?
C4_2 C1_2 C3_2 F4_2 -75.0(13) . . . . ?
O1_2 C1_2 C4_2 F7_2 -82.3(13) . . . . ?
C3_2 C1_2 C4_2 F7_2 41.3(13) . . . . ?
C2_2 C1_2 C4_2 F7_2 160.1(11) . . . . ?
O1_2 C1_2 C4_2 F9_2 39.5(14) . . . . ?
C3_2 C1_2 C4_2 F9_2 163.1(11) . . . . ?
C2_2 C1_2 C4_2 F9_2 -78.1(13) . . . . ?
O1_2 C1_2 C4_2 F8_2 154.9(12) . . . . ?
C3_2 C1_2 C4_2 F8_2 -81.4(14) . . . . ?
C2_2 C1_2 C4_2 F8_2 37.3(16) . . . . ?
O1_4 Al2 O1_3 C1_3 74(2) . . . . ?
O1_8 Al2 O1_3 C1_3 -51(2) . . . . ?
O1_7 Al2 O1_3 C1_3 -165(2) . . . . ?
Al2 O1_3 C1_3 C2_3 -55(3) . . . . ?
Al2 O1_3 C1_3 C3_3 70(3) . . . . ?
Al2 O1_3 C1_3 C4_3 -174.5(18) . . . . ?
O1_3 C1_3 C2_3 F3_3 41.9(18) . . . . ?
C3_3 C1_3 C2_3 F3_3 -81.4(16) . . . . ?
C4_3 C1_3 C2_3 F3_3 157.5(14) . . . . ?
O1_3 C1_3 C2_3 F2_3 167.4(14) . . . . ?
C3_3 C1_3 C2_3 F2_3 44.2(18) . . . . ?
C4_3 C1_3 C2_3 F2_3 -77.0(17) . . . . ?
O1_3 C1_3 C2_3 F1_3 -76.2(16) . . . . ?
C3_3 C1_3 C2_3 F1_3 160.5(14) . . . . ?
C4_3 C1_3 C2_3 F1_3 39.3(18) . . . . ?
O1_3 C1_3 C3_3 F6_3 157(2) . . . . ?
C2_3 C1_3 C3_3 F6_3 -81(2) . . . . ?
C4_3 C1_3 C3_3 F6_3 43(2) . . . . ?
O1_3 C1_3 C3_3 F4_3 33.7(19) . . . . ?
C2_3 C1_3 C3_3 F4_3 156.4(15) . . . . ?
C4_3 C1_3 C3_3 F4_3 -80.0(17) . . . . ?
O1_3 C1_3 C3_3 F5_3 -83.7(18) . . . . ?
C2_3 C1_3 C3_3 F5_3 39.0(19) . . . . ?
C4_3 C1_3 C3_3 F5_3 162.7(15) . . . . ?
O1_3 C1_3 C4_3 F9_3 44.0(19) . . . . ?
C2_3 C1_3 C4_3 F9_3 -74.2(19) . . . . ?
C3_3 C1_3 C4_3 F9_3 161.3(17) . . . . ?
O1_3 C1_3 C4_3 F8_3 167.3(17) . . . . ?
C2_3 C1_3 C4_3 F8_3 49(2) . . . . ?
C3_3 C1_3 C4_3 F8_3 -75(2) . . . . ?
O1_3 C1_3 C4_3 F7_3 -80.0(17) . . . . ?
C2_3 C1_3 C4_3 F7_3 161.8(16) . . . . ?
C3_3 C1_3 C4_3 F7_3 37.4(19) . . . . ?
O1_8 Al2 O1_4 C1_4 -155(3) . . . . ?
O1_3 Al2 O1_4 C1_4 77(3) . . . . ?
O1_7 Al2 O1_4 C1_4 -43(3) . . . . ?
Al2 O1_4 C1_4 C2_4 112(3) . . . . ?
Al2 O1_4 C1_4 C4_4 -11(4) . . . . ?
Al2 O1_4 C1_4 C3_4 -130(3) . . . . ?
O1_4 C1_4 C2_4 F3_4 68.9(17) . . . . ?
C4_4 C1_4 C2_4 F3_4 -166.6(13) . . . . ?
C3_4 C1_4 C2_4 F3_4 -49.7(17) . . . . ?
O1_4 C1_4 C2_4 F2_4 -165.9(15) . . . . ?
C4_4 C1_4 C2_4 F2_4 -41.3(17) . . . . ?
C3_4 C1_4 C2_4 F2_4 75.6(16) . . . . ?
O1_4 C1_4 C2_4 F1_4 -48.6(16) . . . . ?
C4_4 C1_4 C2_4 F1_4 76.0(15) . . . . ?
C3_4 C1_4 C2_4 F1_4 -167.1(13) . . . . ?
O1_4 C1_4 C3_4 F5_4 -42(2) . . . . ?
C2_4 C1_4 C3_4 F5_4 75.8(16) . . . . ?
C4_4 C1_4 C3_4 F5_4 -165.0(14) . . . . ?
O1_4 C1_4 C3_4 F4_4 75.4(19) . . . . ?
C2_4 C1_4 C3_4 F4_4 -166.7(14) . . . . ?
C4_4 C1_4 C3_4 F4_4 -47.5(17) . . . . ?
O1_4 C1_4 C3_4 F6_4 -159.9(18) . . . . ?
C2_4 C1_4 C3_4 F6_4 -42.0(19) . . . . ?
C4_4 C1_4 C3_4 F6_4 77.2(18) . . . . ?
O1_4 C1_4 C4_4 F7_4 -40(2) . . . . ?
C2_4 C1_4 C4_4 F7_4 -161.9(15) . . . . ?
C3_4 C1_4 C4_4 F7_4 80.4(17) . . . . ?
O1_4 C1_4 C4_4 F8_4 -160.8(17) . . . . ?
C2_4 C1_4 C4_4 F8_4 77.4(17) . . . . ?
C3_4 C1_4 C4_4 F8_4 -40.3(18) . . . . ?
O1_4 C1_4 C4_4 F9_4 78.3(17) . . . . ?
C2_4 C1_4 C4_4 F9_4 -43.4(17) . . . . ?
C3_4 C1_4 C4_4 F9_4 -161.2(14) . . . . ?
O1_1 Al1 O1_5 C1_5 -40(2) . . . . ?
O1_2 Al1 O1_5 C1_5 75(2) . . . . ?
O1_6 Al1 O1_5 C1_5 -167(2) . . . . ?
Al1 O1_5 C1_5 C4_5 -16(2) . . . . ?
Al1 O1_5 C1_5 C2_5 106(2) . . . . ?
Al1 O1_5 C1_5 C3_5 -134.4(18) . . . . ?
O1_5 C1_5 C2_5 F3_5 74.6(14) . . . . ?
C4_5 C1_5 C2_5 F3_5 -161.9(12) . . . . ?
C3_5 C1_5 C2_5 F3_5 -43.5(15) . . . . ?
O1_5 C1_5 C2_5 F1_5 -46.0(18) . . . . ?
C4_5 C1_5 C2_5 F1_5 77.4(16) . . . . ?
C3_5 C1_5 C2_5 F1_5 -164.2(14) . . . . ?
O1_5 C1_5 C2_5 F2_5 -161.0(14) . . . . ?
C4_5 C1_5 C2_5 F2_5 -37.5(16) . . . . ?
C3_5 C1_5 C2_5 F2_5 80.9(15) . . . . ?
O1_5 C1_5 C3_5 F5_5 -44.0(15) . . . . ?
C4_5 C1_5 C3_5 F5_5 -164.6(12) . . . . ?
C2_5 C1_5 C3_5 F5_5 75.4(14) . . . . ?
O1_5 C1_5 C3_5 F4_5 78.7(14) . . . . ?
C4_5 C1_5 C3_5 F4_5 -41.8(15) . . . . ?
C2_5 C1_5 C3_5 F4_5 -161.9(12) . . . . ?
O1_5 C1_5 C3_5 F6_5 -161.2(11) . . . . ?
C4_5 C1_5 C3_5 F6_5 78.3(13) . . . . ?
C2_5 C1_5 C3_5 F6_5 -41.8(14) . . . . ?
O1_5 C1_5 C4_5 F8_5 -163.0(13) . . . . ?
C2_5 C1_5 C4_5 F8_5 74.6(14) . . . . ?
C3_5 C1_5 C4_5 F8_5 -44.9(15) . . . . ?
O1_5 C1_5 C4_5 F7_5 -40.6(16) . . . . ?
C2_5 C1_5 C4_5 F7_5 -162.9(11) . . . . ?
C3_5 C1_5 C4_5 F7_5 77.6(13) . . . . ?
O1_5 C1_5 C4_5 F9_5 79.7(15) . . . . ?
C2_5 C1_5 C4_5 F9_5 -42.6(15) . . . . ?
C3_5 C1_5 C4_5 F9_5 -162.2(12) . . . . ?
O1_1 Al1 O1_6 C1_6 -85(3) . . . . ?
O1_2 Al1 O1_6 C1_6 155(3) . . . . ?
O1_5 Al1 O1_6 C1_6 39(3) . . . . ?
Al1 O1_6 C1_6 C4_6 16(3) . . . . ?
Al1 O1_6 C1_6 C3_6 -105(3) . . . . ?
Al1 O1_6 C1_6 C2_6 138(2) . . . . ?
O1_6 C1_6 C2_6 F3_6 39.8(19) . . . . ?
C4_6 C1_6 C2_6 F3_6 164.4(14) . . . . ?
C3_6 C1_6 C2_6 F3_6 -76.7(16) . . . . ?
O1_6 C1_6 C2_6 F1_6 -80.4(18) . . . . ?
C4_6 C1_6 C2_6 F1_6 44.2(17) . . . . ?
C3_6 C1_6 C2_6 F1_6 163.1(13) . . . . ?
O1_6 C1_6 C2_6 F2_6 159.8(17) . . . . ?
C4_6 C1_6 C2_6 F2_6 -75.6(18) . . . . ?
C3_6 C1_6 C2_6 F2_6 43.3(18) . . . . ?
O1_6 C1_6 C3_6 F6_6 167.5(14) . . . . ?
C4_6 C1_6 C3_6 F6_6 43.9(16) . . . . ?
C2_6 C1_6 C3_6 F6_6 -75.9(16) . . . . ?
O1_6 C1_6 C3_6 F5_6 -73.2(15) . . . . ?
C4_6 C1_6 C3_6 F5_6 163.2(13) . . . . ?
C2_6 C1_6 C3_6 F5_6 43.4(16) . . . . ?
O1_6 C1_6 C3_6 F4_6 49.0(16) . . . . ?
C4_6 C1_6 C3_6 F4_6 -74.6(14) . . . . ?
C2_6 C1_6 C3_6 F4_6 165.6(13) . . . . ?
O1_6 C1_6 C4_6 F7_6 -82.0(17) . . . . ?
C3_6 C1_6 C4_6 F7_6 38.0(16) . . . . ?
C2_6 C1_6 C4_6 F7_6 156.7(13) . . . . ?
O1_6 C1_6 C4_6 F8_6 156.7(16) . . . . ?
C3_6 C1_6 C4_6 F8_6 -83.2(16) . . . . ?
C2_6 C1_6 C4_6 F8_6 35.4(18) . . . . ?
O1_6 C1_6 C4_6 F9_6 38.8(18) . . . . ?
C3_6 C1_6 C4_6 F9_6 158.9(13) . . . . ?
C2_6 C1_6 C4_6 F9_6 -82.5(15) . . . . ?
O1_4 Al2 O1_7 C1_7 170(2) . . . . ?
O1_8 Al2 O1_7 C1_7 -76(2) . . . . ?
O1_3 Al2 O1_7 C1_7 45(2) . . . . ?
Al2 O1_7 C1_7 C2_7 11(3) . . . . ?
Al2 O1_7 C1_7 C4_7 -110(2) . . . . ?
Al2 O1_7 C1_7 C3_7 129(2) . . . . ?
O1_7 C1_7 C2_7 F3_7 41.3(17) . . . . ?
C4_7 C1_7 C2_7 F3_7 161.6(13) . . . . ?
C3_7 C1_7 C2_7 F3_7 -77.7(15) . . . . ?
O1_7 C1_7 C2_7 F2_7 162.0(14) . . . . ?
C4_7 C1_7 C2_7 F2_7 -77.8(16) . . . . ?
C3_7 C1_7 C2_7 F2_7 43.0(17) . . . . ?
O1_7 C1_7 C2_7 F1_7 -76.1(16) . . . . ?
C4_7 C1_7 C2_7 F1_7 44.1(17) . . . . ?
C3_7 C1_7 C2_7 F1_7 164.9(13) . . . . ?
O1_7 C1_7 C3_7 F5_7 -73.5(16) . . . . ?
C2_7 C1_7 C3_7 F5_7 46.9(17) . . . . ?
C4_7 C1_7 C3_7 F5_7 167.3(14) . . . . ?
O1_7 C1_7 C3_7 F4_7 45.0(16) . . . . ?
C2_7 C1_7 C3_7 F4_7 165.3(12) . . . . ?
C4_7 C1_7 C3_7 F4_7 -74.3(15) . . . . ?
O1_7 C1_7 C3_7 F6_7 163.9(12) . . . . ?
C2_7 C1_7 C3_7 F6_7 -75.8(14) . . . . ?
C4_7 C1_7 C3_7 F6_7 44.6(15) . . . . ?
O1_7 C1_7 C4_7 F7_7 -73.8(15) . . . . ?
C2_7 C1_7 C4_7 F7_7 164.3(13) . . . . ?
C3_7 C1_7 C4_7 F7_7 45.7(16) . . . . ?
O1_7 C1_7 C4_7 F9_7 44.0(19) . . . . ?
C2_7 C1_7 C4_7 F9_7 -77.8(17) . . . . ?
C3_7 C1_7 C4_7 F9_7 163.6(15) . . . . ?
O1_7 C1_7 C4_7 F8_7 160.9(15) . . . . ?
C2_7 C1_7 C4_7 F8_7 39.1(18) . . . . ?
C3_7 C1_7 C4_7 F8_7 -79.6(18) . . . . ?
O1_4 Al2 O1_8 C1_8 1(2) . . . . ?
O1_3 Al2 O1_8 C1_8 130(2) . . . . ?
O1_7 Al2 O1_8 C1_8 -115(2) . . . . ?
Al2 O1_8 C1_8 C4_8 82(2) . . . . ?
Al2 O1_8 C1_8 C3_8 -42(3) . . . . ?
Al2 O1_8 C1_8 C2_8 -161.6(19) . . . . ?
O1_8 C1_8 C2_8 F1_8 -46.5(15) . . . . ?
C4_8 C1_8 C2_8 F1_8 69.8(14) . . . . ?
C3_8 C1_8 C2_8 F1_8 -167.6(12) . . . . ?
O1_8 C1_8 C2_8 F3_8 78.3(15) . . . . ?
C4_8 C1_8 C2_8 F3_8 -165.5(13) . . . . ?
C3_8 C1_8 C2_8 F3_8 -42.8(15) . . . . ?
O1_8 C1_8 C2_8 F2_8 -161.4(11) . . . . ?
C4_8 C1_8 C2_8 F2_8 -45.2(14) . . . . ?
C3_8 C1_8 C2_8 F2_8 77.5(13) . . . . ?
O1_8 C1_8 C3_8 F5_8 -34.0(16) . . . . ?
C4_8 C1_8 C3_8 F5_8 -154.8(12) . . . . ?
C2_8 C1_8 C3_8 F5_8 86.0(13) . . . . ?
O1_8 C1_8 C3_8 F6_8 -163.3(13) . . . . ?
C4_8 C1_8 C3_8 F6_8 75.9(15) . . . . ?
C2_8 C1_8 C3_8 F6_8 -43.4(16) . . . . ?
O1_8 C1_8 C3_8 F4_8 79.5(12) . . . . ?
C4_8 C1_8 C3_8 F4_8 -41.2(12) . . . . ?
C2_8 C1_8 C3_8 F4_8 -160.5(10) . . . . ?
O1_8 C1_8 C4_8 F9_8 78.9(13) . . . . ?
C3_8 C1_8 C4_8 F9_8 -158.3(11) . . . . ?
C2_8 C1_8 C4_8 F9_8 -38.4(14) . . . . ?
O1_8 C1_8 C4_8 F8_8 -159.6(13) . . . . ?
C3_8 C1_8 C4_8 F8_8 -36.8(16) . . . . ?
C2_8 C1_8 C4_8 F8_8 83.1(15) . . . . ?
O1_8 C1_8 C4_8 F7_8 -44.5(15) . . . . ?
C3_8 C1_8 C4_8 F7_8 78.4(14) . . . . ?
C2_8 C1_8 C4_8 F7_8 -161.8(12) . . . . ?
C13_9 P1_9 C1_9 C6_9 174.9(10) . . . . ?
C7_9 P1_9 C1_9 C6_9 -75.0(12) . . . . ?
Ga2 P1_9 C1_9 C6_9 61.2(11) . . . . ?
C13_9 P1_9 C1_9 C2_9 48.1(12) . . . . ?
C7_9 P1_9 C1_9 C2_9 158.2(10) . . . . ?
Ga2 P1_9 C1_9 C2_9 -65.6(10) . . . . ?
C6_9 C1_9 C2_9 C3_9 54.3(16) . . . . ?
P1_9 C1_9 C2_9 C3_9 -176.2(10) . . . . ?
C1_9 C2_9 C3_9 C4_9 -55.5(16) . . . . ?
C2_9 C3_9 C4_9 C5_9 1(2) . . . . ?
C3_9 C4_9 C5_9 C6_9 54(2) . . . . ?
C4_9 C5_9 C6_9 C1_9 -55(2) . . . . ?
C2_9 C1_9 C6_9 C5_9 0.5(19) . . . . ?
P1_9 C1_9 C6_9 C5_9 -127.9(14) . . . . ?
C1_9 P1_9 C7_9 C12_9 82.1(13) . . . . ?
C13_9 P1_9 C7_9 C12_9 -164.4(13) . . . . ?
Ga2 P1_9 C7_9 C12_9 -51.3(13) . . . . ?
C1_9 P1_9 C7_9 C8_9 -43.7(13) . . . . ?
C13_9 P1_9 C7_9 C8_9 69.8(13) . . . . ?
Ga2 P1_9 C7_9 C8_9 -177.1(9) . . . . ?
C12_9 C7_9 C8_9 C9_9 58.6(19) . . . . ?
P1_9 C7_9 C8_9 C9_9 -174.4(14) . . . . ?
C7_9 C8_9 C9_9 C10_9 -58(2) . . . . ?
C8_9 C9_9 C10_9 C11_9 57(2) . . . . ?
C9_9 C10_9 C11_9 C12_9 -57(2) . . . . ?
C8_9 C7_9 C12_9 C11_9 -57.0(18) . . . . ?
P1_9 C7_9 C12_9 C11_9 174.4(13) . . . . ?
C10_9 C11_9 C12_9 C7_9 57(2) . . . . ?
C1_9 P1_9 C13_9 C14_9 -92.0(13) . . . . ?
C7_9 P1_9 C13_9 C14_9 152.8(12) . . . . ?
Ga2 P1_9 C13_9 C14_9 28.5(13) . . . . ?
P1_9 C13_9 C14_9 P2_9 -52.6(15) . . . . ?
C21_9 P2_9 C14_9 C13_9 -69.0(13) . . . . ?
C15_9 P2_9 C14_9 C13_9 172.1(11) . . . . ?
Ga2 P2_9 C14_9 C13_9 47.4(12) . . . . ?
C21_9 P2_9 C15_9 C16_9 171.0(10) . . . . ?
C14_9 P2_9 C15_9 C16_9 -72.2(12) . . . . ?
Ga2 P2_9 C15_9 C16_9 42.9(11) . . . . ?
C21_9 P2_9 C15_9 C20_9 -65.1(13) . . . . ?
C14_9 P2_9 C15_9 C20_9 51.7(14) . . . . ?
Ga2 P2_9 C15_9 C20_9 166.7(11) . . . . ?
C20_9 C15_9 C16_9 C17_9 53.9(17) . . . . ?
P2_9 C15_9 C16_9 C17_9 179.4(12) . . . . ?
C15_9 C16_9 C17_9 C18_9 -55(2) . . . . ?
C16_9 C17_9 C18_9 C19_9 55(2) . . . . ?
C17_9 C18_9 C19_9 C20_9 -55.7(18) . . . . ?
C18_9 C19_9 C20_9 C15_9 56.8(19) . . . . ?
C16_9 C15_9 C20_9 C19_9 -55.8(18) . . . . ?
P2_9 C15_9 C20_9 C19_9 179.5(12) . . . . ?
C14_9 P2_9 C21_9 C26_9 -34.5(13) . . . . ?
C15_9 P2_9 C21_9 C26_9 83.1(12) . . . . ?
Ga2 P2_9 C21_9 C26_9 -145.1(10) . . . . ?
C14_9 P2_9 C21_9 C22_9 -164.0(10) . . . . ?
C15_9 P2_9 C21_9 C22_9 -46.4(12) . . . . ?
Ga2 P2_9 C21_9 C22_9 85.4(10) . . . . ?
C26_9 C21_9 C22_9 C23_9 54.5(16) . . . . ?
P2_9 C21_9 C22_9 C23_9 -172.6(10) . . . . ?
C21_9 C22_9 C23_9 C24_9 -55.8(18) . . . . ?
C22_9 C23_9 C24_9 C25_9 57(2) . . . . ?
C23_9 C24_9 C25_9 C26_9 -56(2) . . . . ?
C22_9 C21_9 C26_9 C25_9 -55.4(17) . . . . ?
P2_9 C21_9 C26_9 C25_9 174.7(11) . . . . ?
C24_9 C25_9 C26_9 C21_9 56(2) . . . . ?
C7_10 P1_10 C1_10 C2_10 -165.2(12) . . . . ?
C13_10 P1_10 C1_10 C2_10 -52.0(13) . . . . ?
Ga1 P1_10 C1_10 C2_10 63.5(12) . . . . ?
C7_10 P1_10 C1_10 C6_10 67.7(12) . . . . ?
C13_10 P1_10 C1_10 C6_10 -179.1(11) . . . . ?
Ga1 P1_10 C1_10 C6_10 -63.7(11) . . . . ?
C6_10 C1_10 C2_10 C3_10 -52.5(18) . . . . ?
P1_10 C1_10 C2_10 C3_10 -179.6(11) . . . . ?
C1_10 C2_10 C3_10 C4_10 54.4(19) . . . . ?
C2_10 C3_10 C4_10 C5_10 -57(2) . . . . ?
C3_10 C4_10 C5_10 C6_10 58(2) . . . . ?
C2_10 C1_10 C6_10 C5_10 53.0(18) . . . . ?
P1_10 C1_10 C6_10 C5_10 -178.6(12) . . . . ?
C4_10 C5_10 C6_10 C1_10 -56(2) . . . . ?
C13_10 P1_10 C7_10 C8_10 -59.5(14) . . . . ?
C1_10 P1_10 C7_10 C8_10 52.5(15) . . . . ?
Ga1 P1_10 C7_10 C8_10 -175.4(11) . . . . ?
C13_10 P1_10 C7_10 C12_10 68.0(14) . . . . ?
C1_10 P1_10 C7_10 C12_10 -180.0(12) . . . . ?
Ga1 P1_10 C7_10 C12_10 -47.9(14) . . . . ?
C12_10 C7_10 C8_10 C9_10 52(2) . . . . ?
P1_10 C7_10 C8_10 C9_10 178.8(14) . . . . ?
C7_10 C8_10 C9_10 C10_10 -49(2) . . . . ?
C8_10 C9_10 C10_10 C11_10 51(3) . . . . ?
C9_10 C10_10 C11_10 C12_10 -55(3) . . . . ?
C10_10 C11_10 C12_10 C7_10 57(2) . . . . ?
C8_10 C7_10 C12_10 C11_10 -56(2) . . . . ?
P1_10 C7_10 C12_10 C11_10 176.2(13) . . . . ?
C7_10 P1_10 C13_10 C14_10 -152.0(10) . . . . ?
C1_10 P1_10 C13_10 C14_10 93.1(11) . . . . ?
Ga1 P1_10 C13_10 C14_10 -29.8(12) . . . . ?
P1_10 C13_10 C14_10 P2_10 56.0(14) . . . . ?
C21_10 P2_10 C14_10 C13_10 62.2(13) . . . . ?
C15_10 P2_10 C14_10 C13_10 -178.0(11) . . . . ?
Ga1 P2_10 C14_10 C13_10 -52.0(12) . . . . ?
C14_10 P2_10 C15_10 C16_10 74.9(12) . . . . ?
C21_10 P2_10 C15_10 C16_10 -167.2(10) . . . . ?
Ga1 P2_10 C15_10 C16_10 -40.1(12) . . . . ?
C14_10 P2_10 C15_10 C20_10 -51.1(15) . . . . ?
C21_10 P2_10 C15_10 C20_10 66.8(14) . . . . ?
Ga1 P2_10 C15_10 C20_10 -166.1(12) . . . . ?
C20_10 C15_10 C16_10 C17_10 -53.0(18) . . . . ?
P2_10 C15_10 C16_10 C17_10 179.7(11) . . . . ?
C15_10 C16_10 C17_10 C18_10 55.1(18) . . . . ?
C16_10 C17_10 C18_10 C19_10 -56.6(18) . . . . ?
C17_10 C18_10 C19_10 C20_10 57.1(19) . . . . ?
C18_10 C19_10 C20_10 C15_10 -56(2) . . . . ?
C16_10 C15_10 C20_10 C19_10 53(2) . . . . ?
P2_10 C15_10 C20_10 C19_10 179.2(13) . . . . ?
C14_10 P2_10 C21_10 C26_10 34.5(13) . . . . ?
C15_10 P2_10 C21_10 C26_10 -83.3(13) . . . . ?
Ga1 P2_10 C21_10 C26_10 144.1(11) . . . . ?
C14_10 P2_10 C21_10 C22_10 162.9(11) . . . . ?
C15_10 P2_10 C21_10 C22_10 45.1(13) . . . . ?
Ga1 P2_10 C21_10 C22_10 -87.5(11) . . . . ?
C26_10 C21_10 C22_10 C23_10 -56.0(18) . . . . ?
P2_10 C21_10 C22_10 C23_10 173.0(12) . . . . ?
C21_10 C22_10 C23_10 C24_10 57(2) . . . . ?
C22_10 C23_10 C24_10 C25_10 -58(2) . . . . ?
C23_10 C24_10 C25_10 C26_10 59(2) . . . . ?
C22_10 C21_10 C26_10 C25_10 57.3(18) . . . . ?
P2_10 C21_10 C26_10 C25_10 -173.7(12) . . . . ?
C24_10 C25_10 C26_10 C21_10 -59(2) . . . . ?
C13_11 P1_11 C1_11 C6_11 165.3(13) . . . . ?
C7_11 P1_11 C1_11 C6_11 47.1(15) . . . . ?
Ga3 P1_11 C1_11 C6_11 -83.9(13) . . . . ?
C13_11 P1_11 C1_11 C2_11 38.4(16) . . . . ?
C7_11 P1_11 C1_11 C2_11 -79.8(15) . . . . ?
Ga3 P1_11 C1_11 C2_11 149.2(12) . . . . ?
C6_11 C1_11 C2_11 C3_11 58.2(19) . . . . ?
P1_11 C1_11 C2_11 C3_11 -173.6(13) . . . . ?
C1_11 C2_11 C3_11 C4_11 -58(2) . . . . ?
C2_11 C3_11 C4_11 C5_11 56(3) . . . . ?
C3_11 C4_11 C5_11 C6_11 -55(3) . . . . ?
C4_11 C5_11 C6_11 C1_11 58(2) . . . . ?
C2_11 C1_11 C6_11 C5_11 -60(2) . . . . ?
P1_11 C1_11 C6_11 C5_11 169.3(15) . . . . ?
C13_11 P1_11 C7_11 C12_11 70.8(14) . . . . ?
C1_11 P1_11 C7_11 C12_11 -171.4(12) . . . . ?
Ga3 P1_11 C7_11 C12_11 -47.1(14) . . . . ?
C13_11 P1_11 C7_11 C8_11 -54.7(16) . . . . ?
C1_11 P1_11 C7_11 C8_11 63.1(15) . . . . ?
Ga3 P1_11 C7_11 C8_11 -172.6(12) . . . . ?
C12_11 C7_11 C8_11 C9_11 54(2) . . . . ?
P1_11 C7_11 C8_11 C9_11 179.2(14) . . . . ?
C7_11 C8_11 C9_11 C10_11 -54(2) . . . . ?
C8_11 C9_11 C10_11 C11_11 56(2) . . . . ?
C9_11 C10_11 C11_11 C12_11 -56(2) . . . . ?
C8_11 C7_11 C12_11 C11_11 -55(2) . . . . ?
P1_11 C7_11 C12_11 C11_11 177.3(13) . . . . ?
C10_11 C11_11 C12_11 C7_11 57(2) . . . . ?
C1_11 P1_11 C13_11 C14_11 70.7(15) . . . . ?
C7_11 P1_11 C13_11 C14_11 -168.5(13) . . . . ?
Ga3 P1_11 C13_11 C14_11 -41.5(15) . . . . ?
P1_11 C13_11 C14_11 P2_11 55.0(17) . . . . ?
C21_11 P2_11 C14_11 C13_11 85.7(14) . . . . ?
C15_11 P2_11 C14_11 C13_11 -159.8(12) . . . . ?
Ga3 P2_11 C14_11 C13_11 -39.3(14) . . . . ?
C21_11 P2_11 C15_11 C16_11 -179.4(15) . . . . ?
C14_11 P2_11 C15_11 C16_11 66.2(17) . . . . ?
Ga3 P2_11 C15_11 C16_11 -49.3(16) . . . . ?
C21_11 P2_11 C15_11 C20_11 50.2(18) . . . . ?
C14_11 P2_11 C15_11 C20_11 -64.2(18) . . . . ?
Ga3 P2_11 C15_11 C20_11 -179.6(15) . . . . ?
C20_11 C15_11 C16_11 C17_11 -51(3) . . . . ?
P2_11 C15_11 C16_11 C17_11 179.8(17) . . . . ?
C15_11 C16_11 C17_11 C18_11 49(3) . . . . ?
C16_11 C17_11 C18_11 C19_11 -54(3) . . . . ?
C17_11 C18_11 C19_11 C20_11 58(2) . . . . ?
C16_11 C15_11 C20_11 C19_11 53(3) . . . . ?
P2_11 C15_11 C20_11 C19_11 -178.5(15) . . . . ?
C18_11 C19_11 C20_11 C15_11 -56(2) . . . . ?
C14_11 P2_11 C21_11 C26_11 -55.2(17) . . . . ?
C15_11 P2_11 C21_11 C26_11 -170.3(15) . . . . ?
Ga3 P2_11 C21_11 C26_11 62.1(16) . . . . ?
C14_11 P2_11 C21_11 C22_11 177.9(14) . . . . ?
C15_11 P2_11 C21_11 C22_11 62.9(16) . . . . ?
Ga3 P2_11 C21_11 C22_11 -64.8(15) . . . . ?
C26_11 C21_11 C22_11 C23_11 50(2) . . . . ?
P2_11 C21_11 C22_11 C23_11 -178.8(17) . . . . ?
C21_11 C22_11 C23_11 C24_11 3(3) . . . . ?
C22_11 C23_11 C24_11 C25_11 -46(4) . . . . ?
C23_11 C24_11 C25_11 C26_11 35(4) . . . . ?
C22_11 C21_11 C26_11 C25_11 -62(2) . . . . ?
P2_11 C21_11 C26_11 C25_11 170.1(17) . . . . ?
C24_11 C25_11 C26_11 C21_11 19(3) . . . . ?
C7_12 P1_12 C1_12 C2_12 81.7(17) . . . . ?
C13_12 P1_12 C1_12 C2_12 -34.4(18) . . . . ?
Ga4 P1_12 C1_12 C2_12 -144.2(16) . . . . ?
C7_12 P1_12 C1_12 C6_12 -49.6(16) . . . . ?
C13_12 P1_12 C1_12 C6_12 -165.7(13) . . . . ?
Ga4 P1_12 C1_12 C6_12 84.5(14) . . . . ?
C6_12 C1_12 C2_12 C3_12 -55(2) . . . . ?
P1_12 C1_12 C2_12 C3_12 174.0(16) . . . . ?
C1_12 C2_12 C3_12 C4_12 54(3) . . . . ?
C2_12 C3_12 C4_12 C5_12 -55(3) . . . . ?
C3_12 C4_12 C5_12 C6_12 59(2) . . . . ?
C4_12 C5_12 C6_12 C1_12 -59(2) . . . . ?
C2_12 C1_12 C6_12 C5_12 56(2) . . . . ?
P1_12 C1_12 C6_12 C5_12 -169.1(14) . . . . ?
C1_12 P1_12 C7_12 C12_12 169.9(12) . . . . ?
C13_12 P1_12 C7_12 C12_12 -74.5(14) . . . . ?
Ga4 P1_12 C7_12 C12_12 41.8(14) . . . . ?
C1_12 P1_12 C7_12 C8_12 -63.3(17) . . . . ?
C13_12 P1_12 C7_12 C8_12 52.3(17) . . . . ?
Ga4 P1_12 C7_12 C8_12 168.6(13) . . . . ?
C12_12 C7_12 C8_12 C9_12 -54(2) . . . . ?
P1_12 C7_12 C8_12 C9_12 -179.7(15) . . . . ?
C7_12 C8_12 C9_12 C10_12 55(3) . . . . ?
C8_12 C9_12 C10_12 C11_12 -57(2) . . . . ?
C9_12 C10_12 C11_12 C12_12 56(2) . . . . ?
C8_12 C7_12 C12_12 C11_12 53(2) . . . . ?
P1_12 C7_12 C12_12 C11_12 -179.1(14) . . . . ?
C10_12 C11_12 C12_12 C7_12 -54(2) . . . . ?
C7_12 P1_12 C13_12 C14_12 166.5(13) . . . . ?
C1_12 P1_12 C13_12 C14_12 -73.5(16) . . . . ?
Ga4 P1_12 C13_12 C14_12 39.6(15) . . . . ?
P1_12 C13_12 C14_12 P2_12 -56.7(18) . . . . ?
C15_12 P2_12 C14_12 C13_12 175.4(15) . . . . ?
C21_12 P2_12 C14_12 C13_12 -71.5(15) . . . . ?
Ga4 P2_12 C14_12 C13_12 42.7(14) . . . . ?
C14_12 P2_12 C15_12 C20_12 0(3) . . . . ?
C21_12 P2_12 C15_12 C20_12 -112(2) . . . . ?
Ga4 P2_12 C15_12 C20_12 120(2) . . . . ?
C14_12 P2_12 C15_12 C16_12 -147.0(18) . . . . ?
C21_12 P2_12 C15_12 C16_12 101(2) . . . . ?
Ga4 P2_12 C15_12 C16_12 -27(2) . . . . ?
C20_12 C15_12 C16_12 C17_12 2(4) . . . . ?
P2_12 C15_12 C16_12 C17_12 149(2) . . . . ?
C15_12 C16_12 C17_12 C18_12 26(4) . . . . ?
C16_12 C17_12 C18_12 C19_12 -27(5) . . . . ?
C17_12 C18_12 C19_12 C20_12 -2(5) . . . . ?
C16_12 C15_12 C20_12 C19_12 -31(4) . . . . ?
P2_12 C15_12 C20_12 C19_12 -176(2) . . . . ?
C18_12 C19_12 C20_12 C15_12 31(5) . . . . ?
C14_12 P2_12 C21_12 C26_12 -41.0(15) . . . . ?
C15_12 P2_12 C21_12 C26_12 72.0(15) . . . . ?
Ga4 P2_12 C21_12 C26_12 -151.5(12) . . . . ?
C14_12 P2_12 C21_12 C22_12 -169.0(12) . . . . ?
C15_12 P2_12 C21_12 C22_12 -56.0(14) . . . . ?
Ga4 P2_12 C21_12 C22_12 80.5(12) . . . . ?
C26_12 C21_12 C22_12 C23_12 51.9(19) . . . . ?
P2_12 C21_12 C22_12 C23_12 -178.0(12) . . . . ?
C21_12 C22_12 C23_12 C24_12 -60(2) . . . . ?
C22_12 C23_12 C24_12 C25_12 64.3(19) . . . . ?
C23_12 C24_12 C25_12 C26_12 -63.1(18) . . . . ?
C22_12 C21_12 C26_12 C25_12 -53(2) . . . . ?
P2_12 C21_12 C26_12 C25_12 -179.7(13) . . . . ?
C24_12 C25_12 C26_12 C21_12 59(2) . . . . ?
O1_16 Al2 O1_13 C1_13 -86(3) . . . . ?
O1_15 Al2 O1_13 C1_13 162(2) . . . . ?
Al2 O1_13 C1_13 C3_13 -57(3) . . . . ?
Al2 O1_13 C1_13 C4_13 65(3) . . . . ?
Al2 O1_13 C1_13 C2_13 -179.3(19) . . . . ?
O1_13 C1_13 C2_13 F1_13 -37(3) . . . . ?
C3_13 C1_13 C2_13 F1_13 -160(2) . . . . ?
C4_13 C1_13 C2_13 F1_13 82(2) . . . . ?
O1_13 C1_13 C2_13 F3_13 81(2) . . . . ?
C3_13 C1_13 C2_13 F3_13 -43(2) . . . . ?
C4_13 C1_13 C2_13 F3_13 -160(2) . . . . ?
O1_13 C1_13 C2_13 F2_13 -156(2) . . . . ?
C3_13 C1_13 C2_13 F2_13 80(2) . . . . ?
C4_13 C1_13 C2_13 F2_13 -37(2) . . . . ?
O1_13 C1_13 C3_13 F6_13 -162(2) . . . . ?
C4_13 C1_13 C3_13 F6_13 75(2) . . . . ?
C2_13 C1_13 C3_13 F6_13 -41(3) . . . . ?
O1_13 C1_13 C3_13 F5_13 -42(2) . . . . ?
C4_13 C1_13 C3_13 F5_13 -164.4(18) . . . . ?
C2_13 C1_13 C3_13 F5_13 80(2) . . . . ?
O1_13 C1_13 C3_13 F4_13 76(2) . . . . ?
C4_13 C1_13 C3_13 F4_13 -47(2) . . . . ?
C2_13 C1_13 C3_13 F4_13 -162.8(19) . . . . ?
O1_13 C1_13 C4_13 F9_13 73(2) . . . . ?
C3_13 C1_13 C4_13 F9_13 -162.9(18) . . . . ?
C2_13 C1_13 C4_13 F9_13 -44(2) . . . . ?
O1_13 C1_13 C4_13 F8_13 -163(2) . . . . ?
C3_13 C1_13 C4_13 F8_13 -39(2) . . . . ?
C2_13 C1_13 C4_13 F8_13 80(2) . . . . ?
O1_13 C1_13 C4_13 F7_13 -49(2) . . . . ?
C3_13 C1_13 C4_13 F7_13 75(2) . . . . ?
C2_13 C1_13 C4_13 F7_13 -166.1(18) . . . . ?
O1_17 Al1 O1_14 C1_14 91(4) . . . . ?
O1_19 Al1 O1_14 C1_14 -19(4) . . . . ?
O1_18 Al1 O1_14 C1_14 -160(3) . . . . ?
Al1 O1_14 C1_14 C3_14 -64(4) . . . . ?
Al1 O1_14 C1_14 C4_14 56(4) . . . . ?
Al1 O1_14 C1_14 C2_14 176(3) . . . . ?
O1_14 C1_14 C2_14 F3_14 41(3) . . . . ?
C3_14 C1_14 C2_14 F3_14 -77(3) . . . . ?
C4_14 C1_14 C2_14 F3_14 161(2) . . . . ?
O1_14 C1_14 C2_14 F1_14 -80(3) . . . . ?
C3_14 C1_14 C2_14 F1_14 162(3) . . . . ?
C4_14 C1_14 C2_14 F1_14 40(3) . . . . ?
O1_14 C1_14 C2_14 F2_14 157(2) . . . . ?
C3_14 C1_14 C2_14 F2_14 39(3) . . . . ?
C4_14 C1_14 C2_14 F2_14 -83(2) . . . . ?
O1_14 C1_14 C3_14 F4_14 164(2) . . . . ?
C4_14 C1_14 C3_14 F4_14 43(3) . . . . ?
C2_14 C1_14 C3_14 F4_14 -77(3) . . . . ?
O1_14 C1_14 C3_14 F6_14 -80(2) . . . . ?
C4_14 C1_14 C3_14 F6_14 160(2) . . . . ?
C2_14 C1_14 C3_14 F6_14 40(2) . . . . ?
O1_14 C1_14 C3_14 F5_14 41(2) . . . . ?
C4_14 C1_14 C3_14 F5_14 -79(2) . . . . ?
C2_14 C1_14 C3_14 F5_14 161(2) . . . . ?
O1_14 C1_14 C4_14 F8_14 166(2) . . . . ?
C3_14 C1_14 C4_14 F8_14 -76(3) . . . . ?
C2_14 C1_14 C4_14 F8_14 45(3) . . . . ?
O1_14 C1_14 C4_14 F9_14 41(3) . . . . ?
C3_14 C1_14 C4_14 F9_14 160(2) . . . . ?
C2_14 C1_14 C4_14 F9_14 -79(2) . . . . ?
O1_14 C1_14 C4_14 F7_14 -77(2) . . . . ?
C3_14 C1_14 C4_14 F7_14 42(2) . . . . ?
C2_14 C1_14 C4_14 F7_14 162(2) . . . . ?
O1_16 Al2 O1_15 C1_15 -170(3) . . . . ?
O1_13 Al2 O1_15 C1_15 -53(3) . . . . ?
Al2 O1_15 C1_15 C2_15 66(3) . . . . ?
Al2 O1_15 C1_15 C4_15 -59(3) . . . . ?
Al2 O1_15 C1_15 C3_15 -174(2) . . . . ?
O1_15 C1_15 C2_15 F2_15 156(2) . . . . ?
C4_15 C1_15 C2_15 F2_15 -82(2) . . . . ?
C3_15 C1_15 C2_15 F2_15 38(2) . . . . ?
O1_15 C1_15 C2_15 F3_15 39(2) . . . . ?
C4_15 C1_15 C2_15 F3_15 160.9(19) . . . . ?
C3_15 C1_15 C2_15 F3_15 -79(2) . . . . ?
O1_15 C1_15 C2_15 F1_15 -79(2) . . . . ?
C4_15 C1_15 C2_15 F1_15 43(2) . . . . ?
C3_15 C1_15 C2_15 F1_15 163.0(19) . . . . ?
O1_15 C1_15 C3_15 F4_15 42(2) . . . . ?
C2_15 C1_15 C3_15 F4_15 160.5(17) . . . . ?
C4_15 C1_15 C3_15 F4_15 -74(2) . . . . ?
O1_15 C1_15 C3_15 F6_15 164.6(19) . . . . ?
C2_15 C1_15 C3_15 F6_15 -77(2) . . . . ?
C4_15 C1_15 C3_15 F6_15 48(2) . . . . ?
O1_15 C1_15 C3_15 F5_15 -78(2) . . . . ?
C2_15 C1_15 C3_15 F5_15 41(2) . . . . ?
C4_15 C1_15 C3_15 F5_15 166.0(17) . . . . ?
O1_15 C1_15 C4_15 F8_15 173(2) . . . . ?
C2_15 C1_15 C4_15 F8_15 51(2) . . . . ?
C3_15 C1_15 C4_15 F8_15 -71(2) . . . . ?
O1_15 C1_15 C4_15 F7_15 -69(2) . . . . ?
C2_15 C1_15 C4_15 F7_15 169(2) . . . . ?
C3_15 C1_15 C4_15 F7_15 47(2) . . . . ?
O1_15 C1_15 C4_15 F9_15 55(2) . . . . ?
C2_15 C1_15 C4_15 F9_15 -67(2) . . . . ?
C3_15 C1_15 C4_15 F9_15 170.6(19) . . . . ?
O1_13 Al2 O1_16 C1_16 -83(4) . . . . ?
O1_15 Al2 O1_16 C1_16 31(4) . . . . ?
Al2 O1_16 C1_16 C2_16 65(4) . . . . ?
Al2 O1_16 C1_16 C4_16 -175(4) . . . . ?
Al2 O1_16 C1_16 C3_16 -57(4) . . . . ?
O1_16 C1_16 C2_16 F2_16 -162(2) . . . . ?
C4_16 C1_16 C2_16 F2_16 79(2) . . . . ?
C3_16 C1_16 C2_16 F2_16 -39(2) . . . . ?
O1_16 C1_16 C2_16 F3_16 -44(3) . . . . ?
C4_16 C1_16 C2_16 F3_16 -163(2) . . . . ?
C3_16 C1_16 C2_16 F3_16 80(2) . . . . ?
O1_16 C1_16 C2_16 F1_16 71(2) . . . . ?
C4_16 C1_16 C2_16 F1_16 -48(2) . . . . ?
C3_16 C1_16 C2_16 F1_16 -165.0(19) . . . . ?
O1_16 C1_16 C3_16 F4_16 -39(2) . . . . ?
C2_16 C1_16 C3_16 F4_16 -162.1(18) . . . . ?
C4_16 C1_16 C3_16 F4_16 80(2) . . . . ?
O1_16 C1_16 C3_16 F5_16 82(2) . . . . ?
C2_16 C1_16 C3_16 F5_16 -42(2) . . . . ?
C4_16 C1_16 C3_16 F5_16 -160.3(17) . . . . ?
O1_16 C1_16 C3_16 F6_16 -158(2) . . . . ?
C2_16 C1_16 C3_16 F6_16 78(2) . . . . ?
C4_16 C1_16 C3_16 F6_16 -40(2) . . . . ?
O1_16 C1_16 C4_16 F7_16 77(2) . . . . ?
C2_16 C1_16 C4_16 F7_16 -162(2) . . . . ?
C3_16 C1_16 C4_16 F7_16 -44(2) . . . . ?
O1_16 C1_16 C4_16 F9_16 -44(2) . . . . ?
C2_16 C1_16 C4_16 F9_16 77(2) . . . . ?
C3_16 C1_16 C4_16 F9_16 -165(2) . . . . ?
O1_16 C1_16 C4_16 F8_16 -165(2) . . . . ?
C2_16 C1_16 C4_16 F8_16 -44(2) . . . . ?
C3_16 C1_16 C4_16 F8_16 74(2) . . . . ?
O1_19 Al1 O1_17 C1_17 -158(6) . . . . ?
O1_14 Al1 O1_17 C1_17 80(6) . . . . ?
O1_18 Al1 O1_17 C1_17 -27(6) . . . . ?
Al1 O1_17 C1_17 C2_17 -62(6) . . . . ?
Al1 O1_17 C1_17 C4_17 178(5) . . . . ?
Al1 O1_17 C1_17 C3_17 57(6) . . . . ?
O1_17 C1_17 C2_17 F2_17 156(3) . . . . ?
C4_17 C1_17 C2_17 F2_17 -86(3) . . . . ?
C3_17 C1_17 C2_17 F2_17 36(3) . . . . ?
O1_17 C1_17 C2_17 F1_17 -78(3) . . . . ?
C4_17 C1_17 C2_17 F1_17 41(3) . . . . ?
C3_17 C1_17 C2_17 F1_17 163(2) . . . . ?
O1_17 C1_17 C2_17 F3_17 36(3) . . . . ?
C4_17 C1_17 C2_17 F3_17 155(2) . . . . ?
C3_17 C1_17 C2_17 F3_17 -83(3) . . . . ?
O1_17 C1_17 C3_17 F6_17 161(3) . . . . ?
C2_17 C1_17 C3_17 F6_17 -76(2) . . . . ?
C4_17 C1_17 C3_17 F6_17 44(3) . . . . ?
O1_17 C1_17 C3_17 F4_17 40(3) . . . . ?
C2_17 C1_17 C3_17 F4_17 162(2) . . . . ?
C4_17 C1_17 C3_17 F4_17 -78(2) . . . . ?
O1_17 C1_17 C3_17 F5_17 -85(3) . . . . ?
C2_17 C1_17 C3_17 F5_17 37(2) . . . . ?
C4_17 C1_17 C3_17 F5_17 157(2) . . . . ?
O1_17 C1_17 C4_17 F8_17 165(2) . . . . ?
C2_17 C1_17 C4_17 F8_17 43(3) . . . . ?
C3_17 C1_17 C4_17 F8_17 -77(2) . . . . ?
O1_17 C1_17 C4_17 F7_17 -77(3) . . . . ?
C2_17 C1_17 C4_17 F7_17 160(2) . . . . ?
C3_17 C1_17 C4_17 F7_17 41(3) . . . . ?
O1_17 C1_17 C4_17 F9_17 43(3) . . . . ?
C2_17 C1_17 C4_17 F9_17 -80(2) . . . . ?
C3_17 C1_17 C4_17 F9_17 161(2) . . . . ?
O1_17 Al1 O1_18 C1_18 162(4) . . . . ?
O1_19 Al1 O1_18 C1_18 -86(5) . . . . ?
O1_14 Al1 O1_18 C1_18 49(5) . . . . ?
Al1 O1_18 C1_18 C4_18 44(5) . . . . ?
Al1 O1_18 C1_18 C3_18 171(4) . . . . ?
Al1 O1_18 C1_18 C2_18 -74(5) . . . . ?
O1_18 C1_18 C2_18 F3_18 -29(3) . . . . ?
C4_18 C1_18 C2_18 F3_18 -152(3) . . . . ?
C3_18 C1_18 C2_18 F3_18 85(3) . . . . ?
O1_18 C1_18 C2_18 F2_18 -155(3) . . . . ?
C4_18 C1_18 C2_18 F2_18 82(3) . . . . ?
C3_18 C1_18 C2_18 F2_18 -42(3) . . . . ?
O1_18 C1_18 C2_18 F1_18 83(3) . . . . ?
C4_18 C1_18 C2_18 F1_18 -40(3) . . . . ?
C3_18 C1_18 C2_18 F1_18 -163(2) . . . . ?
O1_18 C1_18 C3_18 F6_18 -162(3) . . . . ?
C4_18 C1_18 C3_18 F6_18 -36(3) . . . . ?
C2_18 C1_18 C3_18 F6_18 80(3) . . . . ?
O1_18 C1_18 C3_18 F4_18 -40(3) . . . . ?
C4_18 C1_18 C3_18 F4_18 86(3) . . . . ?
C2_18 C1_18 C3_18 F4_18 -158(2) . . . . ?
O1_18 C1_18 C3_18 F5_18 77(3) . . . . ?
C4_18 C1_18 C3_18 F5_18 -157(2) . . . . ?
C2_18 C1_18 C3_18 F5_18 -41(3) . . . . ?
O1_18 C1_18 C4_18 F7_18 70(3) . . . . ?
C3_18 C1_18 C4_18 F7_18 -51(3) . . . . ?
C2_18 C1_18 C4_18 F7_18 -168(3) . . . . ?
O1_18 C1_18 C4_18 F8_18 -165(3) . . . . ?
C3_18 C1_18 C4_18 F8_18 74(3) . . . . ?
C2_18 C1_18 C4_18 F8_18 -43(3) . . . . ?
O1_18 C1_18 C4_18 F9_18 -48(4) . . . . ?
C3_18 C1_18 C4_18 F9_18 -170(3) . . . . ?
C2_18 C1_18 C4_18 F9_18 73(3) . . . . ?
O1_17 Al1 O1_19 C1_19 60(9) . . . . ?
O1_14 Al1 O1_19 C1_19 177(8) . . . . ?
O1_18 Al1 O1_19 C1_19 -54(9) . . . . ?
Al1 O1_19 C1_19 C2_19 24(9) . . . . ?
Al1 O1_19 C1_19 C3_19 151(8) . . . . ?
Al1 O1_19 C1_19 C4_19 -92(8) . . . . ?
O1_19 C1_19 C2_19 F3_19 79(4) . . . . ?
C3_19 C1_19 C2_19 F3_19 -46(4) . . . . ?
C4_19 C1_19 C2_19 F3_19 -163(3) . . . . ?
O1_19 C1_19 C2_19 F1_19 -42(4) . . . . ?
C3_19 C1_19 C2_19 F1_19 -167(4) . . . . ?
C4_19 C1_19 C2_19 F1_19 76(4) . . . . ?
O1_19 C1_19 C2_19 F2_19 -160(4) . . . . ?
C3_19 C1_19 C2_19 F2_19 74(4) . . . . ?
C4_19 C1_19 C2_19 F2_19 -43(4) . . . . ?
O1_19 C1_19 C3_19 F5_19 -39(4) . . . . ?
C2_19 C1_19 C3_19 F5_19 89(4) . . . . ?
C4_19 C1_19 C3_19 F5_19 -156(3) . . . . ?
O1_19 C1_19 C3_19 F6_19 -159(4) . . . . ?
C2_19 C1_19 C3_19 F6_19 -31(4) . . . . ?
C4_19 C1_19 C3_19 F6_19 85(4) . . . . ?
O1_19 C1_19 C3_19 F4_19 82(4) . . . . ?
C2_19 C1_19 C3_19 F4_19 -150(3) . . . . ?
C4_19 C1_19 C3_19 F4_19 -35(4) . . . . ?
O1_19 C1_19 C4_19 F9_19 70(4) . . . . ?
C2_19 C1_19 C4_19 F9_19 -52(3) . . . . ?
C3_19 C1_19 C4_19 F9_19 -173(3) . . . . ?
O1_19 C1_19 C4_19 F7_19 -59(4) . . . . ?
C2_19 C1_19 C4_19 F7_19 179(3) . . . . ?
C3_19 C1_19 C4_19 F7_19 59(3) . . . . ?
O1_19 C1_19 C4_19 F8_19 -173(4) . . . . ?
C2_19 C1_19 C4_19 F8_19 65(3) . . . . ?
C3_19 C1_19 C4_19 F8_19 -55(3) . . . . ?
